data_1546414
loop_
_publ_author_name
'Lin, Qingfang'
'Li, Jing'
'Dong, Yayu'
'Zhou, Guangpeng'
'Song, You'
'Xu, Yan'

_publ_section_title
;
 Lantern-shaped 3d--4f high-nuclearity clusters with magnetocaloric effect
;
_journal_issue 30
_journal_name_full 'Dalton Transactions'
_journal_page_first 9745
_journal_page_last 9749
_journal_paper_doi 10.1039/C7DT01978E
_journal_volume 46
_journal_year 2017
_chemical_formula_sum 'C236 H503 Dy52 N53 Ni52 O407'
_chemical_formula_weight 22098.80
_space_group_crystal_system monoclinic
_space_group_IT_number 14
_space_group_name_Hall '-P 2yn'
_space_group_name_H-M_alt 'P 1 21/n 1'
_symmetry_space_group_name_Hall '-P 2yn'
_symmetry_space_group_name_H-M 'P 1 21/n 1'
_atom_sites_solution_hydrogens geom
_audit_creation_method SHELXL-2014/7
_audit_update_record
;
2017-06-26 deposited with the CCDC.
2017-06-27 downloaded from the CCDC.
;
_cell_angle_alpha 90
_cell_angle_beta 108.0870(10)
_cell_angle_gamma 90
_cell_formula_units_Z 2
_cell_length_a 28.620(3)
_cell_length_b 41.352(4)
_cell_length_c 29.564(3)
_cell_measurement_reflns_used 9983
_cell_measurement_temperature 296(2)
_cell_measurement_theta_max 23.11
_cell_measurement_theta_min 2.19
_cell_volume 33260(6)
_computing_cell_refinement 'SAINT (Bruker, 2005)'
_computing_data_collection 'APEX2 (Bruker, 2005)'
_computing_data_reduction SAINT
_computing_molecular_graphics SHELXTL
_computing_publication_material SHELXTL
_computing_structure_refinement 'SHELXL-2014/7 (Sheldrick, 2014)'
_computing_structure_solution 'SHELXL-2014/7 (Sheldrick, 2014)'
_diffrn_ambient_temperature 296(2)
_diffrn_measured_fraction_theta_full 1.000
_diffrn_measured_fraction_theta_max 1.000
_diffrn_measurement_device_type 'Bruker Apex2 CCD'
_diffrn_measurement_method '\w scans'
_diffrn_radiation_type MoK\a
_diffrn_radiation_wavelength 0.71073
_diffrn_reflns_av_R_equivalents 0.0967
_diffrn_reflns_av_unetI/netI 0.0940
_diffrn_reflns_Laue_measured_fraction_full 1.000
_diffrn_reflns_Laue_measured_fraction_max 1.000
_diffrn_reflns_limit_h_max 34
_diffrn_reflns_limit_h_min -33
_diffrn_reflns_limit_k_max 49
_diffrn_reflns_limit_k_min -49
_diffrn_reflns_limit_l_max 35
_diffrn_reflns_limit_l_min -35
_diffrn_reflns_number 236957
_diffrn_reflns_point_group_measured_fraction_full 1.000
_diffrn_reflns_point_group_measured_fraction_max 1.000
_diffrn_reflns_theta_full 25.005
_diffrn_reflns_theta_max 25.005
_diffrn_reflns_theta_min 1.192
_exptl_absorpt_coefficient_mu 7.287
_exptl_absorpt_correction_T_max 0.475
_exptl_absorpt_correction_T_min 0.408
_exptl_absorpt_correction_type multi-scan
_exptl_absorpt_process_details '(SADABS; Sheldrick, 2003)'
_exptl_crystal_colour Colorless
_exptl_crystal_density_diffrn 2.207
_exptl_crystal_description Block
_exptl_crystal_F_000 20868
_exptl_crystal_size_max 0.150
_exptl_crystal_size_mid 0.130
_exptl_crystal_size_min 0.120
_refine_diff_density_max 4.484
_refine_diff_density_min -2.414
_refine_diff_density_rms 0.346
_refine_ls_extinction_method none
_refine_ls_goodness_of_fit_ref 1.081
_refine_ls_hydrogen_treatment constr
_refine_ls_matrix_type full
_refine_ls_number_parameters 1912
_refine_ls_number_reflns 58585
_refine_ls_number_restraints 102
_refine_ls_restrained_S_all 1.138
_refine_ls_R_factor_all 0.1259
_refine_ls_R_factor_gt 0.0737
_refine_ls_shift/su_max 0.024
_refine_ls_shift/su_mean 0.000
_refine_ls_structure_factor_coef Fsqd
_refine_ls_weighting_details 'w=1/[\s^2^(Fo^2^)+(0.1349P)^2^+73.6371P] where P=(Fo^2^+2Fc^2^)/3'
_refine_ls_weighting_scheme calc
_refine_ls_wR_factor_gt 0.2128
_refine_ls_wR_factor_ref 0.2421
_reflns_Friedel_coverage 0.000
_reflns_number_gt 36884
_reflns_number_total 58585
_reflns_threshold_expression 'I > 2\s(I)'
_cod_data_source_file c7dt01978e2.cif
_cod_data_source_block a01
_cod_original_cell_volume 33259(6)
_cod_database_code 1546414
_shelx_shelxl_version_number 2014/7
_shelx_space_group_comment
;
The symmetry employed for this shelxl refinement is uniquely defined
by the following loop, which should always be used as a source of
symmetry information in preference to the above space-group names.
They are only intended as comments.
;
_shelx_estimated_absorpt_t_min 0.408
_shelx_estimated_absorpt_t_max 0.475
_exptl_absorpt_special_details
;
Rint before and after the absorption correction process are 0.1012 and 0.0995.
;

loop_
_space_group_symop_operation_xyz
'x, y, z'
'-x+1/2, y+1/2, -z+1/2'
'-x, -y, -z'
'x-1/2, -y-1/2, z-1/2'

loop_
_atom_site_label
_atom_site_type_symbol
_atom_site_fract_x
_atom_site_fract_y
_atom_site_fract_z
_atom_site_U_iso_or_equiv
_atom_site_adp_type
_atom_site_occupancy
_atom_site_site_symmetry_order
_atom_site_calc_flag
_atom_site_refinement_flags_posn
_atom_site_refinement_flags_adp
_atom_site_refinement_flags_occupancy
Dy1 Dy 0.15690(3) 0.21822(2) 0.53949(3) 0.02724(19) Uani 1 1 d . . .
Dy2 Dy -0.06748(3) 0.10299(2) 0.18410(3) 0.02620(18) Uani 1 1 d . . .
Dy3 Dy 0.01825(3) 0.02676(2) 0.20266(3) 0.02890(19) Uani 1 1 d . . .
Dy4 Dy 0.07311(3) 0.19753(2) 0.41025(3) 0.0292(2) Uani 1 1 d . . .
Dy5 Dy 0.31827(3) 0.06323(2) 0.60721(3) 0.0301(2) Uani 1 1 d . . .
Dy6 Dy 0.25185(3) 0.14439(2) 0.56820(3) 0.0298(2) Uani 1 1 d . . .
Dy7 Dy 0.09021(3) -0.05212(2) 0.23943(3) 0.0318(2) Uani 1 1 d . . .
Dy8 Dy 0.36256(3) -0.02530(2) 0.65154(3) 0.0311(2) Uani 1 1 d . . .
Dy9 Dy 0.23218(3) -0.11744(2) 0.41948(3) 0.0335(2) Uani 1 1 d . . .
Dy10 Dy 0.07193(3) 0.20234(2) 0.62042(3) 0.0336(2) Uani 1 1 d . . .
Dy11 Dy -0.18587(3) 0.07200(2) 0.21152(3) 0.0324(2) Uani 1 1 d . . .
Dy12 Dy -0.00200(3) 0.15986(2) 0.29209(3) 0.0299(2) Uani 1 1 d . . .
Dy13 Dy 0.23856(3) -0.01504(2) 0.59976(3) 0.0347(2) Uani 1 1 d . . .
Dy14 Dy 0.30719(3) -0.08042(2) 0.53884(3) 0.0351(2) Uani 1 1 d . . .
Dy15 Dy 0.28249(3) -0.04705(2) 0.73387(3) 0.0318(2) Uani 1 1 d . . .
Dy16 Dy 0.13802(3) -0.13826(2) 0.29413(3) 0.0301(2) Uani 1 1 d . . .
Dy17 Dy -0.04331(3) 0.06613(2) 0.29221(3) 0.0360(2) Uani 1 1 d . . .
Dy18 Dy 0.06934(4) 0.00368(2) 0.33079(3) 0.0420(2) Uani 1 1 d . . .
Dy19 Dy 0.09052(3) -0.09022(2) 0.36355(3) 0.0355(2) Uani 1 1 d . . .
Dy20 Dy -0.02548(3) 0.17579(2) 0.67403(3) 0.0344(2) Uani 1 1 d . . .
Dy21 Dy 0.10446(3) 0.14297(2) 0.52678(3) 0.0346(2) Uani 1 1 d . . .
Dy22 Dy 0.19034(4) 0.06546(2) 0.52459(3) 0.0441(3) Uani 1 1 d . . .
Dy23 Dy -0.00535(4) 0.12432(2) 0.40867(3) 0.0418(2) Uani 1 1 d D . .
Dy24 Dy 0.16795(4) -0.08113(3) 0.50190(3) 0.0468(3) Uani 1 1 d D . .
Dy25 Dy 0.03872(4) 0.11448(3) 0.62064(4) 0.0558(3) Uani 1 1 d . . .
Dy26 Dy -0.15253(4) 0.01794(3) 0.31849(4) 0.0538(3) Uani 1 1 d . . .
Ni1 Ni -0.18441(8) 0.09656(5) 0.09921(7) 0.0287(5) Uani 1 1 d . . .
Ni2 Ni -0.28105(8) 0.12288(5) 0.21691(7) 0.0296(5) Uani 1 1 d . . .
Ni3 Ni 0.14985(8) 0.26970(6) 0.63170(8) 0.0343(5) Uani 1 1 d . . .
Ni4 Ni 0.11044(8) 0.19543(6) 0.31034(8) 0.0359(6) Uani 1 1 d . . .
Ni5 Ni 0.00029(9) 0.08295(6) 0.10757(8) 0.0361(6) Uani 1 1 d . . .
Ni6 Ni 0.11807(9) 0.27581(6) 0.44691(8) 0.0395(6) Uani 1 1 d . . .
Ni7 Ni 0.28257(8) 0.22503(5) 0.55905(8) 0.0330(5) Uani 1 1 d . . .
Ni8 Ni 0.33593(9) 0.12980(6) 0.67954(8) 0.0372(6) Uani 1 1 d . . .
Ni9 Ni -0.05650(8) 0.18720(5) 0.17838(7) 0.0321(5) Uani 1 1 d . . .
Ni10 Ni -0.00670(9) -0.04177(6) 0.13535(8) 0.0359(6) Uani 1 1 d . . .
Ni11 Ni 0.15825(9) -0.10541(6) 0.19344(8) 0.0353(6) Uani 1 1 d . . .
Ni12 Ni 0.34062(9) -0.07597(7) 0.43714(8) 0.0416(6) Uani 1 1 d . . .
Ni13 Ni 0.41080(8) -0.03701(6) 0.77521(8) 0.0375(6) Uani 1 1 d . . .
Ni14 Ni 0.25334(9) -0.17579(6) 0.34068(9) 0.0402(6) Uani 1 1 d . . .
Ni15 Ni -0.07340(10) 0.20715(6) 0.76172(9) 0.0416(6) Uani 1 1 d . . .
Ni16 Ni 0.44197(9) 0.03679(7) 0.64283(9) 0.0439(6) Uani 1 1 d . . .
Ni17 Ni -0.03447(9) 0.24673(6) 0.61060(10) 0.0422(6) Uani 1 1 d . . .
Ni18 Ni 0.42693(11) -0.08903(7) 0.61910(9) 0.0537(7) Uani 1 1 d . . .
Ni19 Ni 0.23226(11) -0.05952(7) 0.12657(9) 0.0509(7) Uani 1 1 d . . .
Ni20 Ni -0.01958(12) 0.03190(8) 0.39881(11) 0.0645(8) Uani 1 1 d . . .
Ni21 Ni 0.11943(12) -0.00634(7) 0.54761(11) 0.0596(8) Uani 1 1 d . . .
Ni22 Ni 0.34159(11) 0.09911(8) 0.30557(11) 0.0615(8) Uani 1 1 d . . .
Ni23 Ni 0.05467(11) 0.06928(7) 0.51346(10) 0.0584(8) Uani 1 1 d . . .
Ni24 Ni 0.04694(11) -0.04352(8) 0.43153(10) 0.0628(8) Uani 1 1 d . . .
Ni25 Ni -0.0171(2) 0.27294(14) 0.3596(2) 0.0574(15) Uani 0.5 1 d . . P
Ni26 Ni 0.1036(2) 0.19129(17) 0.7494(2) 0.0659(17) Uani 0.5 1 d . . P
Ni27 Ni 0.2667(3) -0.00178(19) 0.8390(3) 0.080(2) Uani 0.5 1 d . . P
Ni28 Ni 0.7333(4) -0.1269(2) 0.9083(3) 0.106(3) Uani 0.5 1 d D . P
O5 O 0.3500(4) -0.0161(3) 0.7292(4) 0.028(3) Uiso 1 1 d . . .
O6 O -0.0052(4) 0.1079(3) 0.2613(4) 0.031(3) Uiso 1 1 d . . .
O7 O -0.0322(4) 0.1474(3) 0.1507(4) 0.032(3) Uiso 1 1 d . . .
O8 O 0.1975(4) -0.0631(3) 0.7127(4) 0.036(3) Uiso 1 1 d . . .
O9 O -0.0518(4) 0.0490(3) 0.2139(4) 0.031(3) Uiso 1 1 d . . .
O10 O -0.1353(4) 0.1324(3) 0.1285(4) 0.030(3) Uiso 1 1 d . . .
O11 O 0.0476(4) 0.1465(3) 0.3714(4) 0.031(3) Uiso 1 1 d . . .
O12 O 0.2321(4) 0.2434(3) 0.5899(4) 0.035(3) Uiso 1 1 d . . .
O13 O 0.2803(4) -0.1069(3) 0.7173(4) 0.029(3) Uiso 1 1 d . . .
O14 O -0.0724(4) 0.0852(3) 0.1035(4) 0.036(3) Uiso 1 1 d . . .
O15 O 0.1384(4) 0.1787(3) 0.3795(4) 0.040(3) Uiso 1 1 d . . .
O16 O 0.0820(4) 0.1506(3) 0.2900(4) 0.036(3) Uiso 1 1 d . . .
O17 O -0.0017(5) 0.0339(3) 0.1155(4) 0.042(3) Uiso 1 1 d . . .
O18 O -0.1495(4) 0.0851(3) 0.0513(4) 0.035(3) Uiso 1 1 d . . .
O19 O -0.1233(4) 0.1452(3) 0.7913(4) 0.039(3) Uiso 1 1 d . . .
O20 O 0.2655(4) 0.2622(3) 0.5110(4) 0.038(3) Uiso 1 1 d . . .
O21 O -0.2209(4) 0.1109(3) 0.1450(4) 0.032(3) Uiso 1 1 d . . .
O22 O -0.0624(5) 0.2235(3) 0.7013(5) 0.047(3) Uiso 1 1 d . . .
O23 O -0.0461(4) -0.0108(3) 0.1640(4) 0.035(3) Uiso 1 1 d . . .
O24 O -0.1209(4) 0.1861(3) 0.1254(4) 0.030(3) Uiso 1 1 d . . .
O25 O 0.4300(5) 0.0100(3) 0.6960(4) 0.041(3) Uiso 1 1 d . . .
O26 O 0.1370(4) 0.2730(3) 0.5598(4) 0.039(3) Uiso 1 1 d . . .
O27 O -0.2829(4) 0.1401(3) 0.1505(4) 0.038(3) Uiso 1 1 d . . .
O28 O 0.3005(4) 0.1885(3) 0.6105(4) 0.039(3) Uiso 1 1 d . . .
O29 O 0.2699(5) -0.0713(3) 0.3922(4) 0.042(3) Uiso 1 1 d . . .
O30 O 0.2888(5) -0.1365(3) 0.3768(5) 0.047(3) Uiso 1 1 d . . .
O31 O 0.1184(5) 0.2446(3) 0.3943(4) 0.041(3) Uiso 1 1 d . . .
O32 O 0.3626(4) -0.0726(3) 0.7773(4) 0.036(3) Uiso 1 1 d . . .
O33 O -0.0878(5) 0.1919(3) 0.8215(5) 0.049(3) Uiso 1 1 d . . .
O34 O -0.0785(4) 0.2075(3) 0.6039(4) 0.041(3) Uiso 1 1 d . . .
O35 O 0.2245(4) 0.2762(3) 0.6459(4) 0.037(3) Uiso 1 1 d . . .
O36 O 0.1164(5) 0.3080(3) 0.4990(4) 0.044(3) Uiso 1 1 d . . .
O37 O 0.1418(5) 0.2396(3) 0.3289(5) 0.049(3) Uiso 1 1 d . . .
O38 O 0.0863(5) 0.2128(3) 0.2413(4) 0.042(3) Uiso 1 1 d . . .
O39 O -0.1445(5) 0.1965(3) 0.7196(4) 0.045(3) Uiso 1 1 d . . .
O40 O -0.0049(4) 0.2274(3) 0.5628(4) 0.039(3) Uiso 1 1 d . . .
O41 O 0.2070(4) -0.1254(3) 0.7600(4) 0.032(3) Uiso 1 1 d . . .
O42 O 0.3161(4) 0.0827(3) 0.6852(4) 0.040(3) Uiso 1 1 d . . .
O43 O 0.4168(4) -0.0584(3) 0.7139(4) 0.040(3) Uiso 1 1 d . . .
O44 O 0.3957(5) -0.0838(3) 0.5481(5) 0.050(4) Uiso 1 1 d . . .
O45 O -0.0213(5) -0.0131(3) 0.0760(4) 0.044(3) Uiso 1 1 d . . .
O46 O 0.1831(4) 0.2561(3) 0.4885(4) 0.035(3) Uiso 1 1 d . . .
O47 O 0.1916(5) -0.0639(3) 0.1759(5) 0.048(3) Uiso 1 1 d . . .
O48 O -0.0905(4) 0.0841(3) 0.8298(4) 0.036(3) Uiso 1 1 d . . .
O49 O 0.0756(4) 0.2624(3) 0.6175(4) 0.040(3) Uiso 1 1 d . . .
O50 O 0.4325(5) -0.0391(3) 0.6235(4) 0.044(3) Uiso 1 1 d . . .
O51 O 0.3555(5) -0.1214(3) 0.8070(4) 0.042(3) Uiso 1 1 d . . .
O52 O 0.0114(4) 0.1890(3) 0.2262(4) 0.029(3) Uiso 1 1 d . . .
O53 O 0.2640(4) 0.1430(3) 0.6562(4) 0.038(3) Uiso 1 1 d . . .
O54 O 0.4026(5) 0.0730(3) 0.6601(4) 0.045(3) Uiso 1 1 d . . .
O55 O 0.2189(4) -0.1469(3) 0.2832(4) 0.038(3) Uiso 1 1 d . . .
O56 O -0.0292(5) 0.0733(3) 0.8970(5) 0.050(4) Uiso 1 1 d . . .
O57 O 0.0078(5) 0.2884(3) 0.6184(5) 0.054(4) Uiso 1 1 d . . .
O58 O 0.3268(4) -0.0432(3) 0.4827(4) 0.037(3) Uiso 1 1 d . . .
O59 O 0.0056(5) -0.0712(3) 0.1923(4) 0.043(3) Uiso 1 1 d . . .
O60 O -0.2213(5) 0.2156(4) 0.6968(5) 0.057(4) Uiso 1 1 d . . .
O61 O 0.3566(5) -0.1077(3) 0.3905(5) 0.055(4) Uiso 1 1 d . . .
O62 O 0.1176(5) -0.0418(3) 0.3215(5) 0.049(3) Uiso 1 1 d . . .
O63 O 0.2243(5) -0.1288(3) 0.2149(5) 0.048(3) Uiso 1 1 d . . .
O64 O 0.1625(5) 0.2710(3) 0.7034(5) 0.054(4) Uiso 1 1 d D U .
O65 O -0.0517(5) 0.2057(3) 0.2868(5) 0.049(3) Uiso 1 1 d . . .
O66 O 0.3617(5) 0.1751(3) 0.6770(4) 0.044(3) Uiso 1 1 d . . .
O67 O 0.0969(6) 0.0435(4) 0.2058(6) 0.066(4) Uiso 1 1 d . . .
O68 O 0.1568(5) -0.0300(3) 0.2145(4) 0.045(3) Uiso 1 1 d . . .
O69 O 0.4126(5) -0.0801(4) 0.4789(5) 0.057(4) Uiso 1 1 d . . .
O70 O 0.0009(5) 0.1316(3) 0.0936(5) 0.048(3) Uiso 1 1 d . . .
O71 O 0.1862(5) 0.1209(3) 0.5091(5) 0.046(3) Uiso 1 1 d . . .
O72 O 0.4088(5) 0.1166(3) 0.7067(5) 0.050(3) Uiso 1 1 d . . .
O73 O 0.0385(5) -0.0457(3) 0.3539(5) 0.047(3) Uiso 1 1 d . . .
O74 O 0.2237(6) -0.1337(4) 0.0367(5) 0.064(4) Uiso 1 1 d . . .
O75 O 0.3110(5) 0.1553(3) 0.5249(5) 0.058(4) Uiso 1 1 d D U .
O76 O 0.4625(5) -0.0028(3) 0.7728(4) 0.046(3) Uiso 1 1 d . . .
O77 O 0.0065(5) -0.1199(3) 0.3258(5) 0.055(4) Uiso 1 1 d . . .
O78 O 0.3319(5) 0.2093(3) 0.5282(5) 0.054(4) Uiso 1 1 d D U .
O79 O 0.1234(5) -0.0555(3) 0.4301(5) 0.054(4) Uiso 1 1 d . . .
O80 O 0.0337(5) 0.1678(3) 0.4570(5) 0.053(4) Uiso 1 1 d . . .
O81 O -0.1654(5) 0.0356(4) 0.3898(5) 0.058(4) Uiso 1 1 d . . .
O82 O 0.4838(5) 0.0014(3) 0.6261(5) 0.053(4) Uiso 1 1 d . . .
O83 O -0.0668(5) 0.2684(4) 0.6568(5) 0.062(4) Uiso 1 1 d . . .
O84 O 0.1450(6) -0.1620(4) 0.7324(6) 0.069(4) Uiso 1 1 d . . .
O85 O 0.0103(5) 0.0771(3) 0.3686(5) 0.053(4) Uiso 1 1 d . . .
O86 O 0.4611(6) -0.0945(4) 0.6893(6) 0.065(4) Uiso 1 1 d . . .
O87 O 0.2067(6) -0.1003(4) 0.0879(6) 0.065(4) Uiso 1 1 d . . .
O88 O -0.0024(6) 0.2272(4) 0.3872(6) 0.076(5) Uiso 1 1 d D U .
O90 O 0.1810(5) 0.0283(3) 0.5822(5) 0.052(4) Uiso 1 1 d . . .
O91 O 0.1777(6) -0.0317(4) 0.0833(6) 0.068(4) Uiso 1 1 d . . .
O92 O -0.0442(5) 0.0972(4) 0.5827(5) 0.059(4) Uiso 1 1 d . . .
O93 O 0.1285(5) 0.0904(4) 0.5532(5) 0.057(4) Uiso 1 1 d . . .
O94 O 0.0686(5) 0.1065(3) 0.4631(5) 0.055(4) Uiso 1 1 d . . .
O95 O -0.0071(6) 0.2308(4) 0.4866(6) 0.069(4) Uiso 1 1 d . . .
O96 O 0.2874(6) -0.1224(4) 0.6489(6) 0.070(5) Uiso 1 1 d . . .
O97 O -0.1264(6) 0.0336(4) 0.2571(5) 0.065(4) Uiso 1 1 d . . .
O98 O 0.0363(6) 0.1186(4) 0.5406(5) 0.064(4) Uiso 1 1 d . . .
O99 O -0.1522(6) 0.1893(4) 0.5681(6) 0.076(5) Uiso 1 1 d . . .
O100 O 0.1835(5) -0.0255(4) 0.5251(5) 0.059(4) Uiso 1 1 d . . .
O101 O 0.3772(6) 0.0563(4) 0.3099(6) 0.078(5) Uiso 1 1 d . . .
O102 O 0.0527(6) 0.2954(4) 0.4011(6) 0.075(5) Uiso 1 1 d D U .
O103 O -0.0221(6) -0.1166(4) 0.2174(6) 0.071(5) Uiso 1 1 d . . .
O107 O 0.2055(6) 0.1669(4) 0.6795(6) 0.074(5) Uiso 1 1 d . . .
O108 O 0.3518(6) 0.0773(4) 0.5451(6) 0.075(5) Uiso 1 1 d . . .
O109 O -0.0165(5) 0.0162(3) 0.3262(5) 0.055(4) Uiso 1 1 d . . .
O110 O 0.3059(6) 0.0465(4) 0.7351(6) 0.069(4) Uiso 1 1 d . . .
O111 O -0.2336(7) 0.0396(5) 0.1439(7) 0.091(5) Uiso 1 1 d . U .
O112 O -0.0478(7) 0.1316(4) 0.3294(6) 0.085(5) Uiso 1 1 d . . .
O113 O 0.3292(7) 0.0087(5) 0.5011(7) 0.097(6) Uiso 1 1 d . . .
O114 O 0.1597(6) -0.1177(4) 0.4403(6) 0.079(5) Uiso 1 1 d . . .
O115 O -0.0877(5) 0.0556(3) 0.3450(5) 0.056(4) Uiso 1 1 d . . .
O117 O 0.2255(6) -0.0477(4) 0.3254(5) 0.061(4) Uiso 1 1 d . . .
O118 O 0.1192(7) 0.2230(4) 0.7033(7) 0.090(5) Uiso 1 1 d D U .
O119 O 0.1202(7) 0.0133(5) 0.2726(7) 0.099(6) Uiso 1 1 d . . .
O120 O 0.0969(7) 0.1053(5) 0.2625(7) 0.095(6) Uiso 1 1 d . . .
O121 O -0.0017(8) 0.2200(5) 0.8001(8) 0.110(6) Uiso 1 1 d D U .
O122 O 0.2750(8) 0.0882(5) 0.5164(7) 0.100(6) Uiso 1 1 d . . .
O123 O 0.4098(10) 0.1213(6) 0.3288(10) 0.137(8) Uiso 1 1 d D U .
O124 O 0.4543(13) 0.1512(9) 0.3060(12) 0.197(12) Uiso 1 1 d D U .
O1 O 0.0852(12) 0.3467(8) 0.4025(12) 0.190(11) Uiso 1 1 d D U .
O126 O 0.3468(11) -0.0853(7) 0.2393(10) 0.149(10) Uiso 1 1 d . . .
O127 O -0.1231(6) 0.0019(4) 0.1587(6) 0.074(5) Uiso 1 1 d . . .
O128 O 0.2900(7) -0.0860(5) 0.1671(7) 0.090(6) Uiso 1 1 d . . .
O129 O 0.2087(6) 0.1641(4) 0.4328(6) 0.068(4) Uiso 1 1 d . . .
O130 O 0.1572(9) 0.0003(6) 0.0200(9) 0.125(8) Uiso 1 1 d . . .
O131 O 0.4049(11) 0.0238(8) 0.2640(11) 0.160(11) Uiso 1 1 d . . .
O132 O 0.0387(10) 0.1919(6) 0.7484(9) 0.140(8) Uiso 1 1 d D U .
C1A C 0.2666(8) 0.0489(5) 0.3033(8) 0.058(6) Uiso 1 1 d . . .
H1AA H 0.2929 0.0391 0.3258 0.069 Uiso 1 1 calc R U .
C2A C 0.2186(9) 0.0360(6) 0.2926(9) 0.067(7) Uiso 1 1 d . . .
H2AC H 0.2130 0.0194 0.3115 0.081 Uiso 1 1 calc R U .
C3A C 0.1800(8) 0.0470(5) 0.2551(7) 0.051(5) Uiso 1 1 d . . .
C4A C 0.1899(8) 0.0716(5) 0.2317(8) 0.055(6) Uiso 1 1 d . . .
H4AA H 0.1650 0.0797 0.2059 0.066 Uiso 1 1 calc R U .
C5A C 0.2349(9) 0.0856(6) 0.2435(9) 0.072(7) Uiso 1 1 d . . .
H5AA H 0.2399 0.1031 0.2257 0.086 Uiso 1 1 calc R U .
C6A C 0.1272(9) 0.0345(6) 0.2406(8) 0.063(6) Uiso 1 1 d . . .
C7A C 0.2934(8) 0.1042(7) 0.3807(9) 0.088(9) Uiso 1 1 d D . .
H7AA H 0.2676 0.1123 0.3557 0.106 Uiso 1 1 calc R U .
C8A C 0.2884(11) 0.1008(7) 0.4248(8) 0.091(9) Uiso 1 1 d D . .
H8AA H 0.2588 0.1071 0.4290 0.109 Uiso 1 1 calc R U .
C9A C 0.3653(10) 0.0785(6) 0.4562(9) 0.076(7) Uiso 1 1 d . . .
H9AA H 0.3896 0.0682 0.4802 0.091 Uiso 1 1 calc R U .
C10A C 0.3245(9) 0.0884(6) 0.4637(8) 0.059(6) Uiso 1 1 d . . .
C11A C 0.3719(10) 0.0839(6) 0.4107(9) 0.074(7) Uiso 1 1 d . . .
H11B H 0.4022 0.0789 0.4070 0.089 Uiso 1 1 calc R U .
C12A C 0.3180(10) 0.0845(6) 0.5105(9) 0.071(7) Uiso 1 1 d . . .
C1 C 0.2226(7) 0.2698(5) 0.4864(6) 0.039(4) Uiso 1 1 d . . .
C2 C 0.2166(8) 0.2974(5) 0.4515(7) 0.052(5) Uiso 1 1 d . . .
H2B H 0.2270 0.3173 0.4692 0.063 Uiso 1 1 calc R U .
H2C H 0.2383 0.2938 0.4324 0.063 Uiso 1 1 calc R U .
C3 C 0.1592(8) 0.2890(5) 0.3710(8) 0.057(6) Uiso 1 1 d . . .
H3B H 0.1904 0.2890 0.3646 0.068 Uiso 1 1 calc R U .
H3C H 0.1370 0.3032 0.3481 0.068 Uiso 1 1 calc R U .
C4 C 0.1383(6) 0.2551(4) 0.3651(6) 0.035(4) Uiso 1 1 d . . .
C5 C 0.4733(7) -0.0264(5) 0.6218(6) 0.038(4) Uiso 1 1 d . . .
C6 C 0.5102(9) -0.0509(6) 0.6140(9) 0.070(7) Uiso 1 1 d . . .
H6B H 0.5232 -0.0424 0.5898 0.084 Uiso 1 1 calc R U .
H6C H 0.5374 -0.0525 0.6433 0.084 Uiso 1 1 calc R U .
C7 C 0.4788(9) -0.0916(6) 0.5496(8) 0.070(7) Uiso 1 1 d . . .
H7B H 0.4833 -0.1146 0.5458 0.084 Uiso 1 1 calc R U .
H7C H 0.5008 -0.0801 0.5360 0.084 Uiso 1 1 calc R U .
C8 C 0.4276(7) -0.0828(5) 0.5235(7) 0.047(5) Uiso 1 1 d . . .
C9 C -0.0174(7) 0.0168(5) 0.0774(6) 0.037(4) Uiso 1 1 d . . .
C10 C -0.0247(8) 0.0357(5) 0.0307(7) 0.056(6) Uiso 1 1 d . . .
H10B H 0.0033 0.0318 0.0195 0.067 Uiso 1 1 calc R U .
H10C H -0.0538 0.0275 0.0067 0.067 Uiso 1 1 calc R U .
C11 C -0.0814(7) 0.0809(5) 0.0219(6) 0.041(5) Uiso 1 1 d . . .
H11C H -0.1005 0.0663 -0.0025 0.049 Uiso 1 1 calc R U .
H11D H -0.0834 0.1022 0.0077 0.049 Uiso 1 1 calc R U .
C12 C -0.1052(7) 0.0825(5) 0.0612(6) 0.039(4) Uiso 1 1 d . . .
C13 C 0.3422(7) 0.1955(4) 0.6440(6) 0.036(4) Uiso 1 1 d . . .
C14 C 0.3684(7) 0.2257(4) 0.6415(6) 0.038(4) Uiso 1 1 d . . .
H14B H 0.3926 0.2219 0.6254 0.045 Uiso 1 1 calc R U .
H14C H 0.3854 0.2333 0.6734 0.045 Uiso 1 1 calc R U .
C15 C 0.3049(7) 0.2641(5) 0.6461(7) 0.043(5) Uiso 1 1 d . . .
H15B H 0.3137 0.2867 0.6522 0.052 Uiso 1 1 calc R U .
H15C H 0.3155 0.2528 0.6764 0.052 Uiso 1 1 calc R U .
C16 C 0.2486(6) 0.2616(4) 0.6259(6) 0.029(4) Uiso 1 1 d . . .
C17 C 0.2483(7) 0.1556(5) 0.6875(6) 0.043(5) Uiso 1 1 d D . .
C18 C 0.2834(8) 0.1551(6) 0.7369(7) 0.075(7) Uiso 1 1 d D . .
H18B H 0.2956 0.1769 0.7453 0.090 Uiso 1 1 calc R U .
H18C H 0.2655 0.1489 0.7586 0.090 Uiso 1 1 calc R U .
C19 C 0.3197(10) 0.1026(6) 0.7631(9) 0.080(8) Uiso 1 1 d . . .
H19B H 0.2913 0.1027 0.7744 0.096 Uiso 1 1 calc R U .
H19C H 0.3485 0.0980 0.7900 0.096 Uiso 1 1 calc R U .
C20 C 0.3132(7) 0.0746(5) 0.7237(7) 0.048(5) Uiso 1 1 d . . .
C25 C 0.0508(7) 0.2873(5) 0.6225(7) 0.041(5) Uiso 1 1 d . . .
C26 C 0.0796(7) 0.3185(5) 0.6381(7) 0.049(5) Uiso 1 1 d . . .
H26A H 0.0591 0.3368 0.6241 0.058 Uiso 1 1 calc R U .
H26B H 0.0886 0.3205 0.6725 0.058 Uiso 1 1 calc R U .
C27 C 0.1156(7) 0.3271(5) 0.5736(6) 0.041(5) Uiso 1 1 d . . .
H27A H 0.1362 0.3453 0.5719 0.049 Uiso 1 1 calc R U .
H27B H 0.0817 0.3341 0.5609 0.049 Uiso 1 1 calc R U .
C28 C 0.1242(7) 0.3005(5) 0.5416(7) 0.043(5) Uiso 1 1 d . . .
C29 C -0.1096(7) 0.1665(5) 0.8237(7) 0.043(5) Uiso 1 1 d . . .
C30 C -0.1208(9) 0.1602(6) 0.8709(8) 0.063(6) Uiso 1 1 d . . .
H30D H -0.0919 0.1652 0.8975 0.076 Uiso 1 1 calc R U .
H30E H -0.1472 0.1743 0.8728 0.076 Uiso 1 1 calc R U .
C31 C -0.0948(7) 0.1050(5) 0.9047(7) 0.048(5) Uiso 1 1 d . . .
H31A H -0.1082 0.0899 0.9226 0.057 Uiso 1 1 calc R U .
H31B H -0.0707 0.1184 0.9273 0.057 Uiso 1 1 calc R U .
C32 C -0.0702(7) 0.0865(5) 0.8742(6) 0.038(4) Uiso 1 1 d . . .
C33 C 0.4157(14) 0.1344(10) 0.2927(12) 0.144(8) Uiso 1 1 d D U .
C34 C 0.3916(14) 0.1284(9) 0.2456(14) 0.131(10) Uiso 1 1 d . U .
H34A H 0.4149 0.1201 0.2306 0.157 Uiso 1 1 calc R U .
H34B H 0.3783 0.1485 0.2299 0.157 Uiso 1 1 calc R U .
C35 C 0.3656(14) 0.0707(9) 0.2299(13) 0.125(13) Uiso 1 1 d . . .
H35A H 0.3354 0.0608 0.2103 0.150 Uiso 1 1 calc R U .
H35B H 0.3875 0.0718 0.2106 0.150 Uiso 1 1 calc R U .
C36 C 0.3875(12) 0.0485(9) 0.2682(12) 0.097(10) Uiso 1 1 d . . .
C37 C 0.3799(7) -0.0983(5) 0.7992(7) 0.042(5) Uiso 1 1 d . . .
C38 C 0.4354(7) -0.0993(5) 0.8226(7) 0.048(5) Uiso 1 1 d . . .
H38A H 0.4424 -0.0986 0.8569 0.058 Uiso 1 1 calc R U .
H38B H 0.4478 -0.1197 0.8148 0.058 Uiso 1 1 calc R U .
C39 C 0.4856(8) -0.0825(5) 0.7728(7) 0.054(6) Uiso 1 1 d . . .
H39B H 0.4947 -0.1051 0.7779 0.065 Uiso 1 1 calc R U .
H39A H 0.5155 -0.0702 0.7778 0.065 Uiso 1 1 calc R U .
C40 C 0.4531(8) -0.0781(5) 0.7212(8) 0.052(5) Uiso 1 1 d . . .
C41 C -0.0920(8) -0.0167(5) 0.1496(8) 0.053(6) Uiso 1 1 d . . .
C42 C -0.1111(8) -0.0438(5) 0.1155(8) 0.059(6) Uiso 1 1 d . . .
H42A H -0.1355 -0.0557 0.1254 0.071 Uiso 1 1 calc R U .
H42B H -0.1273 -0.0348 0.0842 0.071 Uiso 1 1 calc R U .
C43 C -0.0650(8) -0.0966(5) 0.1405(8) 0.059(6) Uiso 1 1 d . . .
H43A H -0.0581 -0.1138 0.1211 0.071 Uiso 1 1 calc R U .
H43B H -0.0951 -0.1023 0.1472 0.071 Uiso 1 1 calc R U .
C44 C -0.0236(7) -0.0951(5) 0.1869(7) 0.045(5) Uiso 1 1 d . . .
C45 C -0.1457(7) 0.1611(5) 0.1094(6) 0.039(4) Uiso 1 1 d . . .
C46 C -0.1911(6) 0.1644(4) 0.0667(6) 0.034(4) Uiso 1 1 d . . .
H46A H -0.2094 0.1834 0.0707 0.041 Uiso 1 1 calc R U .
H46B H -0.1814 0.1676 0.0384 0.041 Uiso 1 1 calc R U .
C47 C -0.2654(8) 0.1414(5) 0.0762(7) 0.050(5) Uiso 1 1 d . . .
H47A H -0.2940 0.1301 0.0561 0.060 Uiso 1 1 calc R U .
H47B H -0.2725 0.1644 0.0740 0.060 Uiso 1 1 calc R U .
C48 C -0.2547(6) 0.1300(4) 0.1293(5) 0.025(4) Uiso 1 1 d . . .
C49 C -0.0728(9) 0.2532(6) 0.6909(8) 0.060(6) Uiso 1 1 d . . .
C50 C -0.0950(9) 0.2735(6) 0.7237(8) 0.068(7) Uiso 1 1 d . . .
H50A H -0.0721 0.2905 0.7389 0.082 Uiso 1 1 calc R U .
H50B H -0.1252 0.2837 0.7045 0.082 Uiso 1 1 calc R U .
C51 C -0.1574(8) 0.2475(6) 0.7500(8) 0.061(6) Uiso 1 1 d . . .
H51A H -0.1756 0.2663 0.7345 0.074 Uiso 1 1 calc R U .
H51B H -0.1641 0.2446 0.7800 0.074 Uiso 1 1 calc R U .
C52 C -0.1763(8) 0.2180(5) 0.7190(7) 0.049(5) Uiso 1 1 d . . .
C53 C 0.2850(7) -0.1281(5) 0.6911(7) 0.042(5) Uiso 1 1 d . . .
C54 C 0.2868(8) -0.1623(5) 0.7044(7) 0.050(5) Uiso 1 1 d . . .
H54A H 0.3191 -0.1709 0.7067 0.060 Uiso 1 1 calc R U .
H54B H 0.2628 -0.1741 0.6795 0.060 Uiso 1 1 calc R U .
C55 C 0.2234(7) -0.1796(5) 0.7446(8) 0.051(5) Uiso 1 1 d . . .
H55A H 0.2117 -0.1915 0.7149 0.062 Uiso 1 1 calc R U .
H55B H 0.2241 -0.1944 0.7702 0.062 Uiso 1 1 calc R U .
C56 C 0.1891(7) -0.1545(5) 0.7441(7) 0.044(5) Uiso 1 1 d . . .
C57 C 0.0420(7) 0.2069(5) 0.2153(7) 0.041(5) Uiso 1 1 d . . .
C58 C 0.0241(7) 0.2255(5) 0.1689(6) 0.041(5) Uiso 1 1 d . . .
H58A H 0.0175 0.2477 0.1755 0.049 Uiso 1 1 calc R U .
H58B H 0.0498 0.2257 0.1538 0.049 Uiso 1 1 calc R U .
C59 C -0.0141(8) 0.1885(5) 0.1020(7) 0.050(5) Uiso 1 1 d . . .
H59A H 0.0170 0.1930 0.0967 0.060 Uiso 1 1 calc R U .
H59B H -0.0399 0.1917 0.0721 0.060 Uiso 1 1 calc R U .
C60 C -0.0146(6) 0.1530(4) 0.1168(6) 0.036(4) Uiso 1 1 d . . .
C61 C 0.1873(10) -0.0197(7) 0.0497(10) 0.077(8) Uiso 1 1 d . . .
C62 C 0.2307(12) -0.0282(8) 0.0390(11) 0.106(10) Uiso 1 1 d . . .
H62A H 0.2488 -0.0086 0.0377 0.127 Uiso 1 1 calc R U .
H62B H 0.2213 -0.0379 0.0075 0.127 Uiso 1 1 calc R U .
C63 C 0.2653(9) -0.0845(6) 0.0508(9) 0.066(7) Uiso 1 1 d . . .
H63A H 0.2583 -0.0823 0.0167 0.079 Uiso 1 1 calc R U .
H63B H 0.2983 -0.0931 0.0637 0.079 Uiso 1 1 calc R U .
C64 C 0.2310(8) -0.1070(5) 0.0602(7) 0.050(5) Uiso 1 1 d . . .
C65 C -0.0243(8) 0.2372(5) 0.5224(8) 0.052(5) Uiso 1 1 d . . .
C66 C -0.0678(10) 0.2580(7) 0.5106(10) 0.082(8) Uiso 1 1 d . . .
H66A H -0.0927 0.2492 0.4831 0.098 Uiso 1 1 calc R U .
H66B H -0.0591 0.2793 0.5019 0.098 Uiso 1 1 calc R U .
C67 C -0.1327(10) 0.2398(6) 0.5438(9) 0.077(7) Uiso 1 1 d . . .
H67A H -0.1583 0.2518 0.5516 0.092 Uiso 1 1 calc R U .
H67B H -0.1455 0.2331 0.5108 0.092 Uiso 1 1 calc R U .
C68 C -0.1202(7) 0.2107(5) 0.5744(7) 0.044(5) Uiso 1 1 d . . .
C69 C 0.3281(7) -0.1303(5) 0.3711(7) 0.043(5) Uiso 1 1 d . . .
C70 C 0.3459(10) -0.1506(7) 0.3388(9) 0.080(8) Uiso 1 1 d . . .
H70A H 0.3560 -0.1367 0.3171 0.096 Uiso 1 1 calc R U .
H70B H 0.3746 -0.1626 0.3574 0.096 Uiso 1 1 calc R U .
C71 C 0.2863(10) -0.1614(7) 0.2613(9) 0.080(8) Uiso 1 1 d . . .
H71A H 0.3094 -0.1471 0.2533 0.096 Uiso 1 1 calc R U .
H71B H 0.2809 -0.1798 0.2399 0.096 Uiso 1 1 calc R U .
C72 C 0.2401(7) -0.1444(5) 0.2534(7) 0.041(5) Uiso 1 1 d . . .
C73 C 0.4253(8) 0.0934(5) 0.6929(7) 0.048(5) Uiso 1 1 d . . .
C74 C 0.4817(9) 0.0889(6) 0.7105(9) 0.069(7) Uiso 1 1 d . . .
H74A H 0.4966 0.1052 0.6959 0.083 Uiso 1 1 calc R U .
H74B H 0.4935 0.0922 0.7447 0.083 Uiso 1 1 calc R U .
C75 C 0.5073(8) 0.0330(6) 0.7394(8) 0.062(6) Uiso 1 1 d . . .
H75A H 0.5152 0.0447 0.7693 0.075 Uiso 1 1 calc R U .
H75B H 0.5357 0.0200 0.7399 0.075 Uiso 1 1 calc R U .
C76 C 0.4630(7) 0.0102(5) 0.7355(7) 0.044(5) Uiso 1 1 d . . .
C77 C 0.3346(8) -0.0145(6) 0.4750(8) 0.060(6) Uiso 1 1 d . . .
C78 C 0.3456(11) -0.0046(7) 0.4298(10) 0.094(9) Uiso 1 1 d . . .
H78A H 0.3194 0.0091 0.4106 0.113 Uiso 1 1 calc R U .
H78B H 0.3760 0.0076 0.4380 0.113 Uiso 1 1 calc R U .
C79 C 0.3082(8) -0.0348(6) 0.3546(8) 0.059(6) Uiso 1 1 d . . .
H79A H 0.2999 -0.0127 0.3444 0.070 Uiso 1 1 calc R U .
H79B H 0.3196 -0.0454 0.3306 0.070 Uiso 1 1 calc R U .
C80 C 0.2638(7) -0.0513(5) 0.3572(6) 0.038(4) Uiso 1 1 d . . .
C81 C 0.1097(8) 0.1319(5) 0.2791(7) 0.050(5) Uiso 1 1 d . . .
C82 C 0.1619(10) 0.1436(7) 0.2857(10) 0.081(8) Uiso 1 1 d . . .
H82A H 0.1846 0.1281 0.3055 0.097 Uiso 1 1 calc R U .
H82B H 0.1672 0.1436 0.2548 0.097 Uiso 1 1 calc R U .
C83 C 0.2069(9) 0.1743(6) 0.3531(8) 0.069(7) Uiso 1 1 d . . .
H83A H 0.2256 0.1943 0.3573 0.083 Uiso 1 1 calc R U .
H83B H 0.2299 0.1566 0.3568 0.083 Uiso 1 1 calc R U .
C84 C 0.1836(7) 0.1721(5) 0.3913(7) 0.041(5) Uiso 1 1 d . . .
C85 C 0.3147(12) -0.0712(8) 0.2070(12) 0.095(9) Uiso 1 1 d . . .
C86 C 0.2969(11) -0.0383(7) 0.2156(10) 0.090(9) Uiso 1 1 d . . .
H86A H 0.2831 -0.0399 0.2416 0.108 Uiso 1 1 calc R U .
H86B H 0.3250 -0.0239 0.2258 0.108 Uiso 1 1 calc R U .
C87 C 0.2205(8) -0.0101(5) 0.1899(8) 0.059(6) Uiso 1 1 d . . .
H87A H 0.2029 0.0056 0.1664 0.071 Uiso 1 1 calc R U .
H87B H 0.2329 0.0007 0.2204 0.071 Uiso 1 1 calc R U .
C88 C 0.1872(7) -0.0367(5) 0.1931(6) 0.037(4) Uiso 1 1 d . . .
N1A N 0.2731(7) 0.0748(5) 0.2810(7) 0.062(5) Uiso 1 1 d . . .
N2B N 0.3366(7) 0.0956(5) 0.3735(7) 0.066(5) Uiso 1 1 d D . .
N1 N 0.1666(6) 0.3017(4) 0.4195(5) 0.044(4) Uiso 1 1 d . . .
H1A H 0.1580 0.3247 0.4177 0.052 Uiso 1 1 calc R U .
N2 N 0.4917(7) -0.0842(5) 0.5996(7) 0.062(5) Uiso 1 1 d . . .
H2A H 0.5160 -0.0999 0.6176 0.074 Uiso 1 1 calc R U .
N3 N -0.0300(5) 0.0704(4) 0.0359(5) 0.038(4) Uiso 1 1 d . . .
H3A H -0.0127 0.0820 0.0169 0.046 Uiso 1 1 calc R U .
N4 N 0.3322(5) 0.2507(3) 0.6151(5) 0.034(3) Uiso 1 1 d . . .
H4A H 0.3486 0.2679 0.6029 0.040 Uiso 1 1 calc R U .
N5 N 0.3250(5) 0.1337(4) 0.7442(5) 0.041(4) Uiso 1 1 d D . .
H5A H 0.3538 0.1442 0.7662 0.050 Uiso 1 1 calc R U .
N7 N 0.1249(6) 0.3189(4) 0.6234(5) 0.040(4) Uiso 1 1 d . . .
H7A H 0.1497 0.3334 0.6439 0.048 Uiso 1 1 calc R U .
N8 N -0.1352(5) 0.1259(4) 0.8743(5) 0.037(4) Uiso 1 1 d . . .
H8A H -0.1628 0.1255 0.8874 0.045 Uiso 1 1 calc R U .
N9 N 0.3530(9) 0.1059(6) 0.2395(8) 0.090(7) Uiso 1 1 d . . .
H9A H 0.3230 0.1133 0.2155 0.108 Uiso 1 1 calc R U .
N10 N 0.4620(5) -0.0725(4) 0.8081(5) 0.039(4) Uiso 1 1 d . . .
H10A H 0.4866 -0.0634 0.8361 0.046 Uiso 1 1 calc R U .
N11 N -0.0733(6) -0.0658(4) 0.1123(6) 0.046(4) Uiso 1 1 d . . .
H11A H -0.0796 -0.0714 0.0787 0.055 Uiso 1 1 calc R U .
N12 N -0.2240(5) 0.1351(3) 0.0598(5) 0.030(3) Uiso 1 1 d . . .
H12A H -0.2357 0.1293 0.0260 0.036 Uiso 1 1 calc R U .
N13 N -0.1052(6) 0.2537(4) 0.7599(6) 0.049(4) Uiso 1 1 d . . .
H13A H -0.0920 0.2641 0.7910 0.058 Uiso 1 1 calc R U .
N14 N 0.2769(5) -0.1679(3) 0.7510(5) 0.032(3) Uiso 1 1 d . . .
H14A H 0.3010 -0.1829 0.7712 0.038 Uiso 1 1 calc R U .
N15 N -0.0209(5) 0.2112(4) 0.1359(5) 0.037(4) Uiso 1 1 d . . .
H15A H -0.0422 0.2287 0.1187 0.044 Uiso 1 1 calc R U .
N16 N 0.2634(8) -0.0506(5) 0.0724(7) 0.075(6) Uiso 1 1 d . . .
H16A H 0.2964 -0.0415 0.0854 0.090 Uiso 1 1 calc R U .
N17 N -0.0886(6) 0.2613(4) 0.5500(6) 0.050(4) Uiso 1 1 d . . .
H17A H -0.0975 0.2839 0.5532 0.060 Uiso 1 1 calc R U .
N18 N 0.3090(6) -0.1732(4) 0.3114(6) 0.050(4) Uiso 1 1 d . . .
H18A H 0.3236 -0.1946 0.3113 0.060 Uiso 1 1 calc R U .
N19 N 0.4974(6) 0.0567(4) 0.6996(6) 0.049(4) Uiso 1 1 d . . .
H19A H 0.5272 0.0591 0.6901 0.058 Uiso 1 1 calc R U .
N20 N 0.3502(5) -0.0346(4) 0.4018(5) 0.037(4) Uiso 1 1 d . . .
H20D H 0.3821 -0.0350 0.3961 0.045 Uiso 1 1 calc R U .
N21 N 0.1737(5) 0.1736(4) 0.3054(5) 0.040(4) Uiso 1 1 d . . .
H21A H 0.1873 0.1867 0.2848 0.048 Uiso 1 1 calc R U .
N22 N 0.2612(7) -0.0240(4) 0.1761(6) 0.058(5) Uiso 1 1 d . . .
H22A H 0.2766 -0.0072 0.1621 0.070 Uiso 1 1 calc R U .
O2A O 0.0155(11) 0.2671(8) 0.3053(11) 0.162(9) Uiso 1 1 d D U .
O133 O -0.0704(4) 0.1543(3) 0.2215(4) 0.028(3) Uiso 1 1 d . . .
O134 O 0.1508(4) 0.2217(3) 0.6200(4) 0.029(3) Uiso 1 1 d . . .
O135 O 0.0876(4) 0.2383(3) 0.4714(4) 0.031(3) Uiso 1 1 d . . .
O136 O -0.2697(4) 0.0763(3) 0.2035(4) 0.030(3) Uiso 1 1 d . . .
O137 O -0.1106(4) 0.0960(3) 0.2426(4) 0.029(3) Uiso 1 1 d . . .
O138 O 0.0108(4) 0.0825(3) 0.1784(4) 0.031(3) Uiso 1 1 d . . .
O139 O 0.1790(4) 0.1661(3) 0.5752(4) 0.027(2) Uiso 1 1 d . . .
O140 O 0.3283(4) 0.1200(3) 0.6106(4) 0.033(3) Uiso 1 1 d . . .
O141 O 0.0308(4) -0.0177(3) 0.2564(4) 0.029(3) Uiso 1 1 d . . .
O142 O 0.1573(4) -0.0908(3) 0.2575(4) 0.040(3) Uiso 1 1 d . . .
O143 O -0.1433(4) 0.0707(3) 0.1545(4) 0.029(3) Uiso 1 1 d . . .
O144 O 0.1994(4) -0.1609(3) 0.3660(4) 0.037(3) Uiso 1 1 d . . .
O145 O 0.0477(4) 0.2047(3) 0.3273(4) 0.031(3) Uiso 1 1 d . . .
O146 O 0.0822(4) 0.1962(3) 0.5461(4) 0.030(3) Uiso 1 1 d . . .
O147 O 0.1696(4) -0.0980(3) 0.3559(4) 0.028(3) Uiso 1 1 d . . .
O148 O -0.0569(4) 0.1645(3) 0.7383(4) 0.034(3) Uiso 1 1 d . . .
O149 O 0.2286(4) 0.1936(3) 0.5248(4) 0.028(3) Uiso 1 1 d . . .
O150 O 0.0754(4) -0.0971(3) 0.2803(4) 0.030(3) Uiso 1 1 d . . .
O151 O 0.2889(4) -0.0509(3) 0.6576(4) 0.034(3) Uiso 1 1 d . . .
O152 O 0.3583(4) -0.0799(3) 0.6210(4) 0.040(3) Uiso 1 1 d . . .
O153 O 0.2409(4) 0.0887(3) 0.5931(4) 0.033(3) Uiso 1 1 d . . .
O154 O 0.1315(4) 0.1787(3) 0.4769(4) 0.028(3) Uiso 1 1 d . . .
O155 O 0.0541(4) -0.0176(3) 0.1751(4) 0.036(3) Uiso 1 1 d . . .
O156 O -0.0986(4) 0.1467(3) 0.6446(4) 0.038(3) Uiso 1 1 d . . .
O157 O 0.3051(4) 0.0171(3) 0.6453(4) 0.033(3) Uiso 1 1 d . . .
O158 O 0.0169(4) 0.2217(3) 0.6598(4) 0.040(3) Uiso 1 1 d . . .
O159 O -0.0817(5) 0.2241(3) 0.2127(5) 0.049(3) Uiso 1 1 d . . .
O160 O 0.3062(4) -0.0303(3) 0.5733(4) 0.038(3) Uiso 1 1 d . . .
O165 O 0.3118(4) -0.1097(3) 0.4723(4) 0.041(3) Uiso 1 1 d . . .
O166 O 0.2327(4) -0.0729(3) 0.4723(4) 0.038(3) Uiso 1 1 d . . .
O167 O 0.0392(4) 0.0477(3) 0.2820(4) 0.039(3) Uiso 1 1 d . . .
O168 O 0.3765(4) 0.0208(3) 0.6038(4) 0.036(3) Uiso 1 1 d . . .
O169 O 0.0040(4) 0.1655(3) 0.6079(4) 0.041(3) Uiso 1 1 d . . .
O170 O 0.2590(5) 0.0314(3) 0.5521(5) 0.047(3) Uiso 1 1 d . . .
O163 O 0.1610(16) 0.0008(10) 0.3966(15) 0.246(12) Uiso 1 1 d D U .
O164 O 0.2031(16) 0.0230(10) 0.4614(15) 0.243(12) Uiso 1 1 d D U .
O161 O 0.1019(16) 0.0533(11) 0.3621(15) 0.265(13) Uiso 1 1 d D U .
O162 O 0.1605(19) 0.0723(11) 0.4311(18) 0.285(13) Uiso 1 1 d D U .
C2B C 0.174(2) 0.0260(12) 0.4206(17) 0.255(11) Uiso 1 1 d D U .
C1B C 0.139(2) 0.0530(15) 0.399(2) 0.270(11) Uiso 1 1 d D U .
O2 O 0.3102(9) -0.1405(6) 0.5528(9) 0.135(6) Uiso 1 1 d D U .
O4 O 0.2576(9) -0.1610(6) 0.4791(8) 0.139(6) Uiso 1 1 d D U .
O171 O -0.2342(6) 0.0618(4) 0.0713(5) 0.061(4) Uiso 1 1 d . U .
O172 O -0.2327(5) 0.0064(3) 0.3164(5) 0.053(4) Uiso 1 1 d . . .
O173 O 0.1014(5) 0.1486(3) 0.6133(5) 0.056(4) Uiso 1 1 d . . .
O174 O 0.2411(7) -0.0803(5) 0.5678(7) 0.089(6) Uiso 1 1 d . . .
O175 O 0.0757(9) 0.1642(6) 0.6954(9) 0.129(8) Uiso 1 1 d . . .
O177 O 0.2237(10) -0.0138(7) 0.7775(9) 0.146(10) Uiso 1 1 d . . .
C201 C 0.3322(9) 0.1802(4) 0.5163(8) 0.071(5) Uiso 1 1 d D U .
O2B O 0.3106(11) -0.0126(7) 0.8059(10) 0.158(10) Uiso 1 1 d . . .
C203 C -0.2466(12) 0.0429(9) 0.0964(13) 0.112(6) Uiso 1 1 d D U .
C202 C 0.3636(15) 0.1712(10) 0.4880(15) 0.158(13) Uiso 1 1 d . U .
H20E H 0.3606 0.1485 0.4813 0.236 Uiso 1 1 calc R U .
H20F H 0.3538 0.1831 0.4586 0.236 Uiso 1 1 calc R U .
H20G H 0.3972 0.1763 0.5052 0.236 Uiso 1 1 calc R U .
C204 C -0.2922(14) 0.0238(10) 0.0685(14) 0.169(9) Uiso 1 1 d D U .
H20H H -0.2820 0.0076 0.0498 0.203 Uiso 1 1 calc R U .
H20I H -0.3142 0.0386 0.0463 0.203 Uiso 1 1 calc R U .
N2A N -0.3221(14) 0.0065(10) 0.0971(13) 0.201(11) Uiso 1 1 d D U .
H2AA H -0.3336 -0.0126 0.0846 0.242 Uiso 1 1 calc R U .
H2AB H -0.3468 0.0186 0.0998 0.242 Uiso 1 1 calc R U .
C21 C 0.1440(11) 0.2480(5) 0.7197(9) 0.100(6) Uiso 1 1 d D U .
N6 N 0.1172(14) 0.2280(8) 0.7929(14) 0.177(9) Uiso 1 1 d D U .
H6A H 0.1421 0.2225 0.8231 0.212 Uiso 1 1 calc R U .
C22 C 0.1352(16) 0.2550(9) 0.7671(12) 0.149(8) Uiso 1 1 d D U .
H22B H 0.1115 0.2725 0.7618 0.179 Uiso 1 1 calc R U .
H22C H 0.1658 0.2631 0.7888 0.179 Uiso 1 1 calc R U .
C24 C 0.0242(14) 0.2117(10) 0.7740(13) 0.155(7) Uiso 1 1 d D U .
O189 O 0.7049(17) -0.0754(12) 0.8957(17) 0.122(11) Uiso 0.5 1 d D U P
O190 O 0.7084(14) -0.0316(10) 0.8752(14) 0.094(10) Uiso 0.5 1 d D U P
C205 C 0.732(2) -0.0574(11) 0.881(3) 0.117(12) Uiso 0.5 1 d D U P
C206 C 0.783(2) -0.0702(11) 0.890(2) 0.123(17) Uiso 0.5 1 d D U P
H20A H 0.7828 -0.0934 0.8925 0.185 Uiso 0.5 1 calc R U P
H20B H 0.7953 -0.0641 0.8646 0.185 Uiso 0.5 1 calc R U P
H20C H 0.8044 -0.0615 0.9196 0.185 Uiso 0.5 1 calc R U P
O191 O 0.7280(15) -0.1322(10) 0.8416(14) 0.098(10) Uiso 0.5 1 d D U P
O192 O 0.7254(14) -0.1706(10) 0.7887(14) 0.092(10) Uiso 0.5 1 d D U P
C1C C 0.718(2) -0.1601(11) 0.8252(18) 0.108(10) Uiso 0.5 1 d D U P
C2C C 0.755(3) -0.1854(17) 0.868(2) 0.119(11) Uiso 0.5 1 d . U P
H2CA H 0.7463 -0.2079 0.8613 0.143 Uiso 0.5 1 calc R U P
H2CB H 0.7892 -0.1821 0.8720 0.143 Uiso 0.5 1 calc R U P
N1C N 0.7406(19) -0.1730(14) 0.917(2) 0.129(13) Uiso 0.5 1 d D U P
H1CA H 0.7646 -0.1778 0.9435 0.155 Uiso 0.5 1 calc R U P
H1CB H 0.7127 -0.1820 0.9182 0.155 Uiso 0.5 1 calc R U P
C23 C 0.0670(14) 0.2332(11) 0.7996(17) 0.182(9) Uiso 1 1 d D U .
H23A H 0.0714 0.2314 0.8334 0.219 Uiso 1 1 calc R U .
H23B H 0.0573 0.2553 0.7906 0.219 Uiso 1 1 calc R U .
C207 C 0.2814(9) -0.1623(7) 0.5249(8) 0.116(6) Uiso 1 1 d D U .
C301 C -0.0765(7) 0.2258(5) 0.2561(7) 0.046(5) Uiso 1 1 d . . .
C302 C -0.1017(9) 0.2504(6) 0.2727(9) 0.075(7) Uiso 1 1 d . . .
H30A H -0.0941 0.2486 0.3066 0.113 Uiso 1 1 calc DR U .
H30B H -0.0915 0.2712 0.2649 0.113 Uiso 1 1 calc R U .
H30C H -0.1364 0.2479 0.2579 0.113 Uiso 1 1 calc R U .
N23 N -0.0354(14) 0.3180(9) 0.3212(12) 0.170(9) Uiso 1 1 d D U .
C90 C -0.0028(13) 0.3361(10) 0.3636(14) 0.157(9) Uiso 1 1 d D U .
H90A H -0.0183 0.3355 0.3884 0.189 Uiso 1 1 calc R U .
H90B H -0.0019 0.3585 0.3544 0.189 Uiso 1 1 calc R U .
C92 C -0.0021(19) 0.2889(11) 0.2760(17) 0.189(9) Uiso 1 1 d D U .
O1A O 0.0190(18) 0.2926(12) 0.2449(18) 0.292(16) Uiso 1 1 d D U .
C89 C 0.0511(13) 0.3243(6) 0.3854(14) 0.142(7) Uiso 1 1 d D U .
C91 C -0.0360(17) 0.3184(11) 0.2684(14) 0.186(9) Uiso 1 1 d D U .
H91A H -0.0683 0.3146 0.2459 0.223 Uiso 1 1 calc R U .
H91B H -0.0215 0.3378 0.2599 0.223 Uiso 1 1 calc R U .
C208 C 0.2515(13) -0.1803(9) 0.5523(11) 0.174(9) Uiso 1 1 d D U .
H20J H 0.2698 -0.1809 0.5855 0.262 Uiso 1 1 calc R U .
H20K H 0.2209 -0.1693 0.5479 0.262 Uiso 1 1 calc R U .
H20L H 0.2451 -0.2020 0.5404 0.262 Uiso 1 1 calc R U .
O3 O 0.1137(13) 0.0341(9) 0.4935(13) 0.214(15) Uiso 1 1 d . . .
O1W O 0.0000 0.0000 0.5000 0.048(5) Uiso 1 2 d S U P
O2W O 0.7300(7) -0.1343(4) 1.0896(6) 0.084(4) Uiso 1 1 d . U .
O3W O 0.4205(10) -0.1399(7) 0.6130(10) 0.152(10) Uiso 1 1 d . . .
O4W O 0.0952(9) -0.0076(6) 0.0993(9) 0.132(8) Uiso 1 1 d . . .
O5W O -0.0366(13) 0.2829(8) 0.4211(12) 0.198(14) Uiso 1 1 d . . .
O6W O 0.4127(10) 0.2493(6) 0.5520(9) 0.142(9) Uiso 1 1 d . . .
O7W O 0.2194(14) 0.0286(10) 0.8548(14) 0.231(17) Uiso 1 1 d . . .
O8W O 0.2898(17) 0.0413(11) 0.8272(16) 0.118(15) Uiso 0.5 1 d . . P
O9W O 0.1057(13) 0.1595(9) 0.8040(13) 0.206(14) Uiso 1 1 d . . .
O10W O 0.4030(6) -0.0165(4) 0.8369(6) 0.073(5) Uiso 1 1 d . . .
O11W O 0.2555(10) 0.3330(6) 0.3638(9) 0.144(9) Uiso 1 1 d . . .
O12W O 0.1265(12) -0.1629(8) 0.0167(11) 0.177(12) Uiso 1 1 d . . .
O13W O 0.0317(13) 0.0912(9) 0.9818(13) 0.202(14) Uiso 1 1 d . . .
O14W O 0.664(2) -0.1792(19) 0.933(3) 0.23(3) Uiso 0.5 1 d D . P
O15W O 0.0744(7) 0.0794(5) 0.1130(7) 0.093(6) Uiso 1 1 d . . .
O16W O 0.3080(7) 0.1448(5) 0.2989(7) 0.094(6) Uiso 1 1 d . . .
O17W O 0.2888(7) -0.2061(5) 0.3964(7) 0.098(6) Uiso 1 1 d . . .
O18W O 0.008(3) 0.3332(16) 0.168(2) 0.19(3) Uiso 0.5 1 d . . P
O19X O -0.0218(12) 0.0764(8) 0.4518(11) 0.180(12) Uiso 1 1 d . . .
O20W O 0.4514(6) 0.0637(4) 0.5872(6) 0.080(5) Uiso 1 1 d . . .
O21W O 0.5360(16) 0.0925(11) 0.5967(16) 0.26(2) Uiso 1 1 d . . .
O22W O 0.3880(16) 0.0080(11) 0.1665(16) 0.27(2) Uiso 1 1 d . . .
O23W O 0.8606(19) -0.1281(13) 0.8769(19) 0.23(2) Uiso 0.75 1 d . . P
O27W O 0.633(3) -0.081(2) 1.007(3) 0.10(2) Uiso 0.25 1 d . . P
O28W O 0.769(3) -0.1197(19) 0.9852(7) 0.23(3) Uiso 0.5 1 d D . P
O29W O 0.583(2) 0.0230(13) 0.657(2) 0.15(2) Uiso 0.5 1 d . . P
O30W O 0.166(2) 0.1710(13) 0.7687(19) 0.33(3) Uiso 1 1 d . . .
O32W O -0.2131(17) 0.2204(11) 0.8387(16) 0.27(2) Uiso 1 1 d . . .
O33W O 0.042(3) 0.289(2) 0.076(3) 0.26(4) Uiso 0.5 1 d . . P
O34W O 0.0695(13) 0.0121(9) 0.4141(13) 0.205(14) Uiso 1 1 d . . .
O178 O -0.0382(11) 0.1839(3) 0.3818(11) 0.178(9) Uiso 1 1 d D U .
C210 C -0.1008(18) 0.2167(13) 0.3775(14) 0.213(16) Uiso 1 1 d . U .
H21B H -0.1227 0.2013 0.3575 0.319 Uiso 1 1 calc R U .
H21C H -0.0983 0.2127 0.4101 0.319 Uiso 1 1 calc R U .
H21D H -0.1134 0.2382 0.3689 0.319 Uiso 1 1 calc DR U .
C209 C -0.0427(9) 0.2133(4) 0.3702(14) 0.144(8) Uiso 1 1 d D U .
O36W O -0.070(2) 0.1398(14) 0.460(2) 0.34(3) Uiso 1 1 d . . .
O35W O 0.0883(7) -0.0562(6) 0.5085(9) 0.141(7) Uiso 1 1 d D U .

loop_
_atom_site_aniso_label
_atom_site_aniso_U_11
_atom_site_aniso_U_22
_atom_site_aniso_U_33
_atom_site_aniso_U_23
_atom_site_aniso_U_13
_atom_site_aniso_U_12
Dy1 0.0319(4) 0.0244(4) 0.0243(4) -0.0027(3) 0.0071(3) -0.0020(3)
Dy2 0.0300(4) 0.0277(5) 0.0227(4) 0.0016(3) 0.0108(3) 0.0046(3)
Dy3 0.0340(4) 0.0277(5) 0.0262(4) -0.0011(3) 0.0110(3) 0.0075(4)
Dy4 0.0329(4) 0.0308(5) 0.0225(4) -0.0014(3) 0.0066(3) -0.0019(4)
Dy5 0.0291(4) 0.0260(5) 0.0351(4) 0.0041(3) 0.0096(3) 0.0000(3)
Dy6 0.0301(4) 0.0253(5) 0.0309(4) -0.0003(3) 0.0048(3) -0.0013(3)
Dy7 0.0409(5) 0.0320(5) 0.0272(4) 0.0035(3) 0.0175(4) 0.0116(4)
Dy8 0.0315(4) 0.0327(5) 0.0314(4) 0.0056(4) 0.0133(3) 0.0045(4)
Dy9 0.0361(5) 0.0363(5) 0.0311(4) -0.0027(4) 0.0149(4) -0.0024(4)
Dy10 0.0373(5) 0.0320(5) 0.0357(5) -0.0031(4) 0.0175(4) -0.0014(4)
Dy11 0.0311(4) 0.0410(5) 0.0286(4) 0.0064(4) 0.0146(3) 0.0059(4)
Dy12 0.0303(4) 0.0339(5) 0.0239(4) 0.0005(3) 0.0061(3) -0.0034(4)
Dy13 0.0326(5) 0.0361(5) 0.0350(5) 0.0056(4) 0.0101(4) 0.0000(4)
Dy14 0.0390(5) 0.0384(5) 0.0327(4) 0.0005(4) 0.0182(4) 0.0036(4)
Dy15 0.0331(5) 0.0355(5) 0.0291(4) 0.0074(4) 0.0130(3) -0.0002(4)
Dy16 0.0370(5) 0.0275(5) 0.0293(4) -0.0011(3) 0.0154(4) 0.0021(4)
Dy17 0.0433(5) 0.0389(5) 0.0277(4) 0.0050(4) 0.0137(4) 0.0047(4)
Dy18 0.0577(6) 0.0349(5) 0.0305(5) -0.0029(4) 0.0093(4) 0.0137(4)
Dy19 0.0421(5) 0.0333(5) 0.0346(5) -0.0044(4) 0.0171(4) 0.0028(4)
Dy20 0.0420(5) 0.0286(5) 0.0374(5) -0.0009(4) 0.0192(4) -0.0027(4)
Dy21 0.0425(5) 0.0279(5) 0.0317(4) -0.0016(4) 0.0089(4) -0.0048(4)
Dy22 0.0471(6) 0.0294(5) 0.0432(5) -0.0051(4) -0.0043(4) 0.0042(4)
Dy23 0.0498(6) 0.0489(6) 0.0273(4) -0.0040(4) 0.0127(4) -0.0170(5)
Dy24 0.0407(5) 0.0680(7) 0.0363(5) -0.0143(5) 0.0188(4) -0.0096(5)
Dy25 0.0640(7) 0.0366(6) 0.0859(8) 0.0150(5) 0.0510(6) 0.0098(5)
Dy26 0.0450(6) 0.0572(7) 0.0699(7) 0.0329(6) 0.0333(5) 0.0159(5)
Ni1 0.0347(12) 0.0326(13) 0.0204(10) 0.0012(9) 0.0109(9) 0.0033(10)
Ni2 0.0321(12) 0.0297(13) 0.0296(11) 0.0072(9) 0.0135(9) 0.0061(10)
Ni3 0.0392(13) 0.0296(13) 0.0343(12) -0.0076(10) 0.0114(10) -0.0048(10)
Ni4 0.0355(13) 0.0464(15) 0.0277(11) -0.0036(10) 0.0124(10) -0.0090(11)
Ni5 0.0432(14) 0.0409(15) 0.0296(12) 0.0058(10) 0.0192(10) 0.0094(11)
Ni6 0.0549(15) 0.0269(13) 0.0332(12) 0.0021(10) 0.0086(11) -0.0033(11)
Ni7 0.0353(13) 0.0288(13) 0.0348(12) -0.0028(10) 0.0108(10) -0.0069(10)
Ni8 0.0383(13) 0.0297(13) 0.0350(12) 0.0008(10) -0.0013(10) -0.0013(10)
Ni9 0.0401(13) 0.0298(13) 0.0253(11) 0.0040(9) 0.0087(10) 0.0005(10)
Ni10 0.0452(14) 0.0332(14) 0.0281(11) -0.0036(10) 0.0097(10) 0.0071(11)
Ni11 0.0464(14) 0.0352(14) 0.0313(12) 0.0007(10) 0.0220(10) 0.0099(11)
Ni12 0.0372(13) 0.0555(17) 0.0384(13) -0.0095(12) 0.0209(11) -0.0069(12)
Ni13 0.0326(13) 0.0423(15) 0.0354(12) 0.0062(11) 0.0072(10) -0.0019(11)
Ni14 0.0395(14) 0.0369(15) 0.0466(14) -0.0011(11) 0.0167(11) 0.0082(11)
Ni15 0.0526(15) 0.0348(14) 0.0410(14) -0.0089(11) 0.0198(12) -0.0043(12)
Ni16 0.0288(13) 0.0520(17) 0.0527(15) 0.0156(13) 0.0155(11) 0.0007(11)
Ni17 0.0477(15) 0.0266(14) 0.0620(16) 0.0040(11) 0.0311(13) 0.0017(11)
Ni18 0.0633(18) 0.0570(19) 0.0456(15) 0.0076(13) 0.0241(13) 0.0304(15)
Ni19 0.0633(18) 0.0519(18) 0.0488(15) -0.0102(13) 0.0339(14) -0.0030(14)
Ni20 0.071(2) 0.060(2) 0.0605(18) -0.0133(15) 0.0175(16) 0.0067(16)
Ni21 0.071(2) 0.0512(19) 0.0587(18) -0.0036(14) 0.0227(15) -0.0046(15)
Ni22 0.0557(18) 0.071(2) 0.0638(19) 0.0058(16) 0.0268(15) 0.0017(15)
Ni23 0.0499(17) 0.064(2) 0.0528(17) 0.0016(14) 0.0032(13) 0.0009(14)
Ni24 0.0629(19) 0.080(2) 0.0457(16) 0.0036(15) 0.0176(14) 0.0009(16)
Ni25 0.072(4) 0.052(4) 0.046(3) 0.003(3) 0.014(3) 0.008(3)
Ni26 0.068(4) 0.073(4) 0.056(4) -0.007(3) 0.019(3) -0.007(3)
Ni27 0.082(5) 0.084(5) 0.074(4) -0.001(4) 0.024(4) 0.003(4)
Ni28 0.121(7) 0.090(6) 0.102(6) 0.022(5) 0.026(5) -0.024(5)

loop_
_atom_type_symbol
_atom_type_description
_atom_type_scat_dispersion_real
_atom_type_scat_dispersion_imag
_atom_type_scat_source
C C 0.0033 0.0016 'International Tables Vol C Tables 4.2.6.8 and 6.1.1.4'
H H 0.0000 0.0000 'International Tables Vol C Tables 4.2.6.8 and 6.1.1.4'
N N 0.0061 0.0033 'International Tables Vol C Tables 4.2.6.8 and 6.1.1.4'
O O 0.0106 0.0060 'International Tables Vol C Tables 4.2.6.8 and 6.1.1.4'
Ni Ni 0.3393 1.1124 'International Tables Vol C Tables 4.2.6.8 and 6.1.1.4'
Dy Dy -0.1892 4.4098 'International Tables Vol C Tables 4.2.6.8 and 6.1.1.4'

loop_
_geom_angle_atom_site_label_1
_geom_angle_atom_site_label_2
_geom_angle_atom_site_label_3
_geom_angle
_geom_angle_site_symmetry_1
_geom_angle_site_symmetry_3
O146 Dy1 O139 75.0(4) . .
O146 Dy1 O154 74.9(4) . .
O139 Dy1 O154 72.8(4) . .
O146 Dy1 O12 139.1(4) . .
O139 Dy1 O12 93.0(4) . .
O154 Dy1 O12 139.3(4) . .
O146 Dy1 O134 66.8(4) . .
O139 Dy1 O134 73.2(4) . .
O154 Dy1 O134 133.8(4) . .
O12 Dy1 O134 72.3(4) . .
O146 Dy1 O46 138.4(4) . .
O139 Dy1 O46 139.3(4) . .
O154 Dy1 O46 92.2(4) . .
O12 Dy1 O46 73.9(4) . .
O134 Dy1 O46 133.7(4) . .
O146 Dy1 O149 132.7(4) . .
O139 Dy1 O149 65.4(4) . .
O154 Dy1 O149 69.5(4) . .
O12 Dy1 O149 69.9(4) . .
O134 Dy1 O149 121.0(3) . .
O46 Dy1 O149 73.9(4) . .
O146 Dy1 O26 92.9(4) . .
O139 Dy1 O26 140.5(4) . .
O154 Dy1 O26 141.0(4) . .
O12 Dy1 O26 71.6(4) . .
O134 Dy1 O26 67.4(4) . .
O46 Dy1 O26 72.4(4) . .
O149 Dy1 O26 134.3(4) . .
O146 Dy1 O135 71.6(4) . .
O139 Dy1 O135 133.7(4) . .
O154 Dy1 O135 68.3(4) . .
O12 Dy1 O135 133.1(4) . .
O134 Dy1 O135 119.2(4) . .
O46 Dy1 O135 66.9(4) . .
O149 Dy1 O135 119.8(4) . .
O26 Dy1 O135 72.7(4) . .
O146 Dy1 Dy21 44.7(3) . .
O139 Dy1 Dy21 43.8(2) . .
O154 Dy1 Dy21 44.0(3) . .
O12 Dy1 Dy21 136.8(3) . .
O134 Dy1 Dy21 89.9(3) . .
O46 Dy1 Dy21 136.2(3) . .
O149 Dy1 Dy21 88.0(3) . .
O26 Dy1 Dy21 137.6(3) . .
O135 Dy1 Dy21 90.1(3) . .
O146 Dy1 Ni7 157.7(3) . .
O139 Dy1 Ni7 83.2(3) . .
O154 Dy1 Ni7 103.5(3) . .
O12 Dy1 Ni7 36.0(3) . .
O134 Dy1 Ni7 102.5(3) . .
O46 Dy1 Ni7 63.4(3) . .
O149 Dy1 Ni7 35.0(3) . .
O26 Dy1 Ni7 101.0(3) . .
O135 Dy1 Ni7 129.2(3) . .
Dy21 Dy1 Ni7 119.21(5) . .
O146 Dy1 Dy4 72.8(3) . .
O139 Dy1 Dy4 103.4(2) . .
O154 Dy1 Dy4 32.4(2) . .
O12 Dy1 Dy4 147.7(3) . .
O134 Dy1 Dy4 139.0(3) . .
O46 Dy1 Dy4 75.6(3) . .
O149 Dy1 Dy4 91.7(2) . .
O26 Dy1 Dy4 108.7(3) . .
O135 Dy1 Dy4 36.1(3) . .
Dy21 Dy1 Dy4 65.19(2) . .
Ni7 Dy1 Dy4 117.92(4) . .
O9 Dy2 O133 133.1(4) . .
O9 Dy2 O6 74.5(4) . .
O133 Dy2 O6 67.3(4) . .
O9 Dy2 O137 72.9(4) . .
O133 Dy2 O137 71.4(4) . .
O6 Dy2 O137 74.2(4) . .
O9 Dy2 O10 137.1(4) . .
O133 Dy2 O10 74.7(4) . .
O6 Dy2 O10 142.0(4) . .
O137 Dy2 O10 93.7(4) . .
O9 Dy2 O7 142.7(4) . .
O133 Dy2 O7 66.5(4) . .
O6 Dy2 O7 92.4(4) . .
O137 Dy2 O7 137.8(4) . .
O10 Dy2 O7 72.3(4) . .
O9 Dy2 O138 68.4(4) . .
O133 Dy2 O138 120.0(4) . .
O6 Dy2 O138 71.0(4) . .
O137 Dy2 O138 133.2(4) . .
O10 Dy2 O138 132.7(4) . .
O7 Dy2 O138 74.4(4) . .
O9 Dy2 O14 91.5(4) . .
O133 Dy2 O14 135.2(4) . .
O6 Dy2 O14 137.8(4) . .
O137 Dy2 O14 139.9(4) . .
O10 Dy2 O14 72.6(4) . .
O7 Dy2 O14 74.9(4) . .
O138 Dy2 O14 66.9(4) . .
O9 Dy2 O143 70.7(4) . .
O133 Dy2 O143 119.3(4) . .
O6 Dy2 O143 133.4(4) . .
O137 Dy2 O143 66.6(4) . .
O10 Dy2 O143 66.6(4) . .
O7 Dy2 O143 133.7(4) . .
O138 Dy2 O143 120.7(4) . .
O14 Dy2 O143 73.4(4) . .
O9 Dy2 Dy17 43.7(3) . .
O133 Dy2 Dy17 89.4(3) . .
O6 Dy2 Dy17 44.1(3) . .
O137 Dy2 Dy17 44.0(2) . .
O10 Dy2 Dy17 137.8(3) . .
O7 Dy2 Dy17 136.4(2) . .
O138 Dy2 Dy17 89.2(3) . .
O14 Dy2 Dy17 135.2(3) . .
O143 Dy2 Dy17 89.5(2) . .
O9 Dy2 Dy3 33.0(3) . .
O133 Dy2 Dy3 138.9(2) . .
O6 Dy2 Dy3 72.0(3) . .
O137 Dy2 Dy3 103.8(3) . .
O10 Dy2 Dy3 145.6(3) . .
O7 Dy2 Dy3 109.9(3) . .
O138 Dy2 Dy3 35.6(3) . .
O14 Dy2 Dy3 75.0(3) . .
O143 Dy2 Dy3 93.3(3) . .
Dy17 Dy2 Dy3 64.82(2) . .
O9 Dy2 Dy11 72.2(3) . .
O133 Dy2 Dy11 92.2(3) . .
O6 Dy2 Dy11 105.2(3) . .
O137 Dy2 Dy11 32.4(2) . .
O10 Dy2 Dy11 75.3(3) . .
O7 Dy2 Dy11 144.8(3) . .
O138 Dy2 Dy11 140.0(3) . .
O14 Dy2 Dy11 108.0(3) . .
O143 Dy2 Dy11 34.7(3) . .
Dy17 Dy2 Dy11 66.34(2) . .
Dy3 Dy2 Dy11 104.50(3) . .
O9 Dy3 O67 138.1(5) . .
O9 Dy3 O155 147.4(4) . .
O67 Dy3 O155 74.1(5) . .
O9 Dy3 O141 99.7(4) . .
O67 Dy3 O141 105.0(5) . .
O155 Dy3 O141 68.9(4) . .
O9 Dy3 O167 71.4(4) . .
O67 Dy3 O167 84.8(5) . .
O155 Dy3 O167 127.9(4) . .
O141 Dy3 O167 71.7(4) . .
O9 Dy3 O138 70.3(4) . .
O67 Dy3 O138 73.9(5) . .
O155 Dy3 O138 130.4(4) . .
O141 Dy3 O138 156.9(4) . .
O167 Dy3 O138 85.3(4) . .
O9 Dy3 O23 75.9(4) . .
O67 Dy3 O23 142.8(5) . .
O155 Dy3 O23 71.7(4) . .
O141 Dy3 O23 75.7(4) . .
O167 Dy3 O23 128.3(4) . .
O138 Dy3 O23 119.5(4) . .
O9 Dy3 O17 99.9(4) . .
O67 Dy3 O17 85.0(5) . .
O155 Dy3 O17 73.7(4) . .
O141 Dy3 O17 136.3(4) . .
O167 Dy3 O17 151.9(4) . .
O138 Dy3 O17 66.7(4) . .
O23 Dy3 O17 71.8(4) . .
O9 Dy3 C6A 138.7(5) . .
O67 Dy3 C6A 21.5(6) . .
O155 Dy3 C6A 72.4(5) . .
O141 Dy3 C6A 84.7(5) . .
O167 Dy3 C6A 71.3(5) . .
O138 Dy3 C6A 89.8(5) . .
O23 Dy3 C6A 143.4(6) . .
O17 Dy3 C6A 104.8(6) . .
O9 Dy3 Ni10 112.3(3) . .
O67 Dy3 Ni10 107.1(4) . .
O155 Dy3 Ni10 35.8(3) . .
O141 Dy3 Ni10 73.0(3) . .
O167 Dy3 Ni10 144.6(3) . .
O138 Dy3 Ni10 129.8(3) . .
O23 Dy3 Ni10 36.5(3) . .
O17 Dy3 Ni10 63.5(3) . .
C6A Dy3 Ni10 108.2(5) . .
O9 Dy3 Dy18 92.3(3) . .
O67 Dy3 Dy18 88.1(4) . .
O155 Dy3 Dy18 94.4(3) . .
O141 Dy3 Dy18 36.6(3) . .
O167 Dy3 Dy18 36.8(3) . .
O138 Dy3 Dy18 121.2(3) . .
O23 Dy3 Dy18 108.5(3) . .
O17 Dy3 Dy18 167.5(3) . .
C6A Dy3 Dy18 67.2(5) . .
Ni10 Dy3 Dy18 108.95(5) . .
O9 Dy3 Dy7 135.1(3) . .
O67 Dy3 Dy7 79.2(4) . .
O155 Dy3 Dy7 35.4(3) . .
O141 Dy3 Dy7 36.6(3) . .
O167 Dy3 Dy7 94.6(3) . .
O138 Dy3 Dy7 153.1(3) . .
O23 Dy3 Dy7 81.4(3) . .
O17 Dy3 Dy7 109.1(3) . .
C6A Dy3 Dy7 65.0(5) . .
Ni10 Dy3 Dy7 56.94(4) . .
Dy18 Dy3 Dy7 59.20(2) . .
O154 Dy4 O145 148.0(4) . .
O154 Dy4 O80 71.1(4) . .
O145 Dy4 O80 128.4(4) . .
O154 Dy4 O88 140.7(5) . .
O145 Dy4 O88 71.2(5) . .
O80 Dy4 O88 83.2(5) . .
O154 Dy4 O11 98.3(4) . .
O145 Dy4 O11 70.2(4) . .
O80 Dy4 O11 72.3(4) . .
O88 Dy4 O11 101.6(5) . .
O154 Dy4 O135 71.6(4) . .
O145 Dy4 O135 128.3(4) . .
O80 Dy4 O135 85.9(4) . .
O88 Dy4 O135 77.6(5) . .
O11 Dy4 O135 158.0(4) . .
O154 Dy4 O15 76.9(4) . .
O145 Dy4 O15 71.1(4) . .
O80 Dy4 O15 127.4(4) . .
O88 Dy4 O15 141.6(5) . .
O11 Dy4 O15 72.3(4) . .
O135 Dy4 O15 121.9(4) . .
O154 Dy4 O31 98.5(4) . .
O145 Dy4 O31 73.3(4) . .
O80 Dy4 O31 153.1(4) . .
O88 Dy4 O31 91.3(5) . .
O11 Dy4 O31 134.5(4) . .
O135 Dy4 O31 67.3(4) . .
O15 Dy4 O31 70.8(4) . .
O154 Dy4 Ni4 113.1(3) . .
O145 Dy4 Ni4 35.4(3) . .
O80 Dy4 Ni4 144.6(3) . .
O88 Dy4 Ni4 105.2(4) . .
O11 Dy4 Ni4 72.3(3) . .
O135 Dy4 Ni4 129.4(3) . .
O15 Dy4 Ni4 36.4(3) . .
O31 Dy4 Ni4 62.2(3) . .
O154 Dy4 Dy23 90.6(3) . .
O145 Dy4 Dy23 95.6(3) . .
O80 Dy4 Dy23 37.1(3) . .
O88 Dy4 Dy23 85.8(4) . .
O11 Dy4 Dy23 36.5(3) . .
O135 Dy4 Dy23 122.3(3) . .
O15 Dy4 Dy23 105.2(3) . .
O31 Dy4 Dy23 168.8(3) . .
Ni4 Dy4 Dy23 108.21(5) . .
O154 Dy4 Dy12 134.5(3) . .
O145 Dy4 Dy12 36.2(3) . .
O80 Dy4 Dy12 95.0(3) . .
O88 Dy4 Dy12 75.3(4) . .
O11 Dy4 Dy12 37.3(3) . .
O135 Dy4 Dy12 152.6(3) . .
O15 Dy4 Dy12 78.9(3) . .
O31 Dy4 Dy12 109.1(3) . .
Ni4 Dy4 Dy12 56.01(4) . .
Dy23 Dy4 Dy12 59.74(2) . .
O154 Dy4 Dy1 34.3(3) . .
O145 Dy4 Dy1 152.5(3) . .
O80 Dy4 Dy1 78.7(3) . .
O88 Dy4 Dy1 113.0(4) . .
O11 Dy4 Dy1 131.3(3) . .
O135 Dy4 Dy1 37.5(3) . .
O15 Dy4 Dy1 97.2(3) . .
O31 Dy4 Dy1 79.4(3) . .
Ni4 Dy4 Dy1 125.65(5) . .
Dy23 Dy4 Dy1 111.70(3) . .
Dy12 Dy4 Dy1 168.51(3) . .
O157 Dy5 O170 71.6(4) . .
O157 Dy5 O140 146.9(4) . .
O170 Dy5 O140 129.5(4) . .
O157 Dy5 O153 99.7(4) . .
O170 Dy5 O153 72.2(4) . .
O140 Dy5 O153 70.2(4) . .
O157 Dy5 O108 137.9(5) . .
O170 Dy5 O108 88.8(5) . .
O140 Dy5 O108 73.6(5) . .
O153 Dy5 O108 109.4(5) . .
O157 Dy5 O168 69.1(4) . .
O170 Dy5 O168 85.6(4) . .
O140 Dy5 O168 129.7(4) . .
O153 Dy5 O168 157.6(4) . .
O108 Dy5 O168 72.7(5) . .
O157 Dy5 O42 76.0(4) . .
O170 Dy5 O42 127.6(4) . .
O140 Dy5 O42 70.9(4) . .
O153 Dy5 O42 74.1(4) . .
O108 Dy5 O42 140.5(5) . .
O168 Dy5 O42 119.3(4) . .
O157 Dy5 O54 95.8(4) . .
O170 Dy5 O54 152.0(4) . .
O140 Dy5 O54 74.2(4) . .
O153 Dy5 O54 135.6(4) . .
O108 Dy5 O54 84.3(5) . .
O168 Dy5 O54 66.3(4) . .
O42 Dy5 O54 69.9(4) . .
O157 Dy5 O122 133.4(5) . .
O170 Dy5 O122 62.0(5) . .
O140 Dy5 O122 71.6(5) . .
O153 Dy5 O122 63.5(5) . .
O108 Dy5 O122 48.2(6) . .
O168 Dy5 O122 109.3(5) . .
O42 Dy5 O122 130.5(5) . .
O54 Dy5 O122 127.2(5) . .
O157 Dy5 C12A 139.4(6) . .
O170 Dy5 C12A 73.5(6) . .
O140 Dy5 C12A 73.2(6) . .
O153 Dy5 C12A 88.6(6) . .
O108 Dy5 C12A 22.6(6) . .
O168 Dy5 C12A 88.3(6) . .
O42 Dy5 C12A 143.7(6) . .
O54 Dy5 C12A 105.6(6) . .
O122 Dy5 C12A 25.8(6) . .
O157 Dy5 Ni8 112.0(3) . .
O170 Dy5 Ni8 144.7(3) . .
O140 Dy5 Ni8 35.2(3) . .
O153 Dy5 Ni8 72.6(3) . .
O108 Dy5 Ni8 105.4(4) . .
O168 Dy5 Ni8 129.2(3) . .
O42 Dy5 Ni8 36.3(3) . .
O54 Dy5 Ni8 63.0(3) . .
O122 Dy5 Ni8 103.9(4) . .
C12A Dy5 Ni8 108.4(5) . .
O157 Dy5 Dy22 93.7(3) . .
O170 Dy5 Dy22 37.7(3) . .
O140 Dy5 Dy22 94.9(3) . .
O153 Dy5 Dy22 36.6(3) . .
O108 Dy5 Dy22 92.1(4) . .
O168 Dy5 Dy22 122.4(3) . .
O42 Dy5 Dy22 107.6(3) . .
O54 Dy5 Dy22 169.1(3) . .
O122 Dy5 Dy22 46.0(4) . .
C12A Dy5 Dy22 69.8(5) . .
Ni8 Dy5 Dy22 108.33(5) . .
O139 Dy6 O71 72.3(4) . .
O139 Dy6 O140 144.6(4) . .
O71 Dy6 O140 127.5(4) . .
O139 Dy6 O149 67.2(4) . .
O71 Dy6 O149 85.9(4) . .
O140 Dy6 O149 134.5(4) . .
O139 Dy6 O28 92.9(4) . .
O71 Dy6 O28 155.0(4) . .
O140 Dy6 O28 76.0(4) . .
O149 Dy6 O28 69.6(4) . .
O139 Dy6 O75 138.8(4) . .
O71 Dy6 O75 102.1(5) . .
O140 Dy6 O75 71.5(4) . .
O149 Dy6 O75 71.7(4) . .
O28 Dy6 O75 75.5(5) . .
O139 Dy6 O153 97.7(4) . .
O71 Dy6 O153 71.9(4) . .
O140 Dy6 O153 68.2(4) . .
O149 Dy6 O153 156.4(4) . .
O28 Dy6 O153 131.4(4) . .
O75 Dy6 O153 119.9(4) . .
O139 Dy6 O53 75.9(4) . .
O71 Dy6 O53 125.7(4) . .
O140 Dy6 O53 68.8(4) . .
O149 Dy6 O53 120.1(4) . .
O28 Dy6 O53 66.9(4) . .
O75 Dy6 O53 130.2(4) . .
O153 Dy6 O53 70.1(4) . .
O139 Dy6 Ni8 110.9(3) . .
O71 Dy6 Ni8 142.5(3) . .
O140 Dy6 Ni8 34.4(3) . .
O149 Dy6 Ni8 130.7(3) . .
O28 Dy6 Ni8 61.2(3) . .
O75 Dy6 Ni8 98.0(3) . .
O153 Dy6 Ni8 70.7(3) . .
O53 Dy6 Ni8 35.3(3) . .
O139 Dy6 Ni7 83.8(3) . .
O71 Dy6 Ni7 120.2(3) . .
O140 Dy6 Ni7 103.5(3) . .
O149 Dy6 Ni7 34.6(3) . .
O28 Dy6 Ni7 36.1(3) . .
O75 Dy6 Ni7 63.4(3) . .
O153 Dy6 Ni7 167.4(3) . .
O53 Dy6 Ni7 98.3(3) . .
Ni8 Dy6 Ni7 97.04(6) . .
O139 Dy6 Dy22 91.7(3) . .
O71 Dy6 Dy22 36.7(3) . .
O140 Dy6 Dy22 93.9(3) . .
O149 Dy6 Dy22 122.4(2) . .
O28 Dy6 Dy22 168.0(3) . .
O75 Dy6 Dy22 107.9(3) . .
O153 Dy6 Dy22 36.8(3) . .
O53 Dy6 Dy22 103.6(3) . .
Ni8 Dy6 Dy22 106.76(5) . .
Ni7 Dy6 Dy22 155.78(4) . .
O139 Dy6 Dy5 132.8(3) . .
O71 Dy6 Dy5 93.9(3) . .
O140 Dy6 Dy5 35.5(3) . .
O149 Dy6 Dy5 158.8(3) . .
O28 Dy6 Dy5 110.7(3) . .
O75 Dy6 Dy5 87.7(3) . .
O153 Dy6 Dy5 36.3(3) . .
O53 Dy6 Dy5 76.9(3) . .
Ni8 Dy6 Dy5 55.46(4) . .
Ni7 Dy6 Dy5 138.13(5) . .
Dy22 Dy6 Dy5 58.60(2) . .
O150 Dy7 O155 143.3(4) . .
O150 Dy7 O62 70.4(4) . .
O155 Dy7 O62 130.5(4) . .
O150 Dy7 O141 96.3(4) . .
O155 Dy7 O141 69.2(4) . .
O62 Dy7 O141 72.8(4) . .
O150 Dy7 O68 138.3(4) . .
O155 Dy7 O68 73.4(4) . .
O62 Dy7 O68 101.8(4) . .
O141 Dy7 O68 121.2(4) . .
O150 Dy7 O142 67.6(4) . .
O155 Dy7 O142 134.3(4) . .
O62 Dy7 O142 84.6(4) . .
O141 Dy7 O142 155.9(4) . .
O68 Dy7 O142 70.9(4) . .
O150 Dy7 O48 92.9(4) . 3_556
O155 Dy7 O48 76.4(4) . 3_556
O62 Dy7 O48 151.6(4) . 3_556
O141 Dy7 O48 133.5(4) . 3_556
O68 Dy7 O48 75.0(4) . 3_556
O142 Dy7 O48 67.6(4) . 3_556
O150 Dy7 O59 74.7(4) . .
O155 Dy7 O59 68.7(4) . .
O62 Dy7 O59 125.7(4) . .
O141 Dy7 O59 71.2(4) . .
O68 Dy7 O59 131.5(4) . .
O142 Dy7 O59 118.3(4) . .
O48 Dy7 O59 67.6(4) 3_556 .
O150 Dy7 Ni10 109.5(3) . .
O155 Dy7 Ni10 34.5(3) . .
O62 Dy7 Ni10 144.4(3) . .
O141 Dy7 Ni10 71.8(3) . .
O68 Dy7 Ni10 99.8(3) . .
O142 Dy7 Ni10 129.5(3) . .
O48 Dy7 Ni10 62.2(3) 3_556 .
O59 Dy7 Ni10 35.1(3) . .
O150 Dy7 Ni11 84.9(3) . .
O155 Dy7 Ni11 103.1(3) . .
O62 Dy7 Ni11 118.1(3) . .
O141 Dy7 Ni11 168.5(3) . .
O68 Dy7 Ni11 62.1(3) . .
O142 Dy7 Ni11 33.8(3) . .
O48 Dy7 Ni11 35.1(3) 3_556 .
O59 Dy7 Ni11 98.3(3) . .
Ni10 Dy7 Ni11 96.99(6) . .
O150 Dy7 Dy18 91.3(3) . .
O155 Dy7 Dy18 94.7(3) . .
O62 Dy7 Dy18 38.5(3) . .
O141 Dy7 Dy18 36.5(2) . .
O68 Dy7 Dy18 107.7(3) . .
O142 Dy7 Dy18 122.7(3) . .
O48 Dy7 Dy18 169.7(3) 3_556 .
O59 Dy7 Dy18 104.6(3) . .
Ni10 Dy7 Dy18 107.55(5) . .
Ni11 Dy7 Dy18 154.99(5) . .
O150 Dy7 Dy3 131.2(3) . .
O155 Dy7 Dy3 35.8(3) . .
O62 Dy7 Dy3 96.7(3) . .
O141 Dy7 Dy3 36.6(3) . .
O68 Dy7 Dy3 89.8(3) . .
O142 Dy7 Dy3 160.5(3) . .
O48 Dy7 Dy3 111.4(3) 3_556 .
O59 Dy7 Dy3 76.7(3) . .
Ni10 Dy7 Dy3 55.39(4) . .
Ni11 Dy7 Dy3 138.09(5) . .
Dy18 Dy7 Dy3 59.14(2) . .
O157 Dy8 O160 75.2(4) . .
O157 Dy8 O151 74.3(4) . .
O160 Dy8 O151 72.0(4) . .
O157 Dy8 O152 135.1(4) . .
O160 Dy8 O152 67.5(4) . .
O151 Dy8 O152 71.1(4) . .
O157 Dy8 O43 137.7(4) . .
O160 Dy8 O43 140.2(4) . .
O151 Dy8 O43 93.7(4) . .
O152 Dy8 O43 72.8(4) . .
O157 Dy8 O25 90.7(4) . .
O160 Dy8 O25 139.0(4) . .
O151 Dy8 O25 141.4(4) . .
O152 Dy8 O25 134.1(4) . .
O43 Dy8 O25 73.6(4) . .
O157 Dy8 O50 139.7(4) . .
O160 Dy8 O50 91.6(4) . .
O151 Dy8 O50 138.1(4) . .
O152 Dy8 O50 67.0(4) . .
O43 Dy8 O50 74.3(4) . .
O25 Dy8 O50 74.4(4) . .
O157 Dy8 O5 70.1(4) . .
O160 Dy8 O5 131.9(4) . .
O151 Dy8 O5 67.3(4) . .
O152 Dy8 O5 119.1(4) . .
O43 Dy8 O5 67.9(4) . .
O25 Dy8 O5 74.2(4) . .
O50 Dy8 O5 136.1(4) . .
O157 Dy8 O168 67.5(4) . .
O160 Dy8 O168 72.1(4) . .
O151 Dy8 O168 132.7(4) . .
O152 Dy8 O168 120.2(4) . .
O43 Dy8 O168 133.5(4) . .
O25 Dy8 O168 66.9(4) . .
O50 Dy8 O168 72.2(4) . .
O5 Dy8 O168 120.6(4) . .
O157 Dy8 Dy13 43.7(3) . .
O160 Dy8 Dy13 44.1(3) . .
O151 Dy8 Dy13 44.0(3) . .
O152 Dy8 Dy13 91.4(3) . .
O43 Dy8 Dy13 137.6(3) . .
O25 Dy8 Dy13 134.4(3) . .
O50 Dy8 Dy13 135.8(3) . .
O5 Dy8 Dy13 88.1(2) . .
O168 Dy8 Dy13 88.7(3) . .
O157 Dy8 Ni16 84.4(3) . .
O160 Dy8 Ni16 104.6(3) . .
O151 Dy8 Ni16 158.6(3) . .
O152 Dy8 Ni16 128.1(3) . .
O43 Dy8 Ni16 101.1(3) . .
O25 Dy8 Ni16 34.8(3) . .
O50 Dy8 Ni16 61.9(3) . .
O5 Dy8 Ni16 104.0(3) . .
O168 Dy8 Ni16 33.7(3) . .
Dy13 Dy8 Ni16 118.92(5) . .
O157 Dy8 Dy15 72.1(3) . .
O160 Dy8 Dy15 103.5(3) . .
O151 Dy8 Dy15 33.2(3) . .
O152 Dy8 Dy15 92.7(3) . .
O43 Dy8 Dy15 76.1(3) . .
O25 Dy8 Dy15 108.5(3) . .
O50 Dy8 Dy15 148.0(3) . .
O5 Dy8 Dy15 34.4(2) . .
O168 Dy8 Dy15 139.2(3) . .
Dy13 Dy8 Dy15 65.36(2) . .
Ni16 Dy8 Dy15 137.06(5) . .
O147 Dy9 O114 71.9(5) . .
O147 Dy9 O165 147.5(4) . .
O114 Dy9 O165 125.6(5) . .
O147 Dy9 O144 71.1(4) . .
O114 Dy9 O144 88.4(5) . .
O165 Dy9 O144 130.0(4) . .
O147 Dy9 O166 96.3(4) . .
O114 Dy9 O166 70.3(5) . .
O165 Dy9 O166 69.9(4) . .
O144 Dy9 O166 158.0(4) . .
O147 Dy9 O29 76.7(4) . .
O114 Dy9 O29 127.5(5) . .
O165 Dy9 O29 71.2(4) . .
O144 Dy9 O29 119.4(4) . .
O166 Dy9 O29 72.8(4) . .
O147 Dy9 O4 145.2(6) . .
O114 Dy9 O4 84.1(7) . .
O165 Dy9 O4 67.3(6) . .
O144 Dy9 O4 83.8(6) . .
O166 Dy9 O4 98.9(6) . .
O29 Dy9 O4 137.9(6) . .
O147 Dy9 O30 99.2(4) . .
O114 Dy9 O30 155.2(5) . .
O165 Dy9 O30 74.2(4) . .
O144 Dy9 O30 66.8(4) . .
O166 Dy9 O30 134.4(4) . .
O29 Dy9 O30 69.7(4) . .
O4 Dy9 O30 92.2(7) . .
O147 Dy9 Ni12 112.7(3) . .
O114 Dy9 Ni12 142.6(4) . .
O165 Dy9 Ni12 35.8(3) . .
O144 Dy9 Ni12 128.8(3) . .
O166 Dy9 Ni12 72.3(3) . .
O29 Dy9 Ni12 36.1(3) . .
O4 Dy9 Ni12 101.8(6) . .
O30 Dy9 Ni12 62.1(3) . .
O147 Dy9 Dy24 88.7(3) . .
O114 Dy9 Dy24 35.5(4) . .
O165 Dy9 Dy24 94.8(3) . .
O144 Dy9 Dy24 123.7(3) . .
O166 Dy9 Dy24 35.7(3) . .
O29 Dy9 Dy24 104.8(3) . .
O4 Dy9 Dy24 85.6(6) . .
O30 Dy9 Dy24 168.7(3) . .
Ni12 Dy9 Dy24 107.45(5) . .
O147 Dy9 Dy14 133.1(3) . .
O114 Dy9 Dy14 92.8(4) . .
O165 Dy9 Dy14 35.3(3) . .
O144 Dy9 Dy14 154.6(3) . .
O166 Dy9 Dy14 37.8(3) . .
O29 Dy9 Dy14 79.3(3) . .
O4 Dy9 Dy14 71.2(6) . .
O30 Dy9 Dy14 109.2(3) . .
Ni12 Dy9 Dy14 55.98(4) . .
Dy24 Dy9 Dy14 59.64(2) . .
O147 Dy9 Dy16 34.6(3) . .
O114 Dy9 Dy16 81.0(4) . .
O165 Dy9 Dy16 153.3(3) . .
O144 Dy9 Dy16 36.8(3) . .
O166 Dy9 Dy16 129.8(3) . .
O29 Dy9 Dy16 95.9(3) . .
O4 Dy9 Dy16 118.4(6) . .
O30 Dy9 Dy16 79.4(3) . .
Ni12 Dy9 Dy16 124.94(5) . .
Dy24 Dy9 Dy16 111.39(3) . .
Dy14 Dy9 Dy16 167.57(3) . .
O146 Dy10 O158 143.2(4) . .
O146 Dy10 O134 68.6(4) . .
O158 Dy10 O134 131.3(4) . .
O146 Dy10 O169 96.8(4) . .
O158 Dy10 O169 70.2(4) . .
O134 Dy10 O169 158.0(4) . .
O146 Dy10 O173 70.5(4) . .
O158 Dy10 O173 131.3(5) . .
O134 Dy10 O173 87.2(4) . .
O169 Dy10 O173 72.0(5) . .
O146 Dy10 O49 93.3(4) . .
O158 Dy10 O49 73.8(4) . .
O134 Dy10 O49 67.5(4) . .
O169 Dy10 O49 131.8(4) . .
O173 Dy10 O49 153.8(5) . .
O146 Dy10 O40 75.4(4) . .
O158 Dy10 O40 67.9(4) . .
O134 Dy10 O40 118.6(4) . .
O169 Dy10 O40 70.5(4) . .
O173 Dy10 O40 124.8(4) . .
O49 Dy10 O40 66.9(4) . .
O146 Dy10 O118 139.6(5) . .
O158 Dy10 O118 69.5(5) . .
O134 Dy10 O118 71.0(5) . .
O169 Dy10 O118 121.5(5) . .
O173 Dy10 O118 107.3(5) . .
O49 Dy10 O118 71.6(5) . .
O40 Dy10 O118 126.6(5) . .
O146 Dy10 O175 137.0(6) . .
O158 Dy10 O175 69.9(6) . .
O134 Dy10 O175 113.7(6) . .
O169 Dy10 O175 65.3(6) . .
O173 Dy10 O175 66.9(6) . .
O49 Dy10 O175 128.4(6) . .
O40 Dy10 O175 126.5(6) . .
O118 Dy10 O175 62.0(7) . .
O146 Dy10 Ni17 110.0(3) . .
O158 Dy10 Ni17 33.6(3) . .
O134 Dy10 Ni17 128.5(3) . .
O169 Dy10 Ni17 71.2(3) . .
O173 Dy10 Ni17 143.0(3) . .
O49 Dy10 Ni17 61.1(3) . .
O40 Dy10 Ni17 35.0(3) . .
O118 Dy10 Ni17 95.3(4) . .
O175 Dy10 Ni17 100.8(5) . .
O146 Dy10 Dy25 90.1(3) . .
O158 Dy10 Dy25 96.9(3) . .
O134 Dy10 Dy25 124.1(3) . .
O169 Dy10 Dy25 36.4(3) . .
O173 Dy10 Dy25 37.2(3) . .
O49 Dy10 Dy25 168.2(3) . .
O40 Dy10 Dy25 103.2(3) . .
O118 Dy10 Dy25 112.4(4) . .
O175 Dy10 Dy25 51.6(5) . .
Ni17 Dy10 Dy25 107.11(5) . .
O146 Dy10 Dy20 133.9(3) . .
O158 Dy10 Dy20 37.0(3) . .
O134 Dy10 Dy20 156.7(3) . .
O169 Dy10 Dy20 38.1(3) . .
O173 Dy10 Dy20 95.3(4) . .
O49 Dy10 Dy20 110.5(3) . .
O40 Dy10 Dy20 78.6(3) . .
O118 Dy10 Dy20 86.3(4) . .
O175 Dy10 Dy20 48.0(5) . .
Ni17 Dy10 Dy20 56.53(4) . .
Dy25 Dy10 Dy20 59.83(2) . .
O137 Dy11 O136 144.5(4) . .
O137 Dy11 O143 70.6(4) . .
O136 Dy11 O143 131.8(4) . .
O137 Dy11 O8 94.5(4) . 3_556
O136 Dy11 O8 70.8(4) . 3_556
O143 Dy11 O8 156.2(4) . 3_556
O137 Dy11 O97 69.4(5) . .
O136 Dy11 O97 129.0(5) . .
O143 Dy11 O97 87.3(5) . .
O8 Dy11 O97 69.8(5) 3_556 .
O137 Dy11 O111 141.6(5) . .
O136 Dy11 O111 70.4(5) . .
O143 Dy11 O111 71.7(5) . .
O8 Dy11 O111 118.4(5) 3_556 .
O97 Dy11 O111 102.3(6) . .
O137 Dy11 O21 97.7(4) . .
O136 Dy11 O21 74.0(4) . .
O143 Dy11 O21 67.9(4) . .
O8 Dy11 O21 134.3(4) 3_556 .
O97 Dy11 O21 154.9(5) . .
O111 Dy11 O21 74.0(5) . .
O137 Dy11 O41 77.2(4) . 3_556
O136 Dy11 O41 67.7(4) . 3_556
O143 Dy11 O41 119.4(4) . 3_556
O8 Dy11 O41 72.7(4) 3_556 3_556
O97 Dy11 O41 126.5(4) . 3_556
O111 Dy11 O41 128.9(5) . 3_556
O21 Dy11 O41 67.5(4) . 3_556
O137 Dy11 O177 134.5(6) . 3_556
O136 Dy11 O177 69.1(6) . 3_556
O143 Dy11 O177 112.3(6) . 3_556
O8 Dy11 O177 64.6(6) 3_556 3_556
O97 Dy11 O177 65.5(7) . 3_556
O111 Dy11 O177 57.7(7) . 3_556
O21 Dy11 O177 126.3(6) . 3_556
O41 Dy11 O177 126.7(6) 3_556 3_556
O137 Dy11 Ni2 111.8(3) . .
O136 Dy11 Ni2 33.8(3) . .
O143 Dy11 Ni2 129.0(3) . .
O8 Dy11 Ni2 73.3(3) 3_556 .
O97 Dy11 Ni2 143.0(4) . .
O111 Dy11 Ni2 97.0(5) . .
O21 Dy11 Ni2 61.2(3) . .
O41 Dy11 Ni2 34.7(3) 3_556 .
O177 Dy11 Ni2 100.6(6) 3_556 .
O137 Dy11 Ni1 88.2(3) . .
O136 Dy11 Ni1 101.3(3) . .
O143 Dy11 Ni1 33.6(3) . .
O8 Dy11 Ni1 169.4(3) 3_556 .
O97 Dy11 Ni1 120.6(4) . .
O111 Dy11 Ni1 63.2(5) . .
O21 Dy11 Ni1 35.2(3) . .
O41 Dy11 Ni1 98.0(3) 3_556 .
O177 Dy11 Ni1 119.9(6) 3_556 .
Ni2 Dy11 Ni1 96.22(5) . .
O137 Dy11 Dy26 87.6(3) . .
O136 Dy11 Dy26 96.6(3) . .
O143 Dy11 Dy26 122.3(3) . .
O8 Dy11 Dy26 36.0(3) 3_556 .
O97 Dy11 Dy26 35.3(4) . .
O111 Dy11 Dy26 107.1(5) . .
O21 Dy11 Dy26 169.7(3) . .
O41 Dy11 Dy26 105.5(3) 3_556 .
O177 Dy11 Dy26 51.2(6) 3_556 .
Ni2 Dy11 Dy26 108.64(4) . .
Ni1 Dy11 Dy26 154.55(5) . .
O112 Dy12 O6 76.0(5) . .
O112 Dy12 O65 91.0(6) . .
O6 Dy12 O65 140.5(4) . .
O112 Dy12 O145 123.0(5) . .
O6 Dy12 O145 147.1(4) . .
O65 Dy12 O145 70.5(4) . .
O112 Dy12 O133 86.3(5) . .
O6 Dy12 O133 69.3(4) . .
O65 Dy12 O133 72.8(4) . .
O145 Dy12 O133 132.5(4) . .
O112 Dy12 O11 70.3(5) . .
O6 Dy12 O11 96.3(4) . .
O65 Dy12 O11 114.5(4) . .
O145 Dy12 O11 70.0(4) . .
O133 Dy12 O11 155.2(4) . .
O112 Dy12 O52 154.6(5) . .
O6 Dy12 O52 98.1(4) . .
O65 Dy12 O52 77.8(4) . .
O145 Dy12 O52 75.0(4) . .
O133 Dy12 O52 68.7(4) . .
O11 Dy12 O52 135.1(4) . .
O112 Dy12 O16 130.3(5) . .
O6 Dy12 O16 76.4(4) . .
O65 Dy12 O16 134.7(4) . .
O145 Dy12 O16 71.0(4) . .
O133 Dy12 O16 120.4(4) . .
O11 Dy12 O16 72.6(4) . .
O52 Dy12 O16 69.9(4) . .
O112 Dy12 Ni4 142.8(5) . .
O6 Dy12 Ni4 112.3(3) . .
O65 Dy12 Ni4 100.6(3) . .
O145 Dy12 Ni4 35.8(3) . .
O133 Dy12 Ni4 130.8(3) . .
O11 Dy12 Ni4 72.7(3) . .
O52 Dy12 Ni4 62.4(3) . .
O16 Dy12 Ni4 36.0(3) . .
O112 Dy12 Ni9 119.2(5) . .
O6 Dy12 Ni9 88.3(3) . .
O65 Dy12 Ni9 65.6(3) . .
O145 Dy12 Ni9 101.6(3) . .
O133 Dy12 Ni9 34.4(3) . .
O11 Dy12 Ni9 170.3(3) . .
O52 Dy12 Ni9 35.4(3) . .
O16 Dy12 Ni9 100.3(3) . .
Ni4 Dy12 Ni9 97.59(6) . .
O112 Dy12 Dy23 34.7(5) . .
O6 Dy12 Dy23 89.4(3) . .
O65 Dy12 Dy23 100.9(3) . .
O145 Dy12 Dy23 94.9(3) . .
O133 Dy12 Dy23 120.9(3) . .
O11 Dy12 Dy23 36.2(3) . .
O52 Dy12 Dy23 169.7(3) . .
O16 Dy12 Dy23 105.3(3) . .
Ni4 Dy12 Dy23 108.20(4) . .
Ni9 Dy12 Dy23 152.95(5) . .
O112 Dy12 Dy4 90.6(5) . .
O6 Dy12 Dy4 132.7(3) . .
O65 Dy12 Dy4 83.6(3) . .
O145 Dy12 Dy4 35.8(3) . .
O133 Dy12 Dy4 156.1(3) . .
O11 Dy12 Dy4 37.4(3) . .
O52 Dy12 Dy4 110.4(3) . .
O16 Dy12 Dy4 79.0(3) . .
Ni4 Dy12 Dy4 56.38(4) . .
Ni9 Dy12 Dy4 135.88(5) . .
Dy23 Dy12 Dy4 59.36(2) . .
O100 Dy13 O81 72.0(5) . 3_556
O100 Dy13 O157 146.5(5) . .
O81 Dy13 O157 135.6(4) 3_556 .
O100 Dy13 O90 73.3(5) . .
O81 Dy13 O90 73.6(5) 3_556 .
O157 Dy13 O90 94.7(4) . .
O100 Dy13 O151 130.5(5) . .
O81 Dy13 O151 92.6(4) 3_556 .
O157 Dy13 O151 74.9(4) . .
O90 Dy13 O151 148.1(4) . .
O100 Dy13 O160 91.1(5) . .
O81 Dy13 O160 142.0(5) 3_556 .
O157 Dy13 O160 75.2(4) . .
O90 Dy13 O160 134.8(4) . .
O151 Dy13 O160 72.5(4) . .
O100 Dy13 O170 79.6(5) . .
O81 Dy13 O170 134.9(5) 3_556 .
O157 Dy13 O170 67.1(4) . .
O90 Dy13 O170 64.9(5) . .
O151 Dy13 O170 132.3(4) . .
O160 Dy13 O170 70.7(4) . .
O100 Dy13 O172 135.9(5) . 3_556
O81 Dy13 O172 66.3(5) 3_556 3_556
O157 Dy13 O172 69.7(4) . 3_556
O90 Dy13 O172 81.8(5) . 3_556
O151 Dy13 O172 66.3(4) . 3_556
O160 Dy13 O172 131.1(4) . 3_556
O170 Dy13 O172 121.6(4) . 3_556
O100 Dy13 O174 65.8(5) . .
O81 Dy13 O174 79.6(5) 3_556 .
O157 Dy13 O174 128.1(5) . .
O90 Dy13 O174 136.3(5) . .
O151 Dy13 O174 65.2(5) . .
O160 Dy13 O174 62.5(5) . .
O170 Dy13 O174 119.5(5) . .
O172 Dy13 O174 117.8(5) 3_556 .
O100 Dy13 Ni21 43.7(4) . .
O81 Dy13 Ni21 43.3(3) 3_556 .
O157 Dy13 Ni21 137.5(3) . .
O90 Dy13 Ni21 43.1(3) . .
O151 Dy13 Ni21 135.3(3) . .
O160 Dy13 Ni21 134.6(3) . .
O170 Dy13 Ni21 92.4(3) . .
O172 Dy13 Ni21 93.9(3) 3_556 .
O174 Dy13 Ni21 94.4(4) . .
O100 Dy13 Dy8 134.8(4) . .
O81 Dy13 Dy8 137.1(3) 3_556 .
O157 Dy13 Dy8 43.7(3) . .
O90 Dy13 Dy8 137.9(3) . .
O151 Dy13 Dy8 44.8(3) . .
O160 Dy13 Dy8 44.0(3) . .
O170 Dy13 Dy8 87.5(3) . .
O172 Dy13 Dy8 87.4(3) 3_556 .
O174 Dy13 Dy8 84.4(4) . .
Ni21 Dy13 Dy8 178.51(6) . .
O100 Dy13 Dy5 114.7(4) . .
O81 Dy13 Dy5 144.2(4) 3_556 .
O157 Dy13 Dy5 32.4(3) . .
O90 Dy13 Dy5 75.1(3) . .
O151 Dy13 Dy5 105.2(3) . .
O160 Dy13 Dy5 73.7(3) . .
O170 Dy13 Dy5 35.2(3) . .
O172 Dy13 Dy5 92.4(3) 3_556 .
O174 Dy13 Dy5 136.1(4) . .
Ni21 Dy13 Dy5 115.78(6) . .
Dy8 Dy13 Dy5 64.79(2) . .
O174 Dy14 O160 73.2(6) . .
O174 Dy14 O165 125.3(6) . .
O160 Dy14 O165 147.4(4) . .
O174 Dy14 O152 86.5(5) . .
O160 Dy14 O152 68.7(4) . .
O165 Dy14 O152 132.2(4) . .
O174 Dy14 O166 71.7(5) . .
O160 Dy14 O166 96.6(4) . .
O165 Dy14 O166 69.6(4) . .
O152 Dy14 O166 156.7(4) . .
O174 Dy14 O58 129.5(5) . .
O160 Dy14 O58 76.8(4) . .
O165 Dy14 O58 70.9(4) . .
O152 Dy14 O58 118.7(4) . .
O166 Dy14 O58 72.5(4) . .
O174 Dy14 O44 153.2(5) . .
O160 Dy14 O44 98.9(4) . .
O165 Dy14 O44 75.0(4) . .
O152 Dy14 O44 66.9(4) . .
O166 Dy14 O44 135.2(4) . .
O58 Dy14 O44 70.6(4) . .
O174 Dy14 O2 86.1(7) . .
O160 Dy14 O2 144.8(6) . .
O165 Dy14 O2 67.7(6) . .
O152 Dy14 O2 82.2(6) . .
O166 Dy14 O2 103.7(6) . .
O58 Dy14 O2 136.7(6) . .
O44 Dy14 O2 86.8(6) . .
O174 Dy14 Ni12 144.0(5) . .
O160 Dy14 Ni12 112.5(3) . .
O165 Dy14 Ni12 35.9(3) . .
O152 Dy14 Ni12 129.3(3) . .
O166 Dy14 Ni12 72.3(3) . .
O58 Dy14 Ni12 35.8(3) . .
O44 Dy14 Ni12 62.9(3) . .
O2 Dy14 Ni12 101.1(6) . .
O174 Dy14 Dy24 36.5(5) . .
O160 Dy14 Dy24 88.8(3) . .
O165 Dy14 Dy24 94.7(3) . .
O152 Dy14 Dy24 123.0(3) . .
O166 Dy14 Dy24 35.8(3) . .
O58 Dy14 Dy24 104.5(3) . .
O44 Dy14 Dy24 169.5(3) . .
O2 Dy14 Dy24 91.1(5) . .
Ni12 Dy14 Dy24 107.58(5) . .
O174 Dy14 Dy9 93.0(5) . .
O160 Dy14 Dy9 133.1(3) . .
O165 Dy14 Dy9 35.3(3) . .
O152 Dy14 Dy9 156.9(3) . .
O166 Dy14 Dy9 37.5(3) . .
O58 Dy14 Dy9 78.9(3) . .
O44 Dy14 Dy9 110.0(3) . .
O2 Dy14 Dy9 74.8(5) . .
Ni12 Dy14 Dy9 56.20(4) . .
Dy24 Dy14 Dy9 59.58(2) . .
O174 Dy14 Dy8 81.1(5) . .
O160 Dy14 Dy8 33.5(3) . .
O165 Dy14 Dy8 153.4(3) . .
O152 Dy14 Dy8 35.5(3) . .
O166 Dy14 Dy8 129.2(3) . .
O58 Dy14 Dy8 95.3(3) . .
O44 Dy14 Dy8 79.0(3) . .
O2 Dy14 Dy8 116.6(5) . .
Ni12 Dy14 Dy8 124.16(5) . .
Dy24 Dy14 Dy8 111.03(3) . .
Dy9 Dy14 Dy8 166.50(3) . .
O151 Dy15 O136 144.5(4) . 3_556
O151 Dy15 O5 70.5(4) . .
O136 Dy15 O5 131.4(4) 3_556 .
O151 Dy15 O172 69.9(4) . 3_556
O136 Dy15 O172 130.3(4) 3_556 3_556
O5 Dy15 O172 85.6(4) . 3_556
O151 Dy15 O8 96.1(4) . .
O136 Dy15 O8 70.7(4) 3_556 .
O5 Dy15 O8 156.1(4) . .
O172 Dy15 O8 71.0(4) 3_556 .
O151 Dy15 O2B 140.4(7) . .
O136 Dy15 O2B 72.9(7) 3_556 .
O5 Dy15 O2B 71.6(7) . .
O172 Dy15 O2B 95.8(7) 3_556 .
O8 Dy15 O2B 114.4(7) . .
O151 Dy15 O32 97.7(4) . .
O136 Dy15 O32 73.5(4) 3_556 .
O5 Dy15 O32 67.7(4) . .
O172 Dy15 O32 153.2(4) 3_556 .
O8 Dy15 O32 135.3(4) . .
O2B Dy15 O32 78.4(7) . .
O151 Dy15 O13 75.5(4) . .
O136 Dy15 O13 69.2(4) 3_556 .
O5 Dy15 O13 119.5(4) . .
O172 Dy15 O13 126.4(4) 3_556 .
O8 Dy15 O13 73.6(4) . .
O2B Dy15 O13 135.5(7) . .
O32 Dy15 O13 69.3(4) . .
O151 Dy15 O177 136.4(6) . .
O136 Dy15 O177 67.8(6) 3_556 .
O5 Dy15 O177 112.6(6) . .
O172 Dy15 O177 67.2(6) 3_556 .
O8 Dy15 O177 63.2(6) . .
O2B Dy15 O177 53.1(9) . .
O32 Dy15 O177 124.3(6) . .
O13 Dy15 O177 126.4(6) . .
O151 Dy15 Ni2 111.2(3) . 3_556
O136 Dy15 Ni2 34.1(3) 3_556 3_556
O5 Dy15 Ni2 129.3(3) . 3_556
O172 Dy15 Ni2 144.4(3) 3_556 3_556
O8 Dy15 Ni2 73.6(3) . 3_556
O2B Dy15 Ni2 101.7(7) . 3_556
O32 Dy15 Ni2 61.8(3) . 3_556
O13 Dy15 Ni2 35.9(2) . 3_556
O177 Dy15 Ni2 99.5(6) . 3_556
O151 Dy15 Dy11 133.6(3) . 3_556
O136 Dy15 Dy11 36.7(3) 3_556 3_556
O5 Dy15 Dy11 154.3(3) . 3_556
O172 Dy15 Dy11 94.8(3) 3_556 3_556
O8 Dy15 Dy11 38.4(3) . 3_556
O2B Dy15 Dy11 82.8(7) . 3_556
O32 Dy15 Dy11 110.2(3) . 3_556
O13 Dy15 Dy11 80.6(3) . 3_556
O177 Dy15 Dy11 45.9(6) . 3_556
Ni2 Dy15 Dy11 57.58(4) 3_556 3_556
O151 Dy15 Dy26 89.3(3) . 3_556
O136 Dy15 Dy26 96.6(3) 3_556 3_556
O5 Dy15 Dy26 121.8(3) . 3_556
O172 Dy15 Dy26 36.7(3) 3_556 3_556
O8 Dy15 Dy26 35.9(3) . 3_556
O2B Dy15 Dy26 100.7(7) . 3_556
O32 Dy15 Dy26 169.9(3) . 3_556
O13 Dy15 Dy26 105.8(2) . 3_556
O177 Dy15 Dy26 50.8(5) . 3_556
Ni2 Dy15 Dy26 108.90(4) 3_556 3_556
Dy11 Dy15 Dy26 59.85(2) 3_556 3_556
O142 Dy16 O150 66.8(4) . .
O142 Dy16 O147 72.1(4) . .
O150 Dy16 O147 74.2(4) . .
O142 Dy16 O156 132.9(4) . 3_556
O150 Dy16 O156 74.7(4) . 3_556
O147 Dy16 O156 72.0(4) . 3_556
O142 Dy16 O19 67.6(4) . 3_556
O150 Dy16 O19 91.6(4) . 3_556
O147 Dy16 O19 139.6(4) . 3_556
O156 Dy16 O19 141.2(4) 3_556 3_556
O142 Dy16 O39 133.6(4) . 3_556
O150 Dy16 O39 138.9(4) . 3_556
O147 Dy16 O39 140.0(4) . 3_556
O156 Dy16 O39 93.4(4) 3_556 3_556
O19 Dy16 O39 73.2(4) 3_556 3_556
O142 Dy16 O55 72.5(4) . .
O150 Dy16 O55 139.4(4) . .
O147 Dy16 O55 93.0(4) . .
O156 Dy16 O55 138.4(4) 3_556 .
O19 Dy16 O55 73.4(4) 3_556 .
O39 Dy16 O55 73.4(4) 3_556 .
O142 Dy16 O148 120.4(4) . 3_556
O150 Dy16 O148 71.7(4) . 3_556
O147 Dy16 O148 132.7(4) . 3_556
O156 Dy16 O148 68.3(4) 3_556 3_556
O19 Dy16 O148 73.0(4) 3_556 3_556
O39 Dy16 O148 67.4(4) 3_556 3_556
O55 Dy16 O148 134.0(4) . 3_556
O142 Dy16 O144 119.8(4) . .
O150 Dy16 O144 134.6(4) . .
O147 Dy16 O144 67.4(4) . .
O156 Dy16 O144 71.2(4) 3_556 .
O19 Dy16 O144 133.6(4) 3_556 .
O39 Dy16 O144 72.7(4) 3_556 .
O55 Dy16 O144 67.2(4) . .
O148 Dy16 O144 119.8(4) 3_556 .
O142 Dy16 Dy19 89.2(3) . .
O150 Dy16 Dy19 44.0(3) . .
O147 Dy16 Dy19 43.7(3) . .
O156 Dy16 Dy19 43.7(3) 3_556 .
O19 Dy16 Dy19 135.5(3) 3_556 .
O39 Dy16 Dy19 137.0(3) 3_556 .
O55 Dy16 Dy19 136.6(3) . .
O148 Dy16 Dy19 89.3(3) 3_556 .
O144 Dy16 Dy19 90.8(3) . .
O142 Dy16 Ni11 33.7(3) . .
O150 Dy16 Ni11 83.8(3) . .
O147 Dy16 Ni11 104.6(3) . .
O156 Dy16 Ni11 158.4(3) 3_556 .
O19 Dy16 Ni11 35.3(3) 3_556 .
O39 Dy16 Ni11 101.5(3) 3_556 .
O55 Dy16 Ni11 62.0(3) . .
O148 Dy16 Ni11 103.0(3) 3_556 .
O144 Dy16 Ni11 128.2(3) . .
Dy19 Dy16 Ni11 119.23(5) . .
O142 Dy16 Dy9 93.5(3) . .
O150 Dy16 Dy9 105.1(3) . .
O147 Dy16 Dy9 32.6(2) . .
O156 Dy16 Dy9 70.8(3) 3_556 .
O19 Dy16 Dy9 147.7(3) 3_556 .
O39 Dy16 Dy9 107.8(3) 3_556 .
O55 Dy16 Dy9 76.0(3) . .
O148 Dy16 Dy9 138.3(3) 3_556 .
O144 Dy16 Dy9 35.1(3) . .
Dy19 Dy16 Dy9 65.97(2) . .
Ni11 Dy16 Dy9 118.18(5) . .
O109 Dy17 O115 73.8(5) . .
O109 Dy17 O85 74.1(5) . .
O115 Dy17 O85 73.8(5) . .
O109 Dy17 O9 94.4(4) . .
O115 Dy17 O9 133.4(4) . .
O85 Dy17 O9 147.0(4) . .
O109 Dy17 O137 145.7(4) . .
O115 Dy17 O137 90.3(4) . .
O85 Dy17 O137 131.1(4) . .
O9 Dy17 O137 74.5(4) . .
O109 Dy17 O6 133.2(4) . .
O115 Dy17 O6 143.3(4) . .
O85 Dy17 O6 89.4(4) . .
O9 Dy17 O6 76.1(4) . .
O137 Dy17 O6 76.4(4) . .
O109 Dy17 O167 66.2(5) . .
O115 Dy17 O167 136.7(4) . .
O85 Dy17 O167 79.7(4) . .
O9 Dy17 O167 67.5(4) . .
O137 Dy17 O167 132.5(4) . .
O6 Dy17 O167 67.9(4) . .
O109 Dy17 O97 81.5(5) . .
O115 Dy17 O97 63.9(5) . .
O85 Dy17 O97 135.6(5) . .
O9 Dy17 O97 69.9(4) . .
O137 Dy17 O97 64.2(4) . .
O6 Dy17 O97 133.1(4) . .
O167 Dy17 O97 123.1(4) . .
O109 Dy17 Ni20 43.0(4) . .
O115 Dy17 Ni20 44.1(3) . .
O85 Dy17 Ni20 44.8(4) . .
O9 Dy17 Ni20 136.9(3) . .
O137 Dy17 Ni20 134.0(3) . .
O6 Dy17 Ni20 133.8(3) . .
O167 Dy17 Ni20 93.4(3) . .
O97 Dy17 Ni20 92.8(3) . .
O109 Dy17 Dy2 138.3(4) . .
O115 Dy17 Dy2 135.6(3) . .
O85 Dy17 Dy2 134.2(4) . .
O9 Dy17 Dy2 44.4(3) . .
O137 Dy17 Dy2 45.5(3) . .
O6 Dy17 Dy2 45.4(3) . .
O167 Dy17 Dy2 87.1(3) . .
O97 Dy17 Dy2 87.9(3) . .
Ni20 Dy17 Dy2 178.65(6) . .
O109 Dy17 Dy3 76.5(4) . .
O115 Dy17 Dy3 144.8(4) . .
O85 Dy17 Dy3 115.4(4) . .
O9 Dy17 Dy3 32.0(3) . .
O137 Dy17 Dy3 104.2(3) . .
O6 Dy17 Dy3 71.8(3) . .
O167 Dy17 Dy3 35.7(3) . .
O97 Dy17 Dy3 93.5(3) . .
Ni20 Dy17 Dy3 117.15(6) . .
Dy2 Dy17 Dy3 63.90(2) . .
O109 Dy17 Dy26 69.2(4) . .
O115 Dy17 Dy26 32.3(3) . .
O85 Dy17 Dy26 103.1(4) . .
O9 Dy17 Dy26 101.1(3) . .
O137 Dy17 Dy26 81.1(3) . .
O6 Dy17 Dy26 157.3(3) . .
O167 Dy17 Dy26 132.5(3) . .
O97 Dy17 Dy26 32.7(3) . .
Ni20 Dy17 Dy26 62.87(6) . .
Dy2 Dy17 Dy26 117.60(3) . .
Dy3 Dy17 Dy26 117.65(3) . .
O141 Dy18 O167 74.5(4) . .
O141 Dy18 O161 137.0(11) . .
O167 Dy18 O161 65.2(11) . .
O141 Dy18 O62 73.3(4) . .
O167 Dy18 O62 131.4(4) . .
O161 Dy18 O62 124.4(12) . .
O141 Dy18 O73 80.6(4) . .
O167 Dy18 O73 138.1(4) . .
O161 Dy18 O73 140.7(12) . .
O62 Dy18 O73 69.0(5) . .
O141 Dy18 O109 81.6(4) . .
O167 Dy18 O109 68.3(5) . .
O161 Dy18 O109 96.1(12) . .
O62 Dy18 O109 139.0(5) . .
O73 Dy18 O109 75.3(5) . .
O141 Dy18 O34W 148.3(9) . .
O167 Dy18 O34W 113.1(9) . .
O161 Dy18 O34W 66.7(14) . .
O62 Dy18 O34W 113.5(9) . .
O73 Dy18 O34W 74.1(9) . .
O109 Dy18 O34W 73.9(9) . .
O141 Dy18 O119 68.2(5) . .
O167 Dy18 O119 69.3(5) . .
O161 Dy18 O119 83.8(13) . .
O62 Dy18 O119 65.5(6) . .
O73 Dy18 O119 130.2(6) . .
O109 Dy18 O119 132.9(5) . .
O34W Dy18 O119 143.4(9) . .
O141 Dy18 O163 136.8(10) . .
O167 Dy18 O163 124.5(10) . .
O161 Dy18 O163 65.1(13) . .
O62 Dy18 O163 65.7(10) . .
O73 Dy18 O163 96.7(10) . .
O109 Dy18 O163 139.8(10) . .
O34W Dy18 O163 66.1(13) . .
O119 Dy18 O163 82.4(10) . .
O141 Dy18 Dy3 37.9(3) . .
O167 Dy18 Dy3 38.3(3) . .
O161 Dy18 Dy3 99.2(11) . .
O62 Dy18 Dy3 98.2(3) . .
O73 Dy18 Dy3 116.2(3) . .
O109 Dy18 Dy3 79.7(3) . .
O34W Dy18 Dy3 148.0(8) . .
O119 Dy18 Dy3 54.2(4) . .
O163 Dy18 Dy3 135.9(9) . .
O141 Dy18 Dy7 38.0(3) . .
O167 Dy18 Dy7 98.5(3) . .
O161 Dy18 Dy7 134.3(12) . .
O62 Dy18 Dy7 37.5(3) . .
O73 Dy18 Dy7 80.6(3) . .
O109 Dy18 Dy7 117.9(3) . .
O34W Dy18 Dy7 148.3(8) . .
O119 Dy18 Dy7 50.9(4) . .
O163 Dy18 Dy7 98.8(9) . .
Dy3 Dy18 Dy7 61.65(2) . .
O73 Dy19 O156 147.9(4) . 3_556
O73 Dy19 O147 133.6(4) . .
O156 Dy19 O147 74.3(4) 3_556 .
O73 Dy19 O79 72.4(5) . .
O156 Dy19 O79 130.8(4) 3_556 .
O147 Dy19 O79 91.0(4) . .
O73 Dy19 O150 93.6(4) . .
O156 Dy19 O150 76.7(4) 3_556 .
O147 Dy19 O150 75.9(4) . .
O79 Dy19 O150 145.6(4) . .
O73 Dy19 O92 73.2(5) . 3_556
O156 Dy19 O92 92.3(5) 3_556 3_556
O147 Dy19 O92 142.6(4) . 3_556
O79 Dy19 O92 71.4(5) . 3_556
O150 Dy19 O92 135.7(4) . 3_556
O73 Dy19 O62 66.8(4) . .
O156 Dy19 O62 131.2(4) 3_556 .
O147 Dy19 O62 67.8(4) . .
O79 Dy19 O62 80.2(4) . .
O150 Dy19 O62 65.3(4) . .
O92 Dy19 O62 136.3(5) 3_556 .
O73 Dy19 O77 81.5(4) . .
O156 Dy19 O77 66.4(4) 3_556 .
O147 Dy19 O77 132.4(4) . .
O79 Dy19 O77 135.2(5) . .
O150 Dy19 O77 69.9(4) . .
O92 Dy19 O77 66.4(5) 3_556 .
O62 Dy19 O77 121.9(4) . .
O73 Dy19 O114 134.2(5) . .
O156 Dy19 O114 66.9(5) 3_556 .
O147 Dy19 O114 63.8(5) . .
O79 Dy19 O114 64.5(5) . .
O150 Dy19 O114 131.1(5) . .
O92 Dy19 O114 78.8(5) 3_556 .
O62 Dy19 O114 117.9(5) . .
O77 Dy19 O114 119.2(5) . .
O73 Dy19 Ni24 42.6(3) . .
O156 Dy19 Ni24 135.0(3) 3_556 .
O147 Dy19 Ni24 133.8(3) . .
O79 Dy19 Ni24 43.2(3) . .
O150 Dy19 Ni24 135.9(3) . .
O92 Dy19 Ni24 43.2(4) 3_556 .
O62 Dy19 Ni24 93.7(3) . .
O77 Dy19 Ni24 93.6(3) . .
O114 Dy19 Ni24 92.9(4) . .
O73 Dy19 Dy16 137.9(3) . .
O156 Dy19 Dy16 45.4(3) 3_556 .
O147 Dy19 Dy16 45.1(3) . .
O79 Dy19 Dy16 135.7(3) . .
O150 Dy19 Dy16 44.8(3) . .
O92 Dy19 Dy16 137.4(4) 3_556 .
O62 Dy19 Dy16 85.9(3) . .
O77 Dy19 Dy16 87.5(3) . .
O114 Dy19 Dy16 86.4(4) . .
Ni24 Dy19 Dy16 178.90(6) . .
O73 Dy19 Dy7 75.9(3) . .
O156 Dy19 Dy7 105.6(3) 3_556 .
O147 Dy19 Dy7 72.2(3) . .
O79 Dy19 Dy7 114.2(3) . .
O150 Dy19 Dy7 31.6(3) . .
O92 Dy19 Dy7 145.0(3) 3_556 .
O62 Dy19 Dy7 34.1(3) . .
O77 Dy19 Dy7 93.1(3) . .
O114 Dy19 Dy7 135.8(4) . .
Ni24 Dy19 Dy7 115.83(6) . .
Dy16 Dy19 Dy7 64.29(2) . .
O156 Dy20 O158 143.0(4) . .
O156 Dy20 O77 71.2(5) . 3_556
O158 Dy20 O77 130.8(5) . 3_556
O156 Dy20 O148 71.4(4) . .
O158 Dy20 O148 129.8(4) . .
O77 Dy20 O148 87.2(5) 3_556 .
O156 Dy20 O169 96.1(4) . .
O158 Dy20 O169 70.5(4) . .
O77 Dy20 O169 72.0(5) 3_556 .
O148 Dy20 O169 158.5(4) . .
O156 Dy20 O132 143.2(7) . .
O158 Dy20 O132 70.2(7) . .
O77 Dy20 O132 98.9(7) 3_556 .
O148 Dy20 O132 72.8(7) . .
O169 Dy20 O132 114.8(7) . .
O156 Dy20 O22 96.2(4) . .
O158 Dy20 O22 73.3(4) . .
O77 Dy20 O22 153.1(5) 3_556 .
O148 Dy20 O22 66.1(4) . .
O169 Dy20 O22 134.2(4) . .
O132 Dy20 O22 76.8(6) . .
O156 Dy20 O34 73.8(4) . .
O158 Dy20 O34 69.3(4) . .
O77 Dy20 O34 125.9(4) 3_556 .
O148 Dy20 O34 118.5(4) . .
O169 Dy20 O34 72.3(4) . .
O132 Dy20 O34 132.8(7) . .
O22 Dy20 O34 69.3(4) . .
O156 Dy20 O175 137.7(6) . .
O158 Dy20 O175 68.0(6) . .
O77 Dy20 O175 67.3(6) 3_556 .
O148 Dy20 O175 113.9(6) . .
O169 Dy20 O175 63.5(6) . .
O132 Dy20 O175 54.4(8) . .
O22 Dy20 O175 125.0(6) . .
O34 Dy20 O175 126.1(6) . .
O156 Dy20 Ni17 109.2(3) . .
O158 Dy20 Ni17 34.3(3) . .
O77 Dy20 Ni17 143.9(4) 3_556 .
O148 Dy20 Ni17 128.0(3) . .
O169 Dy20 Ni17 72.1(3) . .
O132 Dy20 Ni17 99.4(6) . .
O22 Dy20 Ni17 62.2(3) . .
O34 Dy20 Ni17 35.5(3) . .
O175 Dy20 Ni17 99.5(5) . .
O156 Dy20 Dy25 89.7(3) . .
O158 Dy20 Dy25 97.1(3) . .
O77 Dy20 Dy25 37.0(4) 3_556 .
O148 Dy20 Dy25 123.9(3) . .
O169 Dy20 Dy25 36.4(3) . .
O132 Dy20 Dy25 103.3(6) . .
O22 Dy20 Dy25 169.8(3) . .
O34 Dy20 Dy25 104.7(3) . .
O175 Dy20 Dy25 51.3(5) . .
Ni17 Dy20 Dy25 108.03(5) . .
O156 Dy20 Dy10 133.4(3) . .
O158 Dy20 Dy10 37.2(3) . .
O77 Dy20 Dy10 94.9(4) 3_556 .
O148 Dy20 Dy10 154.3(3) . .
O169 Dy20 Dy10 38.3(3) . .
O132 Dy20 Dy10 81.6(6) . .
O22 Dy20 Dy10 110.4(3) . .
O34 Dy20 Dy10 80.7(3) . .
O175 Dy20 Dy10 45.5(5) . .
Ni17 Dy20 Dy10 57.59(5) . .
Dy25 Dy20 Dy10 59.87(3) . .
O93 Dy21 O98 73.5(5) . .
O93 Dy21 O139 93.3(4) . .
O98 Dy21 O139 135.3(4) . .
O93 Dy21 O154 131.6(5) . .
O98 Dy21 O154 145.5(4) . .
O139 Dy21 O154 73.7(4) . .
O93 Dy21 O94 71.6(5) . .
O98 Dy21 O94 71.7(5) . .
O139 Dy21 O94 145.0(4) . .
O154 Dy21 O94 92.7(4) . .
O93 Dy21 O146 147.3(4) . .
O98 Dy21 O146 93.3(5) . .
O139 Dy21 O146 75.1(4) . .
O154 Dy21 O146 75.0(4) . .
O94 Dy21 O146 133.3(4) . .
O93 Dy21 O173 81.5(5) . .
O98 Dy21 O173 65.3(5) . .
O139 Dy21 O173 70.6(4) . .
O154 Dy21 O173 132.2(4) . .
O94 Dy21 O173 134.2(5) . .
O146 Dy21 O173 65.9(4) . .
O93 Dy21 O80 134.8(5) . .
O98 Dy21 O80 79.8(5) . .
O139 Dy21 O80 130.6(4) . .
O154 Dy21 O80 65.7(4) . .
O94 Dy21 O80 65.6(5) . .
O146 Dy21 O80 68.3(4) . .
O173 Dy21 O80 119.2(4) . .
O93 Dy21 O71 64.4(5) . .
O98 Dy21 O71 134.7(5) . .
O139 Dy21 O71 65.4(4) . .
O154 Dy21 O71 67.9(4) . .
O94 Dy21 O71 79.6(4) . .
O146 Dy21 O71 131.4(4) . .
O173 Dy21 O71 121.0(4) . .
O80 Dy21 O71 119.0(4) . .
O93 Dy21 Ni23 42.4(4) . .
O98 Dy21 Ni23 43.8(4) . .
O139 Dy21 Ni23 135.4(3) . .
O154 Dy21 Ni23 134.6(3) . .
O94 Dy21 Ni23 42.6(3) . .
O146 Dy21 Ni23 136.7(3) . .
O173 Dy21 Ni23 93.1(3) . .
O80 Dy21 Ni23 93.9(3) . .
O71 Dy21 Ni23 91.8(3) . .
O93 Dy21 Dy1 137.2(4) . .
O98 Dy21 Dy1 137.1(4) . .
O139 Dy21 Dy1 44.4(3) . .
O154 Dy21 Dy1 44.7(3) . .
O94 Dy21 Dy1 136.8(3) . .
O146 Dy21 Dy1 44.2(3) . .
O173 Dy21 Dy1 87.6(3) . .
O80 Dy21 Dy1 86.3(3) . .
O71 Dy21 Dy1 87.3(3) . .
Ni23 Dy21 Dy1 179.04(7) . .
O93 Dy21 Dy4 141.2(4) . .
O98 Dy21 Dy4 114.8(4) . .
O139 Dy21 Dy4 102.3(3) . .
O154 Dy21 Dy4 30.8(2) . .
O94 Dy21 Dy4 75.5(3) . .
O146 Dy21 Dy4 71.5(3) . .
O173 Dy21 Dy4 137.2(3) . .
O80 Dy21 Dy4 35.1(3) . .
O71 Dy21 Dy4 90.0(3) . .
Ni23 Dy21 Dy4 116.26(5) . .
Dy1 Dy21 Dy4 63.46(2) . .
O153 Dy22 O71 75.1(4) . .
O153 Dy22 O170 73.5(4) . .
O71 Dy22 O170 130.0(5) . .
O153 Dy22 O90 79.6(4) . .
O71 Dy22 O90 140.2(5) . .
O170 Dy22 O90 68.4(5) . .
O153 Dy22 O93 81.0(4) . .
O71 Dy22 O93 69.6(5) . .
O170 Dy22 O93 139.5(5) . .
O90 Dy22 O93 76.6(5) . .
O153 Dy22 O3 142.3(9) . .
O71 Dy22 O3 117.3(9) . .
O170 Dy22 O3 111.4(9) . .
O90 Dy22 O3 69.0(9) . .
O93 Dy22 O3 72.1(9) . .
O153 Dy22 O162 141.8(11) . .
O71 Dy22 O162 73.1(10) . .
O170 Dy22 O162 113.0(11) . .
O90 Dy22 O162 138.5(11) . .
O93 Dy22 O162 106.6(11) . .
O3 Dy22 O162 72.9(14) . .
O153 Dy22 O164 134.8(10) . .
O71 Dy22 O164 121.2(10) . .
O170 Dy22 O164 64.3(10) . .
O90 Dy22 O164 98.5(10) . .
O93 Dy22 O164 143.1(10) . .
O3 Dy22 O164 72.1(13) . .
O162 Dy22 O164 53.8(13) . .
O153 Dy22 O122 66.0(5) . .
O71 Dy22 O122 68.3(6) . .
O170 Dy22 O122 63.8(6) . .
O90 Dy22 O122 126.9(5) . .
O93 Dy22 O122 131.5(6) . .
O3 Dy22 O122 151.0(10) . .
O162 Dy22 O122 82.8(12) . .
O164 Dy22 O122 81.0(11) . .
O153 Dy22 Dy5 37.9(3) . .
O71 Dy22 Dy5 97.6(3) . .
O170 Dy22 Dy5 37.8(3) . .
O90 Dy22 Dy5 79.6(3) . .
O93 Dy22 Dy5 117.4(3) . .
O3 Dy22 Dy5 144.3(9) . .
O162 Dy22 Dy5 128.5(11) . .
O164 Dy22 Dy5 97.0(9) . .
O122 Dy22 Dy5 48.3(4) . .
O153 Dy22 Dy6 39.9(3) . .
O71 Dy22 Dy6 36.9(3) . .
O170 Dy22 Dy6 98.6(3) . .
O90 Dy22 Dy6 117.7(3) . .
O93 Dy22 Dy6 79.9(3) . .
O3 Dy22 Dy6 148.9(9) . .
O162 Dy22 Dy6 103.4(10) . .
O164 Dy22 Dy6 131.5(10) . .
O122 Dy22 Dy6 51.9(4) . .
Dy5 Dy22 Dy6 62.18(2) . .
O112 Dy23 O11 71.3(5) . .
O112 Dy23 O94 145.0(6) . .
O11 Dy23 O94 82.4(4) . .
O112 Dy23 O80 121.3(6) . .
O11 Dy23 O80 74.3(4) . .
O94 Dy23 O80 70.5(5) . .
O112 Dy23 O85 74.0(6) . .
O11 Dy23 O85 80.6(4) . .
O94 Dy23 O85 79.4(5) . .
O80 Dy23 O85 142.8(5) . .
O112 Dy23 O19X 120.3(9) . .
O11 Dy23 O19X 144.7(8) . .
O94 Dy23 O19X 70.8(8) . .
O80 Dy23 O19X 115.4(8) . .
O85 Dy23 O19X 72.4(8) . .
O112 Dy23 O178 63.2(8) . .
O11 Dy23 O178 73.5(8) . .
O94 Dy23 O178 130.9(8) . .
O80 Dy23 O178 62.1(7) . .
O85 Dy23 O178 135.0(8) . .
O19X Dy23 O178 141.7(10) . .
O112 Dy23 O36W 107.3(13) . .
O11 Dy23 O36W 143.5(12) . .
O94 Dy23 O36W 107.6(12) . .
O80 Dy23 O36W 76.3(12) . .
O85 Dy23 O36W 135.2(12) . .
O19X Dy23 O36W 68.9(14) . .
O178 Dy23 O36W 73.9(13) . .
O112 Dy23 Dy4 91.8(5) . .
O11 Dy23 Dy4 38.1(3) . .
O94 Dy23 Dy4 80.6(4) . .
O80 Dy23 Dy4 37.6(3) . .
O85 Dy23 Dy4 117.4(3) . .
O19X Dy23 Dy4 147.7(7) . .
O178 Dy23 Dy4 54.2(7) . .
O36W Dy23 Dy4 107.5(12) . .
O112 Dy23 Dy12 34.3(5) . .
O11 Dy23 Dy12 37.6(3) . .
O94 Dy23 Dy12 118.4(4) . .
O80 Dy23 Dy12 96.6(3) . .
O85 Dy23 Dy12 78.7(3) . .
O19X Dy23 Dy12 147.5(7) . .
O178 Dy23 Dy12 58.3(7) . .
O36W Dy23 Dy12 128.0(12) . .
Dy4 Dy23 Dy12 60.90(2) . .
O112 Dy23 Dy21 153.0(5) . .
O11 Dy23 Dy21 83.5(3) . .
O94 Dy23 Dy21 32.9(3) . .
O80 Dy23 Dy21 39.0(3) . .
O85 Dy23 Dy21 111.9(3) . .
O19X Dy23 Dy21 85.9(7) . .
O178 Dy23 Dy21 101.1(7) . .
O36W Dy23 Dy21 87.2(12) . .
Dy4 Dy23 Dy21 61.80(2) . .
Dy12 Dy23 Dy21 119.23(3) . .
O166 Dy24 O114 72.4(5) . .
O166 Dy24 O79 82.3(5) . .
O114 Dy24 O79 72.1(5) . .
O166 Dy24 O174 72.7(5) . .
O114 Dy24 O174 120.1(6) . .
O79 Dy24 O174 145.4(6) . .
O166 Dy24 O100 82.3(5) . .
O114 Dy24 O100 144.3(6) . .
O79 Dy24 O100 80.1(5) . .
O174 Dy24 O100 73.4(6) . .
O166 Dy24 O35W 143.8(7) . .
O114 Dy24 O35W 116.4(7) . .
O79 Dy24 O35W 69.1(7) . .
O174 Dy24 O35W 120.6(8) . .
O100 Dy24 O35W 71.6(7) . .
O166 Dy24 Dy9 37.6(3) . .
O114 Dy24 Dy9 35.8(4) . .
O79 Dy24 Dy9 80.4(3) . .
O174 Dy24 Dy9 93.1(5) . .
O100 Dy24 Dy9 118.6(4) . .
O35W Dy24 Dy9 145.9(6) . .
O166 Dy24 Dy14 38.0(3) . .
O114 Dy24 Dy14 94.2(4) . .
O79 Dy24 Dy14 118.8(4) . .
O174 Dy24 Dy14 35.3(5) . .
O100 Dy24 Dy14 79.9(4) . .
O35W Dy24 Dy14 148.8(6) . .
Dy9 Dy24 Dy14 60.78(2) . .
O169 Dy25 O77 74.0(5) . 3_556
O169 Dy25 O173 74.8(5) . .
O77 Dy25 O173 127.1(5) 3_556 .
O169 Dy25 O98 83.9(5) . .
O77 Dy25 O98 145.3(5) 3_556 .
O173 Dy25 O98 69.4(5) . .
O169 Dy25 O92 83.3(5) . .
O77 Dy25 O92 70.8(5) 3_556 .
O173 Dy25 O92 144.2(5) . .
O98 Dy25 O92 80.5(5) . .
O169 Dy25 Dy20 37.9(3) . .
O77 Dy25 Dy20 37.5(4) 3_556 .
O173 Dy25 Dy20 96.9(4) . .
O98 Dy25 Dy20 120.6(4) . .
O92 Dy25 Dy20 81.7(4) . .
O169 Dy25 Dy10 38.1(3) . .
O77 Dy25 Dy10 95.8(4) 3_556 .
O173 Dy25 Dy10 38.4(4) . .
O98 Dy25 Dy10 81.8(4) . .
O92 Dy25 Dy10 120.1(4) . .
Dy20 Dy25 Dy10 60.30(3) . .
O169 Dy25 Dy21 83.6(3) . .
O77 Dy25 Dy21 157.0(4) 3_556 .
O173 Dy25 Dy21 38.5(3) . .
O98 Dy25 Dy21 31.9(4) . .
O92 Dy25 Dy21 112.0(4) . .
Dy20 Dy25 Dy21 119.45(3) . .
Dy10 Dy25 Dy21 62.50(2) . .
O169 Dy25 Dy19 83.2(3) . 3_556
O77 Dy25 Dy19 38.8(3) 3_556 3_556
O173 Dy25 Dy19 157.5(4) . 3_556
O98 Dy25 Dy19 113.4(4) . 3_556
O92 Dy25 Dy19 33.1(4) . 3_556
Dy20 Dy25 Dy19 61.89(2) . 3_556
Dy10 Dy25 Dy19 119.12(3) . 3_556
Dy21 Dy25 Dy19 144.09(4) . 3_556
O97 Dy26 O8 74.3(5) . 3_556
O97 Dy26 O172 127.4(5) . .
O8 Dy26 O172 74.4(5) 3_556 .
O97 Dy26 O115 69.9(5) . .
O8 Dy26 O115 83.2(5) 3_556 .
O172 Dy26 O115 144.2(5) . .
O97 Dy26 O81 143.9(5) . .
O8 Dy26 O81 83.3(5) 3_556 .
O172 Dy26 O81 70.3(5) . .
O115 Dy26 O81 79.9(5) . .
O97 Dy26 Dy11 38.1(4) . .
O8 Dy26 Dy11 37.8(3) 3_556 .
O172 Dy26 Dy11 96.3(3) . .
O115 Dy26 Dy11 81.6(3) . .
O81 Dy26 Dy11 119.9(4) . .
O97 Dy26 Dy15 96.3(4) . 3_556
O8 Dy26 Dy15 38.0(3) 3_556 3_556
O172 Dy26 Dy15 38.0(3) . 3_556
O115 Dy26 Dy15 120.0(3) . 3_556
O81 Dy26 Dy15 82.0(3) . 3_556
Dy11 Dy26 Dy15 60.05(2) . 3_556
O97 Dy26 Dy13 157.5(4) . 3_556
O8 Dy26 Dy13 83.8(3) 3_556 3_556
O172 Dy26 Dy13 38.1(3) . 3_556
O115 Dy26 Dy13 113.0(4) . 3_556
O81 Dy26 Dy13 33.4(4) . 3_556
Dy11 Dy26 Dy13 119.38(3) . 3_556
Dy15 Dy26 Dy13 62.38(2) 3_556 3_556
O97 Dy26 Dy17 39.2(4) . .
O8 Dy26 Dy17 83.7(3) 3_556 .
O172 Dy26 Dy17 157.7(3) . .
O115 Dy26 Dy17 31.9(4) . .
O81 Dy26 Dy17 111.6(4) . .
Dy11 Dy26 Dy17 63.01(2) . .
Dy15 Dy26 Dy17 119.74(3) 3_556 .
Dy13 Dy26 Dy17 144.15(4) 3_556 .
O143 Ni1 O171 96.6(5) . .
O143 Ni1 O18 98.8(5) . .
O171 Ni1 O18 89.2(6) . .
O143 Ni1 O21 84.6(4) . .
O171 Ni1 O21 92.2(6) . .
O18 Ni1 O21 176.2(5) . .
O143 Ni1 O10 83.6(4) . .
O171 Ni1 O10 178.3(6) . .
O18 Ni1 O10 92.4(5) . .
O21 Ni1 O10 86.2(5) . .
O143 Ni1 N12 160.5(5) . .
O171 Ni1 N12 97.1(6) . .
O18 Ni1 N12 95.1(5) . .
O21 Ni1 N12 81.2(5) . .
O10 Ni1 N12 82.3(5) . .
O143 Ni1 Dy11 40.9(3) . .
O171 Ni1 Dy11 88.1(5) . .
O18 Ni1 Dy11 138.8(3) . .
O21 Ni1 Dy11 44.9(3) . .
O10 Ni1 Dy11 91.0(3) . .
N12 Ni1 Dy11 126.0(4) . .
O136 Ni2 O41 84.2(5) . 3_556
O136 Ni2 O51 96.8(5) . 3_556
O41 Ni2 O51 178.6(5) 3_556 3_556
O136 Ni2 O13 85.6(4) . 3_556
O41 Ni2 O13 89.7(4) 3_556 3_556
O51 Ni2 O13 91.2(5) 3_556 3_556
O136 Ni2 O27 95.7(5) . .
O41 Ni2 O27 91.1(5) 3_556 .
O51 Ni2 O27 88.0(5) 3_556 .
O13 Ni2 O27 178.5(5) 3_556 .
O136 Ni2 N14 163.4(5) . 3_556
O41 Ni2 N14 83.9(5) 3_556 3_556
O51 Ni2 N14 95.2(5) 3_556 3_556
O13 Ni2 N14 82.7(5) 3_556 3_556
O27 Ni2 N14 96.1(5) . 3_556
O136 Ni2 Dy15 40.5(3) . 3_556
O41 Ni2 Dy15 93.0(3) 3_556 3_556
O51 Ni2 Dy15 88.4(4) 3_556 3_556
O13 Ni2 Dy15 46.1(3) 3_556 3_556
O27 Ni2 Dy15 135.1(3) . 3_556
N14 Ni2 Dy15 128.8(4) 3_556 3_556
O136 Ni2 Dy11 40.3(3) . .
O41 Ni2 Dy11 44.9(3) 3_556 .
O51 Ni2 Dy11 135.9(4) 3_556 .
O13 Ni2 Dy11 94.0(3) 3_556 .
O27 Ni2 Dy11 87.4(3) . .
N14 Ni2 Dy11 128.9(4) 3_556 .
Dy15 Ni2 Dy11 65.41(4) 3_556 .
O134 Ni3 O64 101.4(5) . .
O134 Ni3 O26 84.0(5) . .
O64 Ni3 O26 174.6(5) . .
O134 Ni3 O49 83.6(5) . .
O64 Ni3 O49 93.1(5) . .
O26 Ni3 O49 87.5(5) . .
O134 Ni3 O35 95.4(5) . .
O64 Ni3 O35 87.0(5) . .
O26 Ni3 O35 92.5(5) . .
O49 Ni3 O35 179.0(5) . .
O134 Ni3 N7 159.4(5) . .
O64 Ni3 N7 92.2(6) . .
O26 Ni3 N7 82.7(5) . .
O49 Ni3 N7 80.2(5) . .
O35 Ni3 N7 100.7(5) . .
O37 Ni4 O16 176.8(5) . .
O37 Ni4 O145 96.5(5) . .
O16 Ni4 O145 86.7(5) . .
O37 Ni4 O15 91.7(5) . .
O16 Ni4 O15 89.1(5) . .
O145 Ni4 O15 85.4(5) . .
O37 Ni4 N21 95.1(6) . .
O16 Ni4 N21 81.9(6) . .
O145 Ni4 N21 162.4(6) . .
O15 Ni4 N21 81.1(6) . .
O37 Ni4 O38 86.5(5) . .
O16 Ni4 O38 92.5(5) . .
O145 Ni4 O38 97.3(5) . .
O15 Ni4 O38 176.9(5) . .
N21 Ni4 O38 96.5(6) . .
O37 Ni4 Dy12 137.9(4) . .
O16 Ni4 Dy12 45.1(3) . .
O145 Ni4 Dy12 42.7(3) . .
O15 Ni4 Dy12 93.9(4) . .
N21 Ni4 Dy12 127.0(4) . .
O38 Ni4 Dy12 89.1(4) . .
O37 Ni4 Dy4 88.5(4) . .
O16 Ni4 Dy4 94.2(3) . .
O145 Ni4 Dy4 41.8(3) . .
O15 Ni4 Dy4 44.6(4) . .
N21 Ni4 Dy4 125.7(4) . .
O38 Ni4 Dy4 137.8(4) . .
Dy12 Ni4 Dy4 67.61(5) . .
O138 Ni5 O17 82.6(5) . .
O138 Ni5 O14 83.3(5) . .
O17 Ni5 O14 89.3(5) . .
O138 Ni5 O70 102.1(5) . .
O17 Ni5 O70 175.3(5) . .
O14 Ni5 O70 90.8(5) . .
O138 Ni5 O15W 95.7(6) . .
O17 Ni5 O15W 89.1(6) . .
O14 Ni5 O15W 178.2(7) . .
O70 Ni5 O15W 90.8(7) . .
O138 Ni5 N3 158.3(6) . .
O17 Ni5 N3 81.5(5) . .
O14 Ni5 N3 81.8(5) . .
O70 Ni5 N3 93.8(6) . .
O15W Ni5 N3 98.8(7) . .
O135 Ni6 O31 83.8(5) . .
O135 Ni6 O36 96.7(5) . .
O31 Ni6 O36 178.6(5) . .
O135 Ni6 O46 83.8(5) . .
O31 Ni6 O46 89.3(5) . .
O36 Ni6 O46 92.1(5) . .
O135 Ni6 O102 97.4(6) . .
O31 Ni6 O102 88.0(6) . .
O36 Ni6 O102 90.6(6) . .
O46 Ni6 O102 176.9(6) . .
O135 Ni6 N1 159.8(6) . .
O31 Ni6 N1 82.4(6) . .
O36 Ni6 N1 97.5(6) . .
O46 Ni6 N1 81.4(5) . .
O102 Ni6 N1 96.8(7) . .
O78 Ni7 O149 95.7(5) . .
O78 Ni7 O20 88.7(5) . .
O149 Ni7 O20 98.8(5) . .
O78 Ni7 O12 177.4(5) . .
O149 Ni7 O12 85.9(5) . .
O20 Ni7 O12 89.0(5) . .
O78 Ni7 O28 92.7(5) . .
O149 Ni7 O28 83.0(4) . .
O20 Ni7 O28 177.6(5) . .
O12 Ni7 O28 89.6(5) . .
O78 Ni7 N4 97.0(6) . .
O149 Ni7 N4 159.7(5) . .
O20 Ni7 N4 97.2(5) . .
O12 Ni7 N4 82.1(5) . .
O28 Ni7 N4 80.7(5) . .
O78 Ni7 Dy1 137.3(4) . .
O149 Ni7 Dy1 43.7(3) . .
O20 Ni7 Dy1 86.2(3) . .
O12 Ni7 Dy1 43.7(3) . .
O28 Ni7 Dy1 94.0(3) . .
N4 Ni7 Dy1 125.7(4) . .
O78 Ni7 Dy6 87.5(4) . .
O149 Ni7 Dy6 41.8(3) . .
O20 Ni7 Dy6 139.6(3) . .
O12 Ni7 Dy6 95.1(3) . .
O28 Ni7 Dy6 42.5(3) . .
N4 Ni7 Dy6 123.2(4) . .
Dy1 Ni7 Dy6 70.22(5) . .
O140 Ni8 O66 94.3(5) . .
O140 Ni8 O53 86.1(5) . .
O66 Ni8 O53 94.6(5) . .
O140 Ni8 N5 164.1(6) . .
O66 Ni8 N5 97.3(6) . .
O53 Ni8 N5 82.1(5) . .
O140 Ni8 O42 86.9(5) . .
O66 Ni8 O42 174.9(5) . .
O53 Ni8 O42 90.4(5) . .
N5 Ni8 O42 82.5(6) . .
O140 Ni8 O72 96.8(5) . .
O66 Ni8 O72 85.6(5) . .
O53 Ni8 O72 177.1(5) . .
N5 Ni8 O72 95.0(6) . .
O42 Ni8 O72 89.4(5) . .
O140 Ni8 Dy5 42.3(3) . .
O66 Ni8 Dy5 134.9(4) . .
O53 Ni8 Dy5 93.8(3) . .
N5 Ni8 Dy5 127.8(5) . .
O42 Ni8 Dy5 45.3(3) . .
O72 Ni8 Dy5 88.1(4) . .
O140 Ni8 Dy6 41.7(3) . .
O66 Ni8 Dy6 87.5(4) . .
O53 Ni8 Dy6 45.7(3) . .
N5 Ni8 Dy6 127.8(4) . .
O42 Ni8 Dy6 96.6(3) . .
O72 Ni8 Dy6 137.2(4) . .
Dy5 Ni8 Dy6 67.89(4) . .
O133 Ni9 O24 99.6(4) . .
O133 Ni9 O52 85.2(4) . .
O24 Ni9 O52 174.1(5) . .
O133 Ni9 O7 82.4(5) . .
O24 Ni9 O7 90.8(4) . .
O52 Ni9 O7 86.4(4) . .
O133 Ni9 O159 91.2(5) . .
O24 Ni9 O159 91.3(5) . .
O52 Ni9 O159 92.0(5) . .
O7 Ni9 O159 173.5(5) . .
O133 Ni9 N15 160.0(5) . .
O24 Ni9 N15 92.4(5) . .
O52 Ni9 N15 82.0(5) . .
O7 Ni9 N15 81.5(5) . .
O159 Ni9 N15 104.6(6) . .
O133 Ni9 Dy12 42.8(3) . .
O24 Ni9 Dy12 141.5(3) . .
O52 Ni9 Dy12 43.9(3) . .
O7 Ni9 Dy12 91.1(3) . .
O159 Ni9 Dy12 83.4(4) . .
N15 Ni9 Dy12 125.9(4) . .
O59 Ni10 O155 85.3(5) . .
O59 Ni10 O45 177.7(5) . .
O155 Ni10 O45 97.0(5) . .
O59 Ni10 O23 90.5(5) . .
O155 Ni10 O23 86.3(5) . .
O45 Ni10 O23 90.0(5) . .
O59 Ni10 O56 91.3(5) . 3_556
O155 Ni10 O56 96.8(5) . 3_556
O45 Ni10 O56 88.2(5) . 3_556
O23 Ni10 O56 176.6(5) . 3_556
O59 Ni10 N11 83.6(6) . .
O155 Ni10 N11 164.1(6) . .
O45 Ni10 N11 94.3(6) . .
O23 Ni10 N11 82.5(6) . .
O56 Ni10 N11 94.8(6) 3_556 .
O59 Ni10 Dy3 93.7(4) . .
O155 Ni10 Dy3 42.9(3) . .
O45 Ni10 Dy3 88.2(4) . .
O23 Ni10 Dy3 44.2(3) . .
O56 Ni10 Dy3 138.6(4) 3_556 .
N11 Ni10 Dy3 126.6(5) . .
O59 Ni10 Dy7 45.7(4) . .
O155 Ni10 Dy7 40.8(3) . .
O45 Ni10 Dy7 136.4(4) . .
O23 Ni10 Dy7 95.8(3) . .
O56 Ni10 Dy7 87.5(4) 3_556 .
N11 Ni10 Dy7 129.3(5) . .
Dy3 Ni10 Dy7 67.67(4) . .
O142 Ni11 O63 97.6(5) . .
O142 Ni11 O48 84.1(5) . 3_556
O63 Ni11 O48 177.1(5) . 3_556
O142 Ni11 O19 83.2(5) . 3_556
O63 Ni11 O19 91.1(5) . 3_556
O48 Ni11 O19 86.8(5) 3_556 3_556
O142 Ni11 N8 160.3(6) . 3_556
O63 Ni11 N8 95.3(6) . 3_556
O48 Ni11 N8 82.5(5) 3_556 3_556
O19 Ni11 N8 81.7(5) 3_556 3_556
O142 Ni11 O47 97.3(5) . .
O63 Ni11 O47 90.9(5) . .
O48 Ni11 O47 91.2(5) 3_556 .
O19 Ni11 O47 177.8(5) 3_556 .
N8 Ni11 O47 97.3(6) 3_556 .
O142 Ni11 Dy16 41.5(4) . .
O63 Ni11 Dy16 86.2(4) . .
O48 Ni11 Dy16 93.6(3) 3_556 .
O19 Ni11 Dy16 43.6(3) 3_556 .
N8 Ni11 Dy16 125.2(4) 3_556 .
O47 Ni11 Dy16 137.5(4) . .
O142 Ni11 Dy7 42.6(3) . .
O63 Ni11 Dy7 139.0(4) . .
O48 Ni11 Dy7 43.2(3) 3_556 .
O19 Ni11 Dy7 93.0(4) 3_556 .
N8 Ni11 Dy7 125.7(4) 3_556 .
O47 Ni11 Dy7 86.0(4) . .
Dy16 Ni11 Dy7 69.61(5) . .
O58 Ni12 O69 91.3(5) . .
O58 Ni12 O29 90.7(5) . .
O69 Ni12 O29 176.9(6) . .
O58 Ni12 O61 177.6(6) . .
O69 Ni12 O61 87.7(6) . .
O29 Ni12 O61 90.3(5) . .
O58 Ni12 O165 85.8(5) . .
O69 Ni12 O165 97.1(5) . .
O29 Ni12 O165 85.5(5) . .
O61 Ni12 O165 96.5(5) . .
O58 Ni12 N20 82.3(5) . .
O69 Ni12 N20 96.2(6) . .
O29 Ni12 N20 81.6(5) . .
O61 Ni12 N20 95.6(6) . .
O165 Ni12 N20 162.3(6) . .
O58 Ni12 Dy14 44.9(4) . .
O69 Ni12 Dy14 88.2(4) . .
O29 Ni12 Dy14 94.9(4) . .
O61 Ni12 Dy14 137.2(4) . .
O165 Ni12 Dy14 42.0(3) . .
N20 Ni12 Dy14 127.1(4) . .
O58 Ni12 Dy9 94.6(4) . .
O69 Ni12 Dy9 137.6(4) . .
O29 Ni12 Dy9 44.6(4) . .
O61 Ni12 Dy9 87.6(4) . .
O165 Ni12 Dy9 41.8(3) . .
N20 Ni12 Dy9 126.2(4) . .
Dy14 Ni12 Dy9 67.82(5) . .
O32 Ni13 O5 83.1(5) . .
O32 Ni13 O76 176.8(5) . .
O5 Ni13 O76 99.2(5) . .
O32 Ni13 O43 87.7(5) . .
O5 Ni13 O43 83.2(5) . .
O76 Ni13 O43 90.4(5) . .
O32 Ni13 O10W 90.5(6) . .
O5 Ni13 O10W 96.4(6) . .
O76 Ni13 O10W 91.4(6) . .
O43 Ni13 O10W 178.2(6) . .
O32 Ni13 N10 82.0(5) . .
O5 Ni13 N10 159.8(5) . .
O76 Ni13 N10 95.2(6) . .
O43 Ni13 N10 82.5(5) . .
O10W Ni13 N10 97.4(6) . .
O144 Ni14 O30 82.9(5) . .
O144 Ni14 O60 100.4(5) . 3_556
O30 Ni14 O60 176.7(6) . 3_556
O144 Ni14 N18 159.0(6) . .
O30 Ni14 N18 81.5(6) . .
O60 Ni14 N18 95.2(6) 3_556 .
O144 Ni14 O55 84.5(5) . .
O30 Ni14 O55 90.1(5) . .
O60 Ni14 O55 90.0(5) 3_556 .
N18 Ni14 O55 81.7(6) . .
O144 Ni14 O17W 97.6(7) . .
O30 Ni14 O17W 91.5(7) . .
O60 Ni14 O17W 88.3(7) 3_556 .
N18 Ni14 O17W 96.7(7) . .
O55 Ni14 O17W 177.6(7) . .
O148 Ni15 O22 82.5(5) . .
O148 Ni15 O33 99.3(5) . .
O22 Ni15 O33 177.1(6) . .
O148 Ni15 O39 84.2(5) . .
O22 Ni15 O39 86.2(5) . .
O33 Ni15 O39 91.7(5) . .
O148 Ni15 O121 96.6(7) . .
O22 Ni15 O121 89.9(7) . .
O33 Ni15 O121 92.1(7) . .
O39 Ni15 O121 175.9(7) . .
O148 Ni15 N13 159.1(6) . .
O22 Ni15 N13 81.8(6) . .
O33 Ni15 N13 95.8(6) . .
O39 Ni15 N13 81.0(6) . .
O121 Ni15 N13 97.2(8) . .
O168 Ni16 O54 83.9(5) . .
O168 Ni16 O25 85.0(5) . .
O54 Ni16 O25 88.1(5) . .
O168 Ni16 O82 98.0(5) . .
O54 Ni16 O82 177.9(6) . .
O25 Ni16 O82 92.8(5) . .
O168 Ni16 O20W 92.8(6) . .
O54 Ni16 O20W 91.3(6) . .
O25 Ni16 O20W 177.8(6) . .
O82 Ni16 O20W 87.8(6) . .
O168 Ni16 N19 160.7(6) . .
O54 Ni16 N19 81.4(6) . .
O25 Ni16 N19 82.1(6) . .
O82 Ni16 N19 96.9(6) . .
O20W Ni16 N19 99.9(7) . .
O168 Ni16 Dy8 43.9(3) . .
O54 Ni16 Dy8 95.7(4) . .
O25 Ni16 Dy8 43.4(3) . .
O82 Ni16 Dy8 86.3(4) . .
O20W Ni16 Dy8 134.6(5) . .
N19 Ni16 Dy8 125.5(5) . .
O158 Ni17 O40 86.1(5) . .
O158 Ni17 O34 87.2(5) . .
O40 Ni17 O34 89.9(5) . .
O158 Ni17 N17 164.9(6) . .
O40 Ni17 N17 82.7(6) . .
O34 Ni17 N17 82.7(6) . .
O158 Ni17 O83 97.0(6) . .
O40 Ni17 O83 176.8(6) . .
O34 Ni17 O83 91.1(6) . .
N17 Ni17 O83 94.4(6) . .
O158 Ni17 O57 94.4(5) . .
O40 Ni17 O57 92.8(5) . .
O34 Ni17 O57 177.0(6) . .
N17 Ni17 O57 96.3(6) . .
O83 Ni17 O57 86.1(6) . .
O158 Ni17 Dy20 41.6(4) . .
O40 Ni17 Dy20 93.9(4) . .
O34 Ni17 Dy20 46.4(3) . .
N17 Ni17 Dy20 129.1(5) . .
O83 Ni17 Dy20 89.0(4) . .
O57 Ni17 Dy20 134.6(4) . .
O158 Ni17 Dy10 40.9(4) . .
O40 Ni17 Dy10 46.1(3) . .
O34 Ni17 Dy10 95.0(4) . .
N17 Ni17 Dy10 128.9(5) . .
O83 Ni17 Dy10 136.7(4) . .
O57 Ni17 Dy10 87.9(4) . .
Dy20 Ni17 Dy10 65.88(5) . .
O86 Ni18 O152 99.1(6) . .
O86 Ni18 O44 177.3(6) . .
O152 Ni18 O44 83.6(5) . .
O86 Ni18 O50 92.6(6) . .
O152 Ni18 O50 82.5(5) . .
O44 Ni18 O50 87.7(5) . .
O86 Ni18 N2 96.0(7) . .
O152 Ni18 N2 159.0(6) . .
O44 Ni18 N2 81.3(6) . .
O50 Ni18 N2 82.3(6) . .
O86 Ni18 O3W 88.6(9) . .
O152 Ni18 O3W 97.4(9) . .
O44 Ni18 O3W 91.1(9) . .
O50 Ni18 O3W 178.8(9) . .
N2 Ni18 O3W 97.5(9) . .
O128 Ni19 O91 175.9(8) . .
O128 Ni19 O87 88.2(7) . .
O91 Ni19 O87 92.5(6) . .
O128 Ni19 N22 83.8(7) . .
O91 Ni19 N22 96.0(7) . .
O87 Ni19 N22 169.5(7) . .
O128 Ni19 N16 94.8(8) . .
O91 Ni19 N16 81.2(7) . .
O87 Ni19 N16 83.1(7) . .
N22 Ni19 N16 104.3(8) . .
O128 Ni19 O47 93.8(7) . .
O91 Ni19 O47 90.1(6) . .
O87 Ni19 O47 97.8(6) . .
N22 Ni19 O47 76.0(6) . .
N16 Ni19 O47 171.3(7) . .
O109 Ni20 O115 75.1(5) . .
O109 Ni20 O85 75.0(5) . .
O115 Ni20 O85 74.3(5) . .
O109 Ni20 Dy17 44.2(4) . .
O115 Ni20 Dy17 44.6(4) . .
O85 Ni20 Dy17 44.9(3) . .
O90 Ni21 O81 78.2(5) . 3_556
O90 Ni21 O100 76.5(5) . .
O81 Ni21 O100 74.8(5) 3_556 .
O90 Ni21 O3 74.3(10) . .
O81 Ni21 O3 149.6(10) 3_556 .
O100 Ni21 O3 86.4(10) . .
O90 Ni21 O35W 152.5(6) . .
O81 Ni21 O35W 88.2(7) 3_556 .
O100 Ni21 O35W 76.8(6) . .
O3 Ni21 O35W 110.8(11) . .
O90 Ni21 Dy13 46.2(4) . .
O81 Ni21 Dy13 45.9(4) 3_556 .
O100 Ni21 Dy13 44.7(4) . .
O3 Ni21 Dy13 104.2(9) . .
O35W Ni21 Dy13 107.9(4) . .
O101 Ni22 N2B 93.5(7) . .
O101 Ni22 O123 87.9(9) . .
N2B Ni22 O123 92.9(9) . .
O101 Ni22 N9 87.4(8) . .
N2B Ni22 N9 174.0(9) . .
O123 Ni22 N9 81.2(10) . .
O101 Ni22 O16W 176.2(8) . .
N2B Ni22 O16W 89.2(8) . .
O123 Ni22 O16W 89.4(9) . .
N9 Ni22 O16W 89.6(9) . .
O101 Ni22 N1A 90.1(7) . .
N2B Ni22 N1A 87.9(8) . .
O123 Ni22 N1A 177.9(9) . .
N9 Ni22 N1A 98.0(9) . .
O16W Ni22 N1A 92.6(8) . .
O93 Ni23 O94 75.5(5) . .
O93 Ni23 O98 75.8(5) . .
O94 Ni23 O98 74.6(5) . .
O93 Ni23 O19X 146.9(9) . .
O94 Ni23 O19X 73.8(9) . .
O98 Ni23 O19X 84.4(9) . .
O93 Ni23 Dy21 44.4(4) . .
O94 Ni23 Dy21 45.5(4) . .
O98 Ni23 Dy21 44.6(4) . .
O19X Ni23 Dy21 103.5(8) . .
O73 Ni24 O79 76.6(5) . .
O73 Ni24 O92 77.5(5) . 3_556
O79 Ni24 O92 76.0(5) . 3_556
O73 Ni24 O35W 151.0(6) . .
O79 Ni24 O35W 76.2(6) . .
O92 Ni24 O35W 86.4(7) 3_556 .
O73 Ni24 Dy19 44.9(3) . .
O79 Ni24 Dy19 46.2(4) . .
O92 Ni24 Dy19 46.2(4) 3_556 .
O35W Ni24 Dy19 107.2(5) . .
O88 Ni25 O5W 85.0(11) . .
O88 Ni25 O2A 96.5(10) . .
O5W Ni25 O2A 168.9(13) . .
O88 Ni25 N23 172.3(11) . .
O5W Ni25 N23 101.4(14) . .
O2A Ni25 N23 77.9(13) . .
O88 Ni25 O102 97.3(7) . .
O5W Ni25 O102 82.7(11) . .
O2A Ni25 O102 86.2(10) . .
N23 Ni25 O102 87.7(10) . .
O132 Ni26 O30W 149.5(19) . .
O132 Ni26 O175 80.6(11) . .
O30W Ni26 O175 95.9(18) . .
O132 Ni26 N6 89.7(13) . .
O30W Ni26 N6 100(2) . .
O175 Ni26 N6 162.6(14) . .
O132 Ni26 O118 114.0(10) . .
O30W Ni26 O118 95.9(18) . .
O175 Ni26 O118 86.5(9) . .
N6 Ni26 O118 84.2(11) . .
O132 Ni26 O9W 79.0(13) . .
O30W Ni26 O9W 71.8(19) . .
O175 Ni26 O9W 100.6(13) . .
N6 Ni26 O9W 91.7(15) . .
O118 Ni26 O9W 166.3(12) . .
O2B Ni27 O177 77.2(12) . .
O2B Ni27 O8W 78.9(16) . .
O177 Ni27 O8W 102.6(16) . .
O2B Ni27 O111 113.5(11) . 3_556
O177 Ni27 O111 79.6(10) . 3_556
O8W Ni27 O111 167.5(16) . 3_556
O2B Ni27 O7W 152.1(15) . .
O177 Ni27 O7W 95.9(14) . .
O8W Ni27 O7W 76.2(17) . .
O111 Ni27 O7W 91.4(13) 3_556 .
O2B Ni27 N2A 90.4(14) . 3_556
O177 Ni27 N2A 158.1(15) . 3_556
O8W Ni27 N2A 92.4(17) . 3_556
O111 Ni27 N2A 89.1(12) 3_556 3_556
O7W Ni27 N2A 103.2(16) . 3_556
N1C Ni28 O191 90(2) . .
N1C Ni28 O28W 90(3) . .
O191 Ni28 O28W 158(3) . .
N1C Ni28 O189 166(2) . .
O191 Ni28 O189 91.6(17) . .
O28W Ni28 O189 94(2) . .
Ni13 O5 Dy15 106.1(5) . .
Ni13 O5 Dy8 102.5(4) . .
Dy15 O5 Dy8 109.4(4) . .
Dy12 O6 Dy17 119.3(5) . .
Dy12 O6 Dy2 112.0(4) . .
Dy17 O6 Dy2 90.6(4) . .
C60 O7 Ni9 115.6(11) . .
C60 O7 Dy2 140.2(11) . .
Ni9 O7 Dy2 101.9(5) . .
Dy26 O8 Dy11 106.2(5) 3_556 3_556
Dy26 O8 Dy15 106.1(5) 3_556 .
Dy11 O8 Dy15 102.8(4) 3_556 .
Dy3 O9 Dy17 115.4(4) . .
Dy3 O9 Dy2 112.9(5) . .
Dy17 O9 Dy2 91.8(4) . .
C45 O10 Ni1 116.1(10) . .
C45 O10 Dy2 140.3(10) . .
Ni1 O10 Dy2 102.9(5) . .
Dy23 O11 Dy12 106.2(4) . .
Dy23 O11 Dy4 105.4(4) . .
Dy12 O11 Dy4 105.3(4) . .
C16 O12 Ni7 117.2(11) . .
C16 O12 Dy1 142.5(11) . .
Ni7 O12 Dy1 100.3(5) . .
C53 O13 Ni2 113.8(12) . 3_556
C53 O13 Dy15 147.1(12) . .
Ni2 O13 Dy15 98.1(4) 3_556 .
C12 O14 Ni5 117.7(11) . .
C12 O14 Dy2 139.3(12) . .
Ni5 O14 Dy2 101.8(5) . .
C84 O15 Ni4 113.3(12) . .
C84 O15 Dy4 143.4(12) . .
Ni4 O15 Dy4 99.0(5) . .
C81 O16 Ni4 114.9(13) . .
C81 O16 Dy12 145.9(13) . .
Ni4 O16 Dy12 98.9(5) . .
C9 O17 Ni5 117.3(12) . .
C9 O17 Dy3 138.6(12) . .
Ni5 O17 Dy3 103.4(5) . .
C12 O18 Ni1 123.8(12) . .
C29 O19 Ni11 116.5(12) . 3_556
C29 O19 Dy16 140.9(12) . 3_556
Ni11 O19 Dy16 101.2(5) 3_556 3_556
C1 O20 Ni7 124.7(12) . .
C48 O21 Ni1 116.2(11) . .
C48 O21 Dy11 142.4(11) . .
Ni1 O21 Dy11 99.9(4) . .
C49 O22 Ni15 116.4(14) . .
C49 O22 Dy20 140.8(14) . .
Ni15 O22 Dy20 102.7(6) . .
C41 O23 Ni10 112.6(13) . .
C41 O23 Dy3 147.1(13) . .
Ni10 O23 Dy3 99.3(5) . .
C45 O24 Ni9 125.7(11) . .
C76 O25 Ni16 117.2(13) . .
C76 O25 Dy8 138.0(13) . .
Ni16 O25 Dy8 101.7(5) . .
C28 O26 Ni3 115.9(12) . .
C28 O26 Dy1 141.8(12) . .
Ni3 O26 Dy1 102.2(5) . .
C48 O27 Ni2 122.4(11) . .
C13 O28 Ni7 110.3(11) . .
C13 O28 Dy6 143.0(11) . .
Ni7 O28 Dy6 101.5(5) . .
C80 O29 Ni12 116.0(12) . .
C80 O29 Dy9 142.9(11) . .
Ni12 O29 Dy9 99.2(5) . .
C69 O30 Ni14 115.4(13) . .
C69 O30 Dy9 141.7(13) . .
Ni14 O30 Dy9 102.9(6) . .
C4 O31 Ni6 114.9(12) . .
C4 O31 Dy4 141.9(12) . .
Ni6 O31 Dy4 103.2(5) . .
C37 O32 Ni13 117.6(12) . .
C37 O32 Dy15 140.7(12) . .
Ni13 O32 Dy15 101.6(5) . .
C29 O33 Ni15 123.4(13) . .
C68 O34 Ni17 114.5(12) . .
C68 O34 Dy20 146.1(13) . .
Ni17 O34 Dy20 98.0(5) . .
C16 O35 Ni3 123.5(11) . .
C28 O36 Ni6 123.8(13) . .
C4 O37 Ni4 122.3(12) . .
C57 O38 Ni4 119.3(12) . .
C52 O39 Ni15 115.1(13) . .
C52 O39 Dy16 140.8(13) . 3_556
Ni15 O39 Dy16 101.3(5) . 3_556
C65 O40 Ni17 113.0(13) . .
C65 O40 Dy10 145.7(14) . .
Ni17 O40 Dy10 98.9(5) . .
C56 O41 Ni2 114.3(11) . 3_556
C56 O41 Dy11 143.9(11) . 3_556
Ni2 O41 Dy11 100.3(4) 3_556 3_556
C20 O42 Ni8 116.3(13) . .
C20 O42 Dy5 144.7(13) . .
Ni8 O42 Dy5 98.4(5) . .
C40 O43 Ni13 114.0(12) . .
C40 O43 Dy8 141.0(13) . .
Ni13 O43 Dy8 102.5(5) . .
C8 O44 Ni18 114.4(12) . .
C8 O44 Dy14 142.4(12) . .
Ni18 O44 Dy14 103.2(6) . .
C9 O45 Ni10 123.8(12) . .
C1 O46 Ni6 116.4(11) . .
C1 O46 Dy1 139.0(11) . .
Ni6 O46 Dy1 103.3(5) . .
C88 O47 Ni11 121.4(13) . .
C88 O47 Ni19 110.1(12) . .
Ni11 O47 Ni19 128.4(7) . .
C32 O48 Ni11 113.4(12) . 3_556
C32 O48 Dy7 142.5(12) . 3_556
Ni11 O48 Dy7 101.7(5) 3_556 3_556
C25 O49 Ni3 115.5(12) . .
C25 O49 Dy10 139.9(12) . .
Ni3 O49 Dy10 101.1(5) . .
C5 O50 Ni18 117.0(12) . .
C5 O50 Dy8 139.2(12) . .
Ni18 O50 Dy8 101.4(5) . .
C37 O51 Ni2 123.2(12) . 3_556
C57 O52 Ni9 115.8(11) . .
C57 O52 Dy12 142.5(11) . .
Ni9 O52 Dy12 100.8(5) . .
C17 O53 Ni8 114.6(11) . .
C17 O53 Dy6 141.6(11) . .
Ni8 O53 Dy6 99.0(5) . .
C73 O54 Ni16 118.6(13) . .
C73 O54 Dy5 138.2(13) . .
Ni16 O54 Dy5 103.2(5) . .
C72 O55 Ni14 115.3(12) . .
C72 O55 Dy16 141.5(12) . .
Ni14 O55 Dy16 101.8(5) . .
C32 O56 Ni10 122.1(12) . 3_556
C25 O57 Ni17 121.7(14) . .
C77 O58 Ni12 115.6(14) . .
C77 O58 Dy14 144.7(14) . .
Ni12 O58 Dy14 99.3(5) . .
C44 O59 Ni10 115.3(12) . .
C44 O59 Dy7 142.7(12) . .
Ni10 O59 Dy7 99.2(5) . .
C52 O60 Ni14 124.5(14) . 3_556
C69 O61 Ni12 122.1(14) . .
Dy7 O62 Dy18 104.0(5) . .
Dy7 O62 Dy19 107.5(5) . .
Dy18 O62 Dy19 106.4(5) . .
C72 O63 Ni11 124.1(13) . .
C21 O64 Ni3 114.7(15) . .
C301 O65 Dy12 140.1(13) . .
C13 O66 Ni8 124.1(12) . .
C6A O67 Dy3 112.3(16) . .
C88 O68 Dy7 143.4(13) . .
C8 O69 Ni12 126.2(14) . .
C60 O70 Ni5 123.1(12) . .
Dy22 O71 Dy6 106.4(5) . .
Dy22 O71 Dy21 106.7(5) . .
Dy6 O71 Dy21 104.9(5) . .
C73 O72 Ni8 122.5(13) . .
Ni24 O73 Dy19 92.5(5) . .
Ni24 O73 Dy18 109.0(5) . .
Dy19 O73 Dy18 115.4(5) . .
C201 O75 Dy6 135.0(14) . .
C76 O76 Ni13 122.6(12) . .
Dy25 O77 Dy20 105.4(6) 3_556 3_556
Dy25 O77 Dy19 107.1(5) 3_556 .
Dy20 O77 Dy19 106.0(5) 3_556 .
C201 O78 Ni7 120.2(14) . .
Ni24 O79 Dy24 109.7(6) . .
Ni24 O79 Dy19 90.7(5) . .
Dy24 O79 Dy19 116.0(6) . .
Dy23 O80 Dy4 105.3(5) . .
Dy23 O80 Dy21 106.5(5) . .
Dy4 O80 Dy21 105.7(5) . .
Ni21 O81 Dy26 110.6(6) 3_556 .
Ni21 O81 Dy13 90.8(5) 3_556 3_556
Dy26 O81 Dy13 113.2(6) . 3_556
C5 O82 Ni16 124.9(14) . .
C49 O83 Ni17 121.2(16) . .
Ni20 O85 Dy17 90.4(5) . .
Ni20 O85 Dy23 108.3(6) . .
Dy17 O85 Dy23 117.7(6) . .
C40 O86 Ni18 125.2(15) . .
C64 O87 Ni19 111.8(14) . .
C209 O88 Ni25 102.4(11) . .
C209 O88 Dy4 121.3(16) . .
Ni25 O88 Dy4 129.9(9) . .
Ni21 O90 Dy22 109.4(5) . .
Ni21 O90 Dy13 90.7(5) . .
Dy22 O90 Dy13 114.8(6) . .
C61 O91 Ni19 114.8(18) . .
Ni24 O92 Dy19 90.6(5) 3_556 3_556
Ni24 O92 Dy25 110.6(6) 3_556 .
Dy19 O92 Dy25 113.5(6) 3_556 .
Ni23 O93 Dy21 93.2(5) . .
Ni23 O93 Dy22 108.8(6) . .
Dy21 O93 Dy22 116.9(6) . .
Ni23 O94 Dy23 111.1(6) . .
Ni23 O94 Dy21 91.8(5) . .
Dy23 O94 Dy21 114.8(6) . .
Dy26 O97 Dy11 106.5(6) . .
Dy26 O97 Dy17 108.2(6) . .
Dy11 O97 Dy17 106.0(6) . .
Ni23 O98 Dy21 91.6(6) . .
Ni23 O98 Dy25 110.3(6) . .
Dy21 O98 Dy25 116.1(6) . .
Ni21 O100 Dy13 91.6(5) . .
Ni21 O100 Dy24 108.7(6) . .
Dy13 O100 Dy24 117.4(6) . .
C36 O101 Ni22 112.7(18) . .
C89 O102 Ni6 121.2(19) . .
C89 O102 Ni25 105.6(19) . .
Ni6 O102 Ni25 132.1(9) . .
C12A O108 Dy5 107.7(17) . .
Ni20 O109 Dy17 92.8(5) . .
Ni20 O109 Dy18 109.7(5) . .
Dy17 O109 Dy18 113.5(6) . .
C203 O111 Ni27 111(2) . 3_556
C203 O111 Dy11 135(2) . .
Ni27 O111 Dy11 114.6(9) 3_556 .
Dy12 O112 Dy23 111.1(8) . .
Dy24 O114 Dy9 108.7(7) . .
Dy24 O114 Dy19 104.4(6) . .
Dy9 O114 Dy19 104.5(6) . .
Ni20 O115 Dy17 91.3(5) . .
Ni20 O115 Dy26 110.8(6) . .
Dy17 O115 Dy26 115.7(6) . .
C21 O118 Ni26 118.9(16) . .
C21 O118 Dy10 135.3(18) . .
Ni26 O118 Dy10 105.4(7) . .
C6A O119 Dy18 142.8(17) . .
C24 O121 Ni15 105(2) . .
C12A O122 Dy22 152.7(18) . .
C12A O122 Dy5 86.0(16) . .
Dy22 O122 Dy5 85.8(6) . .
C33 O123 Ni22 106(2) . .
C85 O128 Ni19 113(2) . .
C24 O132 Ni26 121(3) . .
C24 O132 Dy20 114(3) . .
Ni26 O132 Dy20 118.4(12) . .
N1A C1A C2A 119(2) . .
N1A C1A H1AA 120.7 . .
C2A C1A H1AA 120.7 . .
C3A C2A C1A 123(2) . .
C3A C2A H2AC 118.7 . .
C1A C2A H2AC 118.7 . .
C4A C3A C2A 115(2) . .
C4A C3A C6A 118(2) . .
C2A C3A C6A 126(2) . .
C3A C4A C5A 123(2) . .
C3A C4A H4AA 118.6 . .
C5A C4A H4AA 118.6 . .
C4A C5A N1A 122(2) . .
C4A C5A H5AA 119.2 . .
N1A C5A H5AA 119.2 . .
O67 C6A O119 126(2) . .
O67 C6A C3A 122(2) . .
O119 C6A C3A 112(2) . .
O67 C6A Dy3 46.2(13) . .
O119 C6A Dy3 80.1(14) . .
C3A C6A Dy3 165.5(16) . .
C8A C7A N2B 119(3) . .
C8A C7A H7AA 120.3 . .
N2B C7A H7AA 120.3 . .
C7A C8A C10A 124(3) . .
C7A C8A H8AA 118.0 . .
C10A C8A H8AA 118.0 . .
C10A C9A C11A 119(3) . .
C10A C9A H9AA 120.3 . .
C11A C9A H9AA 120.3 . .
C9A C10A C8A 116(2) . .
C9A C10A C12A 120(2) . .
C8A C10A C12A 123(2) . .
N2B C11A C9A 123(3) . .
N2B C11A H11B 118.5 . .
C9A C11A H11B 118.5 . .
O108 C12A O122 117(3) . .
O108 C12A C10A 122(3) . .
O122 C12A C10A 121(2) . .
O108 C12A Dy5 49.7(14) . .
O122 C12A Dy5 68.2(15) . .
C10A C12A Dy5 167.2(19) . .
O20 C1 O46 125.4(17) . .
O20 C1 C2 117.8(17) . .
O46 C1 C2 116.8(16) . .
N1 C2 C1 114.4(17) . .
N1 C2 H2B 108.7 . .
C1 C2 H2B 108.7 . .
N1 C2 H2C 108.7 . .
C1 C2 H2C 108.7 . .
H2B C2 H2C 107.6 . .
N1 C3 C4 111.9(17) . .
N1 C3 H3B 109.2 . .
C4 C3 H3B 109.2 . .
N1 C3 H3C 109.2 . .
C4 C3 H3C 109.2 . .
H3B C3 H3C 107.9 . .
O31 C4 O37 125.0(17) . .
O31 C4 C3 119.4(17) . .
O37 C4 C3 115.5(17) . .
O82 C5 O50 126.2(19) . .
O82 C5 C6 119.7(19) . .
O50 C5 C6 114.1(18) . .
N2 C6 C5 117(2) . .
N2 C6 H6B 108.0 . .
C5 C6 H6B 108.0 . .
N2 C6 H6C 108.0 . .
C5 C6 H6C 108.0 . .
H6B C6 H6C 107.3 . .
N2 C7 C8 112(2) . .
N2 C7 H7B 109.1 . .
C8 C7 H7B 109.1 . .
N2 C7 H7C 109.1 . .
C8 C7 H7C 109.1 . .
H7B C7 H7C 107.9 . .
O69 C8 O44 120.3(18) . .
O69 C8 C7 122(2) . .
O44 C8 C7 116.5(18) . .
O45 C9 O17 125.4(17) . .
O45 C9 C10 119.2(17) . .
O17 C9 C10 114.8(17) . .
N3 C10 C9 113.2(17) . .
N3 C10 H10B 108.9 . .
C9 C10 H10B 108.9 . .
N3 C10 H10C 108.9 . .
C9 C10 H10C 108.9 . .
H10B C10 H10C 107.8 . .
N3 C11 C12 116.5(15) . .
N3 C11 H11C 108.2 . .
C12 C11 H11C 108.2 . .
N3 C11 H11D 108.2 . .
C12 C11 H11D 108.2 . .
H11C C11 H11D 107.3 . .
O18 C12 O14 127.3(18) . .
O18 C12 C11 120.1(16) . .
O14 C12 C11 111.9(16) . .
O66 C13 O28 120.3(16) . .
O66 C13 C14 119.3(16) . .
O28 C13 C14 120.2(15) . .
C13 C14 N4 109.3(14) . .
C13 C14 H14B 109.8 . .
N4 C14 H14B 109.8 . .
C13 C14 H14C 109.8 . .
N4 C14 H14C 109.8 . .
H14B C14 H14C 108.3 . .
N4 C15 C16 115.2(15) . .
N4 C15 H15B 108.5 . .
C16 C15 H15B 108.5 . .
N4 C15 H15C 108.5 . .
C16 C15 H15C 108.5 . .
H15B C15 H15C 107.5 . .
O35 C16 O12 126.2(16) . .
O35 C16 C15 118.0(15) . .
O12 C16 C15 115.8(15) . .
O53 C17 O107 124.1(16) . .
O53 C17 C18 115.3(17) . .
O107 C17 C18 120.5(18) . .
N5 C18 C17 115.3(17) . .
N5 C18 H18B 108.4 . .
C17 C18 H18B 108.4 . .
N5 C18 H18C 108.4 . .
C17 C18 H18C 108.4 . .
H18B C18 H18C 107.5 . .
N5 C19 C20 111(2) . .
N5 C19 H19B 109.3 . .
C20 C19 H19B 109.3 . .
N5 C19 H19C 109.3 . .
C20 C19 H19C 109.3 . .
H19B C19 H19C 108.0 . .
O42 C20 O110 125(2) . .
O42 C20 C19 116.9(19) . .
O110 C20 C19 118(2) . .
O57 C25 O49 127.1(19) . .
O57 C25 C26 116.2(18) . .
O49 C25 C26 116.6(17) . .
N7 C26 C25 111.1(16) . .
N7 C26 H26A 109.4 . .
C25 C26 H26A 109.4 . .
N7 C26 H26B 109.4 . .
C25 C26 H26B 109.4 . .
H26A C26 H26B 108.0 . .
N7 C27 C28 116.7(16) . .
N7 C27 H27A 108.1 . .
C28 C27 H27A 108.1 . .
N7 C27 H27B 108.1 . .
C28 C27 H27B 108.1 . .
H27A C27 H27B 107.3 . .
O36 C28 O26 126.3(18) . .
O36 C28 C27 115.8(17) . .
O26 C28 C27 117.9(17) . .
O33 C29 O19 126.3(19) . .
O33 C29 C30 116.0(18) . .
O19 C29 C30 117.6(18) . .
N8 C30 C29 111.1(18) . .
N8 C30 H30D 109.4 . .
C29 C30 H30D 109.4 . .
N8 C30 H30E 109.4 . .
C29 C30 H30E 109.4 . .
H30D C30 H30E 108.0 . .
N8 C31 C32 110.4(15) . .
N8 C31 H31A 109.6 . .
C32 C31 H31A 109.6 . .
N8 C31 H31B 109.6 . .
C32 C31 H31B 109.6 . .
H31A C31 H31B 108.1 . .
O48 C32 O56 124.4(18) . .
O48 C32 C31 120.7(16) . .
O56 C32 C31 114.9(16) . .
O123 C33 O124 108(3) . .
O123 C33 C34 129(4) . .
O124 C33 C34 122(3) . .
C33 C34 N9 112(3) . .
C33 C34 H34A 109.2 . .
N9 C34 H34A 109.2 . .
C33 C34 H34B 109.2 . .
N9 C34 H34B 109.2 . .
H34A C34 H34B 107.9 . .
C36 C35 N9 122(3) . .
C36 C35 H35A 106.9 . .
N9 C35 H35A 106.9 . .
C36 C35 H35B 106.9 . .
N9 C35 H35B 106.9 . .
H35A C35 H35B 106.7 . .
O131 C36 O101 121(3) . .
O131 C36 C35 125(4) . .
O101 C36 C35 113(3) . .
O51 C37 O32 125.9(18) . .
O51 C37 C38 117.5(17) . .
O32 C37 C38 116.3(17) . .
N10 C38 C37 113.9(16) . .
N10 C38 H38A 108.8 . .
C37 C38 H38A 108.8 . .
N10 C38 H38B 108.8 . .
C37 C38 H38B 108.8 . .
H38A C38 H38B 107.7 . .
N10 C39 C40 113.9(17) . .
N10 C39 H39B 108.8 . .
C40 C39 H39B 108.8 . .
N10 C39 H39A 108.8 . .
C40 C39 H39A 108.8 . .
H39B C39 H39A 107.7 . .
O86 C40 O43 123.5(19) . .
O86 C40 C39 120(2) . .
O43 C40 C39 116.8(19) . .
O127 C41 O23 122(2) . .
O127 C41 C42 118(2) . .
O23 C41 C42 120(2) . .
N11 C42 C41 113.2(18) . .
N11 C42 H42A 108.9 . .
C41 C42 H42A 108.9 . .
N11 C42 H42B 108.9 . .
C41 C42 H42B 108.9 . .
H42A C42 H42B 107.7 . .
N11 C43 C44 114.4(18) . .
N11 C43 H43A 108.7 . .
C44 C43 H43A 108.7 . .
N11 C43 H43B 108.7 . .
C44 C43 H43B 108.7 . .
H43A C43 H43B 107.6 . .
O103 C44 O59 125.8(18) . .
O103 C44 C43 117.6(19) . .
O59 C44 C43 116.5(18) . .
O24 C45 O10 123.7(16) . .
O24 C45 C46 118.7(16) . .
O10 C45 C46 117.6(15) . .
N12 C46 C45 112.4(14) . .
N12 C46 H46A 109.1 . .
C45 C46 H46A 109.1 . .
N12 C46 H46B 109.1 . .
C45 C46 H46B 109.1 . .
H46A C46 H46B 107.9 . .
N12 C47 C48 110.9(15) . .
N12 C47 H47A 109.5 . .
C48 C47 H47A 109.5 . .
N12 C47 H47B 109.5 . .
C48 C47 H47B 109.5 . .
H47A C47 H47B 108.0 . .
O21 C48 O27 125.9(15) . .
O21 C48 C47 117.3(15) . .
O27 C48 C47 116.7(15) . .
O83 C49 O22 127(2) . .
O83 C49 C50 115(2) . .
O22 C49 C50 118(2) . .
N13 C50 C49 112(2) . .
N13 C50 H50A 109.3 . .
C49 C50 H50A 109.3 . .
N13 C50 H50B 109.3 . .
C49 C50 H50B 109.3 . .
H50A C50 H50B 107.9 . .
N13 C51 C52 114.3(19) . .
N13 C51 H51A 108.7 . .
C52 C51 H51A 108.7 . .
N13 C51 H51B 108.7 . .
C52 C51 H51B 108.7 . .
H51A C51 H51B 107.6 . .
O60 C52 O39 124(2) . .
O60 C52 C51 119.7(19) . .
O39 C52 C51 115.8(18) . .
O13 C53 O96 122.4(19) . .
O13 C53 C54 122.2(18) . .
O96 C53 C54 115.4(18) . .
C53 C54 N14 113.1(17) . .
C53 C54 H54A 109.0 . .
N14 C54 H54A 109.0 . .
C53 C54 H54B 109.0 . .
N14 C54 H54B 109.0 . .
H54A C54 H54B 107.8 . .
C56 C55 N14 115.0(17) . .
C56 C55 H55A 108.5 . .
N14 C55 H55A 108.5 . .
C56 C55 H55B 108.5 . .
N14 C55 H55B 108.5 . .
H55A C55 H55B 107.5 . .
O84 C56 O41 124.6(19) . .
O84 C56 C55 117.2(19) . .
O41 C56 C55 117.9(17) . .
O52 C57 O38 126.2(17) . .
O52 C57 C58 117.5(16) . .
O38 C57 C58 116.0(17) . .
N15 C58 C57 112.0(16) . .
N15 C58 H58A 109.2 . .
C57 C58 H58A 109.2 . .
N15 C58 H58B 109.2 . .
C57 C58 H58B 109.2 . .
H58A C58 H58B 107.9 . .
N15 C59 C60 114.5(17) . .
N15 C59 H59A 108.6 . .
C60 C59 H59A 108.6 . .
N15 C59 H59B 108.6 . .
C60 C59 H59B 108.6 . .
H59A C59 H59B 107.6 . .
O7 C60 O70 125.5(17) . .
O7 C60 C59 116.1(16) . .
O70 C60 C59 118.4(17) . .
O91 C61 O130 122(3) . .
O91 C61 C62 121(3) . .
O130 C61 C62 116(3) . .
C61 C62 N16 115(3) . .
C61 C62 H62A 108.5 . .
N16 C62 H62A 108.5 . .
C61 C62 H62B 108.5 . .
N16 C62 H62B 108.5 . .
H62A C62 H62B 107.5 . .
C64 C63 N16 113(2) . .
C64 C63 H63A 109.0 . .
N16 C63 H63A 109.0 . .
C64 C63 H63B 109.0 . .
N16 C63 H63B 109.0 . .
H63A C63 H63B 107.8 . .
O87 C64 O74 121(2) . .
O87 C64 C63 122(2) . .
O74 C64 C63 117(2) . .
O40 C65 O95 123(2) . .
O40 C65 C66 122(2) . .
O95 C65 C66 115(2) . .
C65 C66 N17 113(2) . .
C65 C66 H66A 109.0 . .
N17 C66 H66A 109.0 . .
C65 C66 H66B 109.0 . .
N17 C66 H66B 109.0 . .
H66A C66 H66B 107.8 . .
C68 C67 N17 111.7(19) . .
C68 C67 H67A 109.3 . .
N17 C67 H67A 109.3 . .
C68 C67 H67B 109.3 . .
N17 C67 H67B 109.3 . .
H67A C67 H67B 107.9 . .
O99 C68 O34 121.9(19) . .
O99 C68 C67 117.2(19) . .
O34 C68 C67 120.8(19) . .
O30 C69 O61 126(2) . .
O30 C69 C70 119.3(19) . .
O61 C69 C70 114(2) . .
N18 C70 C69 113(2) . .
N18 C70 H70A 109.0 . .
C69 C70 H70A 109.0 . .
N18 C70 H70B 109.0 . .
C69 C70 H70B 109.0 . .
H70A C70 H70B 107.8 . .
C72 C71 N18 114(2) . .
C72 C71 H71A 108.7 . .
N18 C71 H71A 108.7 . .
C72 C71 H71B 108.7 . .
N18 C71 H71B 108.7 . .
H71A C71 H71B 107.6 . .
O55 C72 O63 125.1(18) . .
O55 C72 C71 118.3(19) . .
O63 C72 C71 116.6(19) . .
O72 C73 O54 128.1(19) . .
O72 C73 C74 117.5(19) . .
O54 C73 C74 113.8(19) . .
N19 C74 C73 113.1(19) . .
N19 C74 H74A 109.0 . .
C73 C74 H74A 109.0 . .
N19 C74 H74B 109.0 . .
C73 C74 H74B 109.0 . .
H74A C74 H74B 107.8 . .
N19 C75 C76 112.9(17) . .
N19 C75 H75A 109.0 . .
C76 C75 H75A 109.0 . .
N19 C75 H75B 109.0 . .
C76 C75 H75B 109.0 . .
H75A C75 H75B 107.8 . .
O76 C76 O25 128.1(19) . .
O76 C76 C75 115.7(17) . .
O25 C76 C75 115.8(18) . .
O58 C77 O113 123(2) . .
O58 C77 C78 121(2) . .
O113 C77 C78 115(2) . .
N20 C78 C77 110(2) . .
N20 C78 H78A 109.7 . .
C77 C78 H78A 109.7 . .
N20 C78 H78B 109.8 . .
C77 C78 H78B 109.8 . .
H78A C78 H78B 108.2 . .
C80 C79 N20 113.6(17) . .
C80 C79 H79A 108.8 . .
N20 C79 H79A 108.8 . .
C80 C79 H79B 108.8 . .
N20 C79 H79B 108.8 . .
H79A C79 H79B 107.7 . .
O117 C80 O29 124.4(18) . .
O117 C80 C79 119.5(18) . .
O29 C80 C79 115.8(16) . .
O120 C81 O16 123(2) . .
O120 C81 C82 120(2) . .
O16 C81 C82 117(2) . .
N21 C82 C81 116(2) . .
N21 C82 H82A 108.2 . .
C81 C82 H82A 108.2 . .
N21 C82 H82B 108.2 . .
C81 C82 H82B 108.2 . .
H82A C82 H82B 107.3 . .
N21 C83 C84 115.6(19) . .
N21 C83 H83A 108.4 . .
C84 C83 H83A 108.4 . .
N21 C83 H83B 108.4 . .
C84 C83 H83B 108.4 . .
H83A C83 H83B 107.4 . .
O129 C84 O15 123.6(19) . .
O129 C84 C83 120.3(19) . .
O15 C84 C83 116.1(17) . .
O126 C85 O128 122(3) . .
O126 C85 C86 120(3) . .
O128 C85 C86 117(3) . .
N22 C86 C85 116(2) . .
N22 C86 H86A 108.4 . .
C85 C86 H86A 108.4 . .
N22 C86 H86B 108.4 . .
C85 C86 H86B 108.4 . .
H86A C86 H86B 107.4 . .
N22 C87 C88 108.1(18) . .
N22 C87 H87A 110.1 . .
C88 C87 H87A 110.1 . .
N22 C87 H87B 110.1 . .
C88 C87 H87B 110.1 . .
H87A C87 H87B 108.4 . .
O47 C88 O68 125.0(18) . .
O47 C88 C87 119.6(18) . .
O68 C88 C87 115.4(18) . .
C1A N1A C5A 118(2) . .
C1A N1A Ni22 118.6(15) . .
C5A N1A Ni22 123.0(17) . .
C11A N2B C7A 117(2) . .
C11A N2B Ni22 124.5(17) . .
C7A N2B Ni22 118.2(16) . .
C2 N1 C3 113.6(17) . .
C2 N1 Ni6 108.8(12) . .
C3 N1 Ni6 106.3(12) . .
C2 N1 H1A 109.4 . .
C3 N1 H1A 109.4 . .
Ni6 N1 H1A 109.4 . .
C7 N2 C6 116(2) . .
C7 N2 Ni18 107.1(14) . .
C6 N2 Ni18 105.9(14) . .
C7 N2 H2A 109.1 . .
C6 N2 H2A 109.1 . .
Ni18 N2 H2A 109.1 . .
C10 N3 C11 113.0(15) . .
C10 N3 Ni5 109.1(12) . .
C11 N3 Ni5 106.0(11) . .
C10 N3 H3A 109.5 . .
C11 N3 H3A 109.5 . .
Ni5 N3 H3A 109.5 . .
C15 N4 C14 110.2(14) . .
C15 N4 Ni7 108.5(11) . .
C14 N4 Ni7 104.5(10) . .
C15 N4 H4A 111.1 . .
C14 N4 H4A 111.1 . .
Ni7 N4 H4A 111.1 . .
C19 N5 C18 115.4(19) . .
C19 N5 Ni8 111.3(14) . .
C18 N5 Ni8 105.5(12) . .
C19 N5 H5A 108.2 . .
C18 N5 H5A 108.2 . .
Ni8 N5 H5A 108.2 . .
C27 N7 C26 113.3(15) . .
C27 N7 Ni3 106.6(11) . .
C26 N7 Ni3 104.1(12) . .
C27 N7 H7A 110.8 . .
C26 N7 H7A 110.8 . .
Ni3 N7 H7A 110.8 . .
C30 N8 C31 114.3(16) . .
C30 N8 Ni11 109.5(12) . 3_556
C31 N8 Ni11 107.2(11) . 3_556
C30 N8 H8A 108.6 . .
C31 N8 H8A 108.6 . .
Ni11 N8 H8A 108.6 3_556 .
C34 N9 C35 115(3) . .
C34 N9 Ni22 108(2) . .
C35 N9 Ni22 99.1(19) . .
C34 N9 H9A 111.2 . .
C35 N9 H9A 111.2 . .
Ni22 N9 H9A 111.2 . .
C39 N10 C38 112.6(16) . .
C39 N10 Ni13 106.2(12) . .
C38 N10 Ni13 108.1(11) . .
C39 N10 H10A 109.9 . .
C38 N10 H10A 109.9 . .
Ni13 N10 H10A 109.9 . .
C42 N11 C43 119.6(18) . .
C42 N11 Ni10 107.9(13) . .
C43 N11 Ni10 104.8(12) . .
C42 N11 H11A 108.0 . .
C43 N11 H11A 108.0 . .
Ni10 N11 H11A 108.0 . .
C47 N12 C46 110.7(14) . .
C47 N12 Ni1 108.2(11) . .
C46 N12 Ni1 109.2(10) . .
C47 N12 H12A 109.6 . .
C46 N12 H12A 109.6 . .
Ni1 N12 H12A 109.6 . .
C50 N13 C51 112.5(18) . .
C50 N13 Ni15 110.4(14) . .
C51 N13 Ni15 104.6(13) . .
C50 N13 H13A 109.7 . .
C51 N13 H13A 109.7 . .
Ni15 N13 H13A 109.7 . .
C54 N14 C55 113.1(14) . .
C54 N14 Ni2 106.2(11) . 3_556
C55 N14 Ni2 104.3(11) . 3_556
C54 N14 H14A 111.0 . .
C55 N14 H14A 111.0 . .
Ni2 N14 H14A 111.0 3_556 .
C59 N15 C58 116.5(15) . .
C59 N15 Ni9 107.9(12) . .
C58 N15 Ni9 106.3(11) . .
C59 N15 H15A 108.7 . .
C58 N15 H15A 108.7 . .
Ni9 N15 H15A 108.7 . .
C62 N16 C63 113(2) . .
C62 N16 Ni19 107.1(18) . .
C63 N16 Ni19 103.6(14) . .
C62 N16 H16A 110.9 . .
C63 N16 H16A 110.9 . .
Ni19 N16 H16A 110.9 . .
C66 N17 C67 112.2(19) . .
C66 N17 Ni17 106.4(14) . .
C67 N17 Ni17 108.0(13) . .
C66 N17 H17A 110.1 . .
C67 N17 H17A 110.1 . .
Ni17 N17 H17A 110.1 . .
C70 N18 C71 110.9(19) . .
C70 N18 Ni14 109.0(15) . .
C71 N18 Ni14 106.3(14) . .
C70 N18 H18A 110.2 . .
C71 N18 H18A 110.2 . .
Ni14 N18 H18A 110.2 . .
C74 N19 C75 114.6(18) . .
C74 N19 Ni16 108.9(13) . .
C75 N19 Ni16 106.7(13) . .
C74 N19 H19A 108.8 . .
C75 N19 H19A 108.8 . .
Ni16 N19 H19A 108.8 . .
C78 N20 C79 109.1(17) . .
C78 N20 Ni12 110.7(14) . .
C79 N20 Ni12 105.4(12) . .
C78 N20 H20D 110.5 . .
C79 N20 H20D 110.5 . .
Ni12 N20 H20D 110.5 . .
C82 N21 C83 116.0(19) . .
C82 N21 Ni4 108.7(15) . .
C83 N21 Ni4 104.3(13) . .
C82 N21 H21A 109.2 . .
C83 N21 H21A 109.2 . .
Ni4 N21 H21A 109.2 . .
C86 N22 C87 111(2) . .
C86 N22 Ni19 108.4(16) . .
C87 N22 Ni19 107.3(13) . .
C86 N22 H22A 109.9 . .
C87 N22 H22A 109.9 . .
Ni19 N22 H22A 109.9 . .
C92 O2A Ni25 106(3) . .
Ni9 O133 Dy12 102.8(4) . .
Ni9 O133 Dy2 105.5(5) . .
Dy12 O133 Dy2 110.5(4) . .
Ni3 O134 Dy10 105.3(5) . .
Ni3 O134 Dy1 103.5(5) . .
Dy10 O134 Dy1 109.7(4) . .
Ni6 O135 Dy4 105.1(5) . .
Ni6 O135 Dy1 102.8(4) . .
Dy4 O135 Dy1 106.4(4) . .
Ni2 O136 Dy15 105.4(5) . 3_556
Ni2 O136 Dy11 105.9(5) . .
Dy15 O136 Dy11 106.7(4) 3_556 .
Dy11 O137 Dy17 120.3(5) . .
Dy11 O137 Dy2 112.8(4) . .
Dy17 O137 Dy2 90.5(4) . .
Ni5 O138 Dy3 106.9(5) . .
Ni5 O138 Dy2 102.9(4) . .
Dy3 O138 Dy2 108.0(4) . .
Dy6 O139 Dy21 116.8(4) . .
Dy6 O139 Dy1 115.3(4) . .
Dy21 O139 Dy1 91.8(3) . .
Ni8 O140 Dy5 102.4(5) . .
Ni8 O140 Dy6 103.8(5) . .
Dy5 O140 Dy6 108.6(4) . .
Dy18 O141 Dy3 105.5(4) . .
Dy18 O141 Dy7 105.5(4) . .
Dy3 O141 Dy7 106.8(4) . .
Ni11 O142 Dy16 104.8(5) . .
Ni11 O142 Dy7 103.5(5) . .
Dy16 O142 Dy7 111.3(5) . .
Ni1 O143 Dy11 105.5(5) . .
Ni1 O143 Dy2 103.3(5) . .
Dy11 O143 Dy2 109.0(4) . .
Ni14 O144 Dy9 106.7(5) . .
Ni14 O144 Dy16 102.6(5) . .
Dy9 O144 Dy16 108.1(5) . .
Ni4 O145 Dy4 102.8(4) . .
Ni4 O145 Dy12 101.5(5) . .
Dy4 O145 Dy12 108.0(4) . .
Dy10 O146 Dy1 114.6(4) . .
Dy10 O146 Dy21 116.4(5) . .
Dy1 O146 Dy21 91.1(4) . .
Dy9 O147 Dy19 119.6(5) . .
Dy9 O147 Dy16 112.8(4) . .
Dy19 O147 Dy16 91.2(4) . .
Ni15 O148 Dy20 106.9(5) . .
Ni15 O148 Dy16 103.1(5) . 3_556
Dy20 O148 Dy16 108.5(4) . 3_556
Ni7 O149 Dy6 103.6(4) . .
Ni7 O149 Dy1 101.2(4) . .
Dy6 O149 Dy1 111.6(4) . .
Dy7 O150 Dy19 116.0(5) . .
Dy7 O150 Dy16 114.0(5) . .
Dy19 O150 Dy16 91.2(4) . .
Dy15 O151 Dy13 116.3(5) . .
Dy15 O151 Dy8 112.1(4) . .
Dy13 O151 Dy8 91.2(4) . .
Ni18 O152 Dy14 105.2(5) . .
Ni18 O152 Dy8 104.4(5) . .
Dy14 O152 Dy8 109.1(5) . .
Dy22 O153 Dy5 105.5(4) . .
Dy22 O153 Dy6 103.3(4) . .
Dy5 O153 Dy6 105.6(4) . .
Dy4 O154 Dy21 117.0(4) . .
Dy4 O154 Dy1 113.3(4) . .
Dy21 O154 Dy1 91.3(4) . .
Ni10 O155 Dy7 104.6(5) . .
Ni10 O155 Dy3 101.3(5) . .
Dy7 O155 Dy3 108.7(5) . .
Dy20 O156 Dy19 116.2(5) . 3_556
Dy20 O156 Dy16 111.4(5) . 3_556
Dy19 O156 Dy16 90.9(4) 3_556 3_556
Dy5 O157 Dy13 114.2(4) . .
Dy5 O157 Dy8 115.8(5) . .
Dy13 O157 Dy8 92.6(4) . .
Ni17 O158 Dy20 104.1(5) . .
Ni17 O158 Dy10 105.5(5) . .
Dy20 O158 Dy10 105.8(5) . .
C301 O159 Ni9 126.4(13) . .
Dy14 O160 Dy8 114.1(5) . .
Dy14 O160 Dy13 120.2(5) . .
Dy8 O160 Dy13 91.8(4) . .
Ni12 O165 Dy9 102.4(5) . .
Ni12 O165 Dy14 102.0(5) . .
Dy9 O165 Dy14 109.4(5) . .
Dy24 O166 Dy9 106.7(5) . .
Dy24 O166 Dy14 106.2(5) . .
Dy9 O166 Dy14 104.7(5) . .
Dy18 O167 Dy3 104.9(5) . .
Dy18 O167 Dy17 109.6(5) . .
Dy3 O167 Dy17 105.1(4) . .
Ni16 O168 Dy5 105.7(5) . .
Ni16 O168 Dy8 102.4(5) . .
Dy5 O168 Dy8 107.2(5) . .
Dy25 O169 Dy20 105.7(5) . .
Dy25 O169 Dy10 105.4(5) . .
Dy20 O169 Dy10 103.6(5) . .
Dy22 O170 Dy5 104.5(5) . .
Dy22 O170 Dy13 109.3(5) . .
Dy5 O170 Dy13 106.1(5) . .
C2B O163 Dy18 114(4) . .
C2B O164 Dy22 115(4) . .
C1B O161 Dy18 117(4) . .
C1B O162 Dy22 131(5) . .
O164 C2B O163 117(5) . .
O164 C2B C1B 130(5) . .
O163 C2B C1B 110(4) . .
O161 C1B O162 137(6) . .
O161 C1B C2B 130(5) . .
O162 C1B C2B 92(4) . .
C207 O2 Dy14 126(2) . .
C207 O4 Dy9 135(2) . .
C203 O171 Ni1 121.0(19) . .
Dy26 O172 Dy15 105.3(5) . 3_556
Dy26 O172 Dy13 107.8(5) . 3_556
Dy15 O172 Dy13 107.3(5) 3_556 3_556
Dy25 O173 Dy10 104.3(6) . .
Dy25 O173 Dy21 107.3(5) . .
Dy10 O173 Dy21 106.8(5) . .
Dy14 O174 Dy24 108.2(7) . .
Dy14 O174 Dy13 103.4(7) . .
Dy24 O174 Dy13 100.3(6) . .
Ni26 O175 Dy10 104.2(10) . .
Ni26 O175 Dy20 102.9(10) . .
Dy10 O175 Dy20 86.6(7) . .
Ni27 O177 Dy11 106.2(11) . 3_556
Ni27 O177 Dy15 105.4(11) . .
Dy11 O177 Dy15 86.4(8) 3_556 .
O78 C201 O75 133(2) . .
O78 C201 C202 118(2) . .
O75 C201 C202 109(2) . .
Ni27 O2B Dy15 119.7(14) . .
O171 C203 O111 132(3) . .
O171 C203 C204 111(3) . .
O111 C203 C204 115(3) . .
C201 C202 H20E 109.5 . .
C201 C202 H20F 109.5 . .
H20E C202 H20F 109.5 . .
C201 C202 H20G 109.5 . .
H20E C202 H20G 109.5 . .
H20F C202 H20G 109.5 . .
C203 C204 N2A 118(3) . .
C203 C204 H20H 107.9 . .
N2A C204 H20H 107.9 . .
C203 C204 H20I 107.9 . .
N2A C204 H20I 107.9 . .
H20H C204 H20I 107.2 . .
C204 N2A Ni27 98(3) . 3_556
C204 N2A H2AA 112.1 . .
Ni27 N2A H2AA 112.1 3_556 .
C204 N2A H2AB 112.1 . .
Ni27 N2A H2AB 112.1 3_556 .
H2AA N2A H2AB 109.7 . .
O64 C21 O118 137(2) . .
O64 C21 C22 115(2) . .
O118 C21 C22 106(2) . .
C23 N6 C22 116(3) . .
C23 N6 Ni26 101(3) . .
C22 N6 Ni26 106(3) . .
C23 N6 H6A 111.2 . .
C22 N6 H6A 111.2 . .
Ni26 N6 H6A 111.2 . .
C21 C22 N6 120(3) . .
C21 C22 H22B 107.4 . .
N6 C22 H22B 107.4 . .
C21 C22 H22C 107.4 . .
N6 C22 H22C 107.4 . .
H22B C22 H22C 107.0 . .
O132 C24 O121 154(4) . .
O132 C24 C23 108(3) . .
O121 C24 C23 94(3) . .
C205 O189 Ni28 113(4) . .
O190 C205 O189 100(5) . .
O190 C205 C206 142(5) . .
O189 C205 C206 114(4) . .
C205 C206 H20A 109.5 . .
C205 C206 H20B 109.5 . .
H20A C206 H20B 109.5 . .
C205 C206 H20C 109.5 . .
H20A C206 H20C 109.5 . .
H20B C206 H20C 109.5 . .
C1C O191 Ni28 116(3) . .
O192 C1C O191 125(5) . .
O192 C1C C2C 101(5) . .
O191 C1C C2C 105(5) . .
N1C C2C C1C 101(4) . .
N1C C2C H2CA 111.6 . .
C1C C2C H2CA 111.6 . .
N1C C2C H2CB 111.6 . .
C1C C2C H2CB 111.6 . .
H2CA C2C H2CB 109.4 . .
C2C N1C Ni28 103(4) . .
C2C N1C H1CA 111.1 . .
Ni28 N1C H1CA 111.1 . .
C2C N1C H1CB 111.1 . .
Ni28 N1C H1CB 111.1 . .
H1CA N1C H1CB 109.1 . .
C24 C23 N6 120(3) . .
C24 C23 H23A 107.3 . .
N6 C23 H23A 107.3 . .
C24 C23 H23B 107.3 . .
N6 C23 H23B 107.3 . .
H23A C23 H23B 106.9 . .
O4 C207 O2 130(3) . .
O4 C207 C208 111.5(15) . .
O2 C207 C208 110.1(14) . .
O159 C301 O65 124.1(19) . .
O159 C301 C302 119.1(19) . .
O65 C301 C302 116.7(19) . .
C301 C302 H30A 109.5 . .
C301 C302 H30B 109.5 . .
H30A C302 H30B 109.5 . .
C301 C302 H30C 109.5 . .
H30A C302 H30C 109.5 . .
H30B C302 H30C 109.5 . .
C90 N23 C91 130(4) . .
C90 N23 Ni25 90(3) . .
C91 N23 Ni25 118(3) . .
N23 C90 C89 118(3) . .
N23 C90 H90A 107.8 . .
C89 C90 H90A 107.8 . .
N23 C90 H90B 107.8 . .
C89 C90 H90B 107.8 . .
H90A C90 H90B 107.2 . .
O2A C92 O1A 115(5) . .
O2A C92 C91 141(5) . .
O1A C92 C91 103(4) . .
O102 C89 O1 125(3) . .
O102 C89 C90 111(3) . .
O1 C89 C90 117(3) . .
C92 C91 N23 92(3) . .
C92 C91 H91A 113.3 . .
N23 C91 H91A 113.3 . .
C92 C91 H91B 113.3 . .
N23 C91 H91B 113.3 . .
H91A C91 H91B 110.6 . .
C207 C208 H20J 109.5 . .
C207 C208 H20K 109.5 . .
H20J C208 H20K 109.5 . .
C207 C208 H20L 109.5 . .
H20J C208 H20L 109.5 . .
H20K C208 H20L 109.5 . .
Ni21 O3 Dy22 105.2(14) . .
Ni23 O19X Dy23 102.4(12) . .
C209 O178 Dy23 166(3) . .
C209 C210 H21B 109.5 . .
C209 C210 H21C 109.5 . .
H21B C210 H21C 109.5 . .
C209 C210 H21D 109.5 . .
H21B C210 H21D 109.5 . .
H21C C210 H21D 109.5 . .
O88 C209 O178 109(3) . .
O88 C209 C210 135(4) . .
O178 C209 C210 94(3) . .
Ni24 O35W Ni21 106.5(10) . .
Ni24 O35W Dy24 102.5(8) . .
Ni21 O35W Dy24 100.2(8) . .

loop_
_geom_bond_atom_site_label_1
_geom_bond_atom_site_label_2
_geom_bond_distance
_geom_bond_site_symmetry_2
Dy1 O146 2.387(11) .
Dy1 O139 2.396(11) .
Dy1 O154 2.407(11) .
Dy1 O12 2.438(11) .
Dy1 O134 2.444(11) .
Dy1 O46 2.445(12) .
Dy1 O149 2.447(11) .
Dy1 O26 2.454(12) .
Dy1 O135 2.490(11) .
Dy1 Dy21 3.4243(12) .
Dy1 Ni7 3.472(2) .
Dy1 Dy4 3.9231(11) .
Dy2 O9 2.391(11) .
Dy2 O133 2.406(11) .
Dy2 O6 2.428(10) .
Dy2 O137 2.433(11) .
Dy2 O10 2.442(11) .
Dy2 O7 2.447(12) .
Dy2 O138 2.449(11) .
Dy2 O14 2.456(12) .
Dy2 O143 2.465(11) .
Dy2 Dy17 3.4122(11) .
Dy2 Dy3 3.9270(11) .
Dy2 Dy11 3.9349(12) .
Dy3 O9 2.322(11) .
Dy3 O67 2.330(16) .
Dy3 O155 2.367(12) .
Dy3 O141 2.383(11) .
Dy3 O167 2.395(12) .
Dy3 O138 2.403(11) .
Dy3 O23 2.407(12) .
Dy3 O17 2.478(12) .
Dy3 C6A 2.99(2) .
Dy3 Ni10 3.408(2) .
Dy3 Dy18 3.7362(12) .
Dy3 Dy7 3.8305(12) .
Dy4 O154 2.289(10) .
Dy4 O145 2.350(11) .
Dy4 O80 2.379(14) .
Dy4 O88 2.393(17) .
Dy4 O11 2.406(11) .
Dy4 O135 2.411(11) .
Dy4 O15 2.445(13) .
Dy4 O31 2.465(13) .
Dy4 Ni4 3.440(2) .
Dy4 Dy23 3.7609(13) .
Dy4 Dy12 3.8193(11) .
Dy5 O157 2.306(11) .
Dy5 O170 2.355(13) .
Dy5 O140 2.363(12) .
Dy5 O153 2.368(11) .
Dy5 O108 2.392(17) .
Dy5 O168 2.442(12) .
Dy5 O42 2.462(12) .
Dy5 O54 2.468(13) .
Dy5 O122 2.78(2) .
Dy5 C12A 2.99(3) .
Dy5 Ni8 3.426(2) .
Dy5 Dy22 3.7183(12) .
Dy6 O139 2.338(11) .
Dy6 O71 2.343(13) .
Dy6 O140 2.382(11) .
Dy6 O149 2.388(11) .
Dy6 O28 2.398(12) .
Dy6 O75 2.461(15) .
Dy6 O153 2.467(12) .
Dy6 O53 2.516(12) .
Dy6 Ni8 3.474(2) .
Dy6 Ni7 3.480(2) .
Dy6 Dy22 3.7423(12) .
Dy7 O150 2.326(11) .
Dy7 O155 2.345(11) .
Dy7 O62 2.347(13) .
Dy7 O141 2.387(11) .
Dy7 O68 2.427(13) .
Dy7 O142 2.427(12) .
Dy7 O48 2.438(12) 3_556
Dy7 O59 2.517(12) .
Dy7 Ni10 3.471(2) .
Dy7 Ni11 3.484(2) .
Dy7 Dy18 3.7387(12) .
Dy8 O157 2.371(11) .
Dy8 O160 2.382(11) .
Dy8 O151 2.415(12) .
Dy8 O152 2.423(12) .
Dy8 O43 2.430(12) .
Dy8 O25 2.451(12) .
Dy8 O50 2.460(13) .
Dy8 O5 2.461(11) .
Dy8 O168 2.479(12) .
Dy8 Dy13 3.4270(12) .
Dy8 Ni16 3.491(3) .
Dy8 Dy15 3.9304(12) .
Dy9 O147 2.302(10) .
Dy9 O114 2.340(18) .
Dy9 O165 2.349(12) .
Dy9 O144 2.386(12) .
Dy9 O166 2.412(12) .
Dy9 O29 2.448(13) .
Dy9 O4 2.47(2) .
Dy9 O30 2.472(14) .
Dy9 Ni12 3.441(3) .
Dy9 Dy24 3.7885(13) .
Dy9 Dy14 3.8341(12) .
Dy9 Dy16 3.9415(12) .
Dy10 O146 2.319(11) .
Dy10 O158 2.370(13) .
Dy10 O134 2.399(11) .
Dy10 O169 2.405(12) .
Dy10 O173 2.409(14) .
Dy10 O49 2.488(13) .
Dy10 O40 2.546(12) .
Dy10 O118 2.552(18) .
Dy10 O175 2.69(2) .
Dy10 Ni17 3.490(3) .
Dy10 Dy25 3.7561(14) .
Dy10 Dy20 3.7725(13) .
Dy11 O137 2.289(11) .
Dy11 O136 2.344(11) .
Dy11 O143 2.367(11) .
Dy11 O8 2.393(12) 3_556
Dy11 O97 2.412(15) .
Dy11 O111 2.442(19) .
Dy11 O21 2.497(11) .
Dy11 O41 2.502(12) 3_556
Dy11 O177 2.70(3) 3_556
Dy11 Ni2 3.484(2) .
Dy11 Ni1 3.485(2) .
Dy11 Dy26 3.7464(13) .
Dy12 O112 2.278(19) .
Dy12 O6 2.324(11) .
Dy12 O65 2.345(14) .
Dy12 O145 2.370(11) .
Dy12 O133 2.389(10) .
Dy12 O11 2.398(11) .
Dy12 O52 2.419(11) .
Dy12 O16 2.455(12) .
Dy12 Ni4 3.425(2) .
Dy12 Ni9 3.429(2) .
Dy12 Dy23 3.7754(12) .
Dy13 O100 2.321(14) .
Dy13 O81 2.369(15) 3_556
Dy13 O157 2.370(11) .
Dy13 O90 2.380(14) .
Dy13 O151 2.381(11) .
Dy13 O160 2.388(12) .
Dy13 O170 2.556(14) .
Dy13 O172 2.560(14) 3_556
Dy13 O174 2.866(19) .
Dy13 Ni21 3.296(3) .
Dy14 O174 2.31(2) .
Dy14 O160 2.314(12) .
Dy14 O165 2.350(12) .
Dy14 O152 2.415(12) .
Dy14 O166 2.430(11) .
Dy14 O58 2.453(12) .
Dy14 O44 2.467(14) .
Dy14 O2 2.51(2) .
Dy14 Ni12 3.432(3) .
Dy14 Dy24 3.7910(13) .
Dy15 O151 2.322(12) .
Dy15 O136 2.333(11) 3_556
Dy15 O5 2.356(11) .
Dy15 O172 2.398(14) 3_556
Dy15 O8 2.408(12) .
Dy15 O2B 2.48(3) .
Dy15 O32 2.490(11) .
Dy15 O13 2.519(11) .
Dy15 O177 2.78(3) .
Dy15 Ni2 3.463(2) 3_556
Dy15 Dy11 3.7536(12) 3_556
Dy15 Dy26 3.7557(13) 3_556
Dy16 O142 2.387(13) .
Dy16 O150 2.415(11) .
Dy16 O147 2.429(11) .
Dy16 O156 2.439(12) 3_556
Dy16 O19 2.444(12) 3_556
Dy16 O39 2.459(13) 3_556
Dy16 O55 2.460(12) .
Dy16 O148 2.472(11) 3_556
Dy16 O144 2.482(11) .
Dy16 Dy19 3.4262(12) .
Dy16 Ni11 3.480(2) .
Dy17 O109 2.321(14) .
Dy17 O115 2.338(15) .
Dy17 O85 2.347(13) .
Dy17 O9 2.360(11) .
Dy17 O137 2.372(11) .
Dy17 O6 2.373(11) .
Dy17 O167 2.586(12) .
Dy17 O97 2.647(15) .
Dy17 Ni20 3.327(3) .
Dy17 Dy26 3.9815(14) .
Dy18 O141 2.309(11) .
Dy18 O167 2.317(12) .
Dy18 O161 2.32(4) .
Dy18 O62 2.398(14) .
Dy18 O73 2.404(13) .
Dy18 O109 2.472(14) .
Dy18 O34W 2.49(4) .
Dy18 O119 2.61(2) .
Dy18 O163 2.74(4) .
Dy19 O73 2.330(13) .
Dy19 O156 2.367(12) 3_556
Dy19 O147 2.367(11) .
Dy19 O79 2.379(14) .
Dy19 O150 2.380(11) .
Dy19 O92 2.382(15) 3_556
Dy19 O62 2.598(14) .
Dy19 O77 2.621(14) .
Dy19 O114 2.753(17) .
Dy19 Ni24 3.299(3) .
Dy20 O156 2.335(12) .
Dy20 O158 2.361(13) .
Dy20 O77 2.373(14) 3_556
Dy20 O148 2.386(12) .
Dy20 O169 2.396(13) .
Dy20 O132 2.48(3) .
Dy20 O22 2.486(14) .
Dy20 O34 2.523(12) .
Dy20 O175 2.81(2) .
Dy20 Ni17 3.448(3) .
Dy20 Dy25 3.7544(14) .
Dy21 O93 2.338(15) .
Dy21 O98 2.342(16) .
Dy21 O139 2.372(10) .
Dy21 O154 2.380(11) .
Dy21 O94 2.381(14) .
Dy21 O146 2.410(11) .
Dy21 O173 2.596(14) .
Dy21 O80 2.612(13) .
Dy21 O71 2.710(13) .
Dy21 Ni23 3.335(3) .
Dy22 O153 2.303(11) .
Dy22 O71 2.332(13) .
Dy22 O170 2.349(13) .
Dy22 O90 2.371(14) .
Dy22 O93 2.417(15) .
Dy22 O3 2.47(4) .
Dy22 O162 2.64(5) .
Dy22 O164 2.67(4) .
Dy22 O122 2.68(2) .
Dy23 O112 2.301(18) .
Dy23 O11 2.322(11) .
Dy23 O94 2.345(14) .
Dy23 O80 2.351(14) .
Dy23 O85 2.399(14) .
Dy23 O19X 2.48(3) .
Dy23 O178 2.670(3) .
Dy23 O36W 2.81(6) .
Dy24 O166 2.309(12) .
Dy24 O114 2.323(18) .
Dy24 O79 2.361(14) .
Dy24 O174 2.375(18) .
Dy24 O100 2.403(15) .
Dy24 O35W 2.563(16) .
Dy25 O169 2.315(13) .
Dy25 O77 2.345(15) 3_556
Dy25 O173 2.346(15) .
Dy25 O98 2.352(15) .
Dy25 O92 2.398(15) .
Dy25 Dy19 3.9972(15) 3_556
Dy26 O97 2.261(16) .
Dy26 O8 2.292(12) 3_556
Dy26 O172 2.327(14) .
Dy26 O115 2.364(14) .
Dy26 O81 2.365(15) .
Dy26 Dy15 3.7558(13) 3_556
Dy26 Dy13 3.9515(14) 3_556
Ni1 O143 2.002(11) .
Ni1 O171 2.014(15) .
Ni1 O18 2.024(12) .
Ni1 O21 2.038(12) .
Ni1 O10 2.042(11) .
Ni1 N12 2.089(13) .
Ni2 O136 2.014(11) .
Ni2 O41 2.018(11) 3_556
Ni2 O51 2.026(12) 3_556
Ni2 O13 2.049(11) 3_556
Ni2 O27 2.072(12) .
Ni2 N14 2.077(14) 3_556
Ni2 Dy15 3.462(2) 3_556
Ni3 O134 2.018(11) .
Ni3 O64 2.038(14) .
Ni3 O26 2.047(12) .
Ni3 O49 2.057(12) .
Ni3 O35 2.063(12) .
Ni3 N7 2.147(15) .
Ni4 O37 2.035(14) .
Ni4 O16 2.040(12) .
Ni4 O145 2.045(12) .
Ni4 O15 2.069(12) .
Ni4 N21 2.069(15) .
Ni4 O38 2.070(12) .
Ni5 O138 2.020(11) .
Ni5 O17 2.044(13) .
Ni5 O14 2.049(12) .
Ni5 O70 2.055(14) .
Ni5 O15W 2.08(2) .
Ni5 N3 2.091(14) .
Ni6 O135 2.022(12) .
Ni6 O31 2.024(13) .
Ni6 O36 2.048(13) .
Ni6 O46 2.054(12) .
Ni6 O102 2.102(17) .
Ni6 N1 2.103(16) .
Ni7 O78 2.012(15) .
Ni7 O149 2.032(11) .
Ni7 O20 2.045(12) .
Ni7 O12 2.076(12) .
Ni7 O28 2.090(12) .
Ni7 N4 2.105(14) .
Ni8 O140 2.024(11) .
Ni8 O66 2.024(13) .
Ni8 O53 2.033(12) .
Ni8 N5 2.038(15) .
Ni8 O42 2.048(13) .
Ni8 O72 2.061(14) .
Ni9 O133 1.986(11) .
Ni9 O24 2.015(11) .
Ni9 O52 2.019(11) .
Ni9 O7 2.055(12) .
Ni9 O159 2.081(14) .
Ni9 N15 2.096(15) .
Ni10 O59 2.020(13) .
Ni10 O155 2.033(12) .
Ni10 O45 2.051(13) .
Ni10 O23 2.055(12) .
Ni10 O56 2.068(14) 3_556
Ni10 N11 2.069(16) .
Ni11 O142 1.996(12) .
Ni11 O63 2.041(13) .
Ni11 O48 2.044(12) 3_556
Ni11 O19 2.050(13) 3_556
Ni11 N8 2.085(14) 3_556
Ni11 O47 2.106(14) .
Ni12 O58 2.034(12) .
Ni12 O69 2.054(14) .
Ni12 O29 2.056(12) .
Ni12 O61 2.058(15) .
Ni12 O165 2.059(13) .
Ni12 N20 2.066(15) .
Ni13 O32 2.032(12) .
Ni13 O5 2.038(10) .
Ni13 O76 2.064(13) .
Ni13 O43 2.072(13) .
Ni13 O10W 2.084(17) .
Ni13 N10 2.088(15) .
Ni14 O144 2.010(12) .
Ni14 O30 2.035(13) .
Ni14 O60 2.035(15) 3_556
Ni14 N18 2.039(17) .
Ni14 O55 2.062(12) .
Ni14 O17W 2.07(2) .
Ni15 O148 2.003(12) .
Ni15 O22 2.025(14) .
Ni15 O33 2.036(14) .
Ni15 O39 2.076(13) .
Ni15 O121 2.08(2) .
Ni15 N13 2.122(17) .
Ni16 O168 1.984(12) .
Ni16 O54 2.034(13) .
Ni16 O25 2.037(13) .
Ni16 O82 2.048(15) .
Ni16 O20W 2.073(18) .
Ni16 N19 2.087(16) .
Ni17 O158 2.004(12) .
Ni17 O40 2.024(13) .
Ni17 O34 2.024(13) .
Ni17 N17 2.061(16) .
Ni17 O83 2.075(16) .
Ni17 O57 2.076(15) .
Ni18 O86 2.014(16) .
Ni18 O152 2.016(13) .
Ni18 O44 2.022(13) .
Ni18 O50 2.072(13) .
Ni18 N2 2.114(19) .
Ni18 O3W 2.12(3) .
Ni19 O128 2.033(19) .
Ni19 O91 2.039(16) .
Ni19 O87 2.041(16) .
Ni19 N22 2.058(18) .
Ni19 N16 2.09(2) .
Ni19 O47 2.138(14) .
Ni20 O109 2.272(15) .
Ni20 O115 2.316(14) .
Ni20 O85 2.343(15) .
Ni21 O90 2.253(14) .
Ni21 O81 2.260(15) 3_556
Ni21 O100 2.279(15) .
Ni21 O3 2.28(4) .
Ni21 O35W 2.40(3) .
Ni22 O101 2.028(18) .
Ni22 N2B 2.06(2) .
Ni22 O123 2.07(3) .
Ni22 N9 2.10(2) .
Ni22 O16W 2.10(2) .
Ni22 N1A 2.120(19) .
Ni23 O93 2.251(15) .
Ni23 O94 2.260(15) .
Ni23 O98 2.309(16) .
Ni23 O19X 2.39(3) .
Ni24 O73 2.234(13) .
Ni24 O79 2.256(15) .
Ni24 O92 2.257(15) 3_556
Ni24 O35W 2.28(3) .
Ni25 O88 2.051(18) .
Ni25 O5W 2.10(4) .
Ni25 O2A 2.10(3) .
Ni25 N23 2.16(4) .
Ni25 O102 2.198(18) .
Ni26 O132 1.85(3) .
Ni26 O30W 1.90(5) .
Ni26 O175 1.91(2) .
Ni26 N6 1.95(4) .
Ni26 O118 2.04(2) .
Ni26 O9W 2.07(4) .
Ni27 O2B 1.87(3) .
Ni27 O177 1.92(3) .
Ni27 O8W 1.97(5) .
Ni27 O111 1.97(2) 3_556
Ni27 O7W 2.01(4) .
Ni27 N2A 2.06(4) 3_556
Ni28 N1C 1.92(6) .
Ni28 O191 1.94(4) .
Ni28 O28W 2.204(10) .
Ni28 O189 2.27(5) .
O7 C60 1.28(2) .
O8 Dy26 2.292(12) 3_556
O8 Dy11 2.393(12) 3_556
O10 C45 1.31(2) .
O12 C16 1.272(19) .
O13 C53 1.21(2) .
O13 Ni2 2.049(11) 3_556
O14 C12 1.31(2) .
O15 C84 1.26(2) .
O16 C81 1.22(2) .
O17 C9 1.29(2) .
O18 C12 1.22(2) .
O19 C29 1.27(2) .
O19 Ni11 2.050(13) 3_556
O19 Dy16 2.444(12) 3_556
O20 C1 1.26(2) .
O21 C48 1.223(18) .
O22 C49 1.28(3) .
O23 C41 1.27(2) .
O24 C45 1.26(2) .
O25 C76 1.25(2) .
O26 C28 1.26(2) .
O27 C48 1.240(19) .
O28 C13 1.32(2) .
O29 C80 1.29(2) .
O30 C69 1.21(2) .
O31 C4 1.25(2) .
O32 C37 1.26(2) .
O33 C29 1.23(2) .
O34 C68 1.25(2) .
O35 C16 1.198(19) .
O36 C28 1.25(2) .
O37 C4 1.28(2) .
O38 C57 1.29(2) .
O39 C52 1.27(2) .
O39 Dy16 2.459(13) 3_556
O40 C65 1.22(2) .
O41 C56 1.33(2) .
O41 Ni2 2.018(11) 3_556
O41 Dy11 2.502(12) 3_556
O42 C20 1.21(2) .
O43 C40 1.28(2) .
O44 C8 1.33(2) .
O45 C9 1.24(2) .
O46 C1 1.28(2) .
O47 C88 1.25(2) .
O48 C32 1.26(2) .
O48 Ni11 2.044(12) 3_556
O48 Dy7 2.438(12) 3_556
O49 C25 1.29(2) .
O50 C5 1.30(2) .
O51 C37 1.25(2) .
O51 Ni2 2.026(12) 3_556
O52 C57 1.26(2) .
O53 C17 1.26(2) .
O54 C73 1.29(2) .
O55 C72 1.22(2) .
O56 C32 1.28(2) .
O56 Ni10 2.068(14) 3_556
O57 C25 1.20(2) .
O58 C77 1.24(2) .
O59 C44 1.27(2) .
O60 C52 1.25(2) .
O60 Ni14 2.035(15) 3_556
O61 C69 1.25(2) .
O63 C72 1.26(2) .
O64 C21 1.258(10) .
O65 C301 1.27(2) .
O66 C13 1.28(2) .
O67 C6A 1.18(3) .
O68 C88 1.26(2) .
O69 C8 1.26(2) .
O70 C60 1.28(2) .
O72 C73 1.20(2) .
O74 C64 1.29(2) .
O75 C201 1.259(9) .
O76 C76 1.23(2) .
O77 Dy25 2.345(15) 3_556
O77 Dy20 2.373(14) 3_556
O78 C201 1.256(9) .
O81 Ni21 2.260(15) 3_556
O81 Dy13 2.369(15) 3_556
O82 C5 1.18(2) .
O83 C49 1.24(3) .
O84 C56 1.24(2) .
O86 C40 1.24(2) .
O87 C64 1.26(2) .
O88 C209 1.247(10) .
O91 C61 1.22(3) .
O92 Ni24 2.257(15) 3_556
O92 Dy19 2.382(15) 3_556
O95 C65 1.33(3) .
O96 C53 1.29(2) .
O99 C68 1.25(2) .
O101 C36 1.39(3) .
O102 C89 1.280(18) .
O103 C44 1.26(2) .
O107 C17 1.26(2) .
O108 C12A 1.21(3) .
O110 C20 1.24(2) .
O111 C203 1.34(4) .
O111 Ni27 1.97(2) 3_556
O113 C77 1.27(3) .
O117 C80 1.21(2) .
O118 C21 1.261(10) .
O119 C6A 1.35(3) .
O120 C81 1.22(3) .
O121 C24 1.271(10) .
O122 C12A 1.30(3) .
O123 C33 1.256(10) .
O124 C33 1.258(10) .
O1 C89 1.326(18) .
O126 C85 1.25(4) .
O127 C41 1.27(3) .
O128 C85 1.32(3) .
O129 C84 1.26(2) .
O130 C61 1.31(3) .
O131 C36 1.16(4) .
O132 C24 1.270(10) .
C1A N1A 1.30(3) .
C1A C2A 1.41(3) .
C1A H1AA 0.9300 .
C2A C3A 1.38(3) .
C2A H2AC 0.9300 .
C3A C4A 1.31(3) .
C3A C6A 1.53(3) .
C4A C5A 1.36(3) .
C4A H4AA 0.9300 .
C5A N1A 1.37(3) .
C5A H5AA 0.9300 .
C7A C8A 1.363(10) .
C7A N2B 1.365(10) .
C7A H7AA 0.9300 .
C8A C10A 1.38(3) .
C8A H8AA 0.9300 .
C9A C10A 1.32(3) .
C9A C11A 1.43(3) .
C9A H9AA 0.9300 .
C10A C12A 1.46(3) .
C11A N2B 1.33(3) .
C11A H11B 0.9300 .
C1 C2 1.52(3) .
C2 N1 1.46(2) .
C2 H2B 0.9700 .
C2 H2C 0.9700 .
C3 N1 1.48(3) .
C3 C4 1.51(3) .
C3 H3B 0.9700 .
C3 H3C 0.9700 .
C5 C6 1.53(3) .
C6 N2 1.49(3) .
C6 H6B 0.9700 .
C6 H6C 0.9700 .
C7 N2 1.44(3) .
C7 C8 1.47(3) .
C7 H7B 0.9700 .
C7 H7C 0.9700 .
C9 C10 1.54(3) .
C10 N3 1.46(2) .
C10 H10B 0.9700 .
C10 H10C 0.9700 .
C11 N3 1.46(2) .
C11 C12 1.52(3) .
C11 H11C 0.9700 .
C11 H11D 0.9700 .
C13 C14 1.47(2) .
C14 N4 1.50(2) .
C14 H14B 0.9700 .
C14 H14C 0.9700 .
C15 N4 1.49(2) .
C15 C16 1.54(2) .
C15 H15B 0.9700 .
C15 H15C 0.9700 .
C17 C18 1.494(17) .
C18 N5 1.445(16) .
C18 H18B 0.9700 .
C18 H18C 0.9700 .
C19 N5 1.43(3) .
C19 C20 1.61(3) .
C19 H19B 0.9700 .
C19 H19C 0.9700 .
C25 C26 1.52(3) .
C26 N7 1.49(2) .
C26 H26A 0.9700 .
C26 H26B 0.9700 .
C27 N7 1.45(2) .
C27 C28 1.52(3) .
C27 H27A 0.9700 .
C27 H27B 0.9700 .
C29 C30 1.55(3) .
C30 N8 1.49(3) .
C30 H30D 0.9700 .
C30 H30E 0.9700 .
C31 N8 1.50(2) .
C31 C32 1.51(3) .
C31 H31A 0.9700 .
C31 H31B 0.9700 .
C33 C34 1.37(4) .
C34 N9 1.41(4) .
C34 H34A 0.9700 .
C34 H34B 0.9700 .
C35 C36 1.44(4) .
C35 N9 1.55(4) .
C35 H35A 0.9700 .
C35 H35B 0.9700 .
C37 C38 1.52(3) .
C38 N10 1.48(2) .
C38 H38A 0.9700 .
C38 H38B 0.9700 .
C39 N10 1.47(3) .
C39 C40 1.53(3) .
C39 H39B 0.9700 .
C39 H39A 0.9700 .
C41 C42 1.49(3) .
C42 N11 1.44(3) .
C42 H42A 0.9700 .
C42 H42B 0.9700 .
C43 N11 1.50(3) .
C43 C44 1.51(3) .
C43 H43A 0.9700 .
C43 H43B 0.9700 .
C45 C46 1.51(2) .
C46 N12 1.51(2) .
C46 H46A 0.9700 .
C46 H46B 0.9700 .
C47 N12 1.43(2) .
C47 C48 1.57(2) .
C47 H47A 0.9700 .
C47 H47B 0.9700 .
C49 C50 1.56(3) .
C50 N13 1.45(3) .
C50 H50A 0.9700 .
C50 H50B 0.9700 .
C51 N13 1.45(3) .
C51 C52 1.52(3) .
C51 H51A 0.9700 .
C51 H51B 0.9700 .
C53 C54 1.46(3) .
C54 N14 1.51(2) .
C54 H54A 0.9700 .
C54 H54B 0.9700 .
C55 C56 1.43(3) .
C55 N14 1.56(2) .
C55 H55A 0.9700 .
C55 H55B 0.9700 .
C57 C58 1.52(3) .
C58 N15 1.48(2) .
C58 H58A 0.9700 .
C58 H58B 0.9700 .
C59 N15 1.43(2) .
C59 C60 1.53(3) .
C59 H59A 0.9700 .
C59 H59B 0.9700 .
C61 C62 1.42(4) .
C62 N16 1.46(3) .
C62 H62A 0.9700 .
C62 H62B 0.9700 .
C63 C64 1.44(3) .
C63 N16 1.55(3) .
C63 H63A 0.9700 .
C63 H63B 0.9700 .
C65 C66 1.47(3) .
C66 N17 1.47(3) .
C66 H66A 0.9700 .
C66 H66B 0.9700 .
C67 C68 1.48(3) .
C67 N17 1.51(3) .
C67 H67A 0.9700 .
C67 H67B 0.9700 .
C69 C70 1.48(3) .
C70 N18 1.46(3) .
C70 H70A 0.9700 .
C70 H70B 0.9700 .
C71 C72 1.45(3) .
C71 N18 1.50(3) .
C71 H71A 0.9700 .
C71 H71B 0.9700 .
C73 C74 1.54(3) .
C74 N19 1.47(3) .
C74 H74A 0.9700 .
C74 H74B 0.9700 .
C75 N19 1.49(3) .
C75 C76 1.56(3) .
C75 H75A 0.9700 .
C75 H75B 0.9700 .
C77 C78 1.52(4) .
C78 N20 1.52(3) .
C78 H78A 0.9700 .
C78 H78B 0.9700 .
C79 C80 1.47(3) .
C79 N20 1.53(2) .
C79 H79A 0.9700 .
C79 H79B 0.9700 .
C81 C82 1.52(3) .
C82 N21 1.37(3) .
C82 H82A 0.9700 .
C82 H82B 0.9700 .
C83 N21 1.44(3) .
C83 C84 1.48(3) .
C83 H83A 0.9700 .
C83 H83B 0.9700 .
C85 C86 1.50(4) .
C86 N22 1.42(3) .
C86 H86A 0.9700 .
C86 H86B 0.9700 .
C87 N22 1.47(3) .
C87 C88 1.48(3) .
C87 H87A 0.9700 .
C87 H87B 0.9700 .
N1 H1A 0.9800 .
N2 H2A 0.9800 .
N3 H3A 0.9800 .
N4 H4A 0.9800 .
N5 H5A 0.9800 .
N7 H7A 0.9800 .
N8 Ni11 2.085(14) 3_556
N8 H8A 0.9800 .
N9 H9A 0.9800 .
N10 H10A 0.9800 .
N11 H11A 0.9800 .
N12 H12A 0.9800 .
N13 H13A 0.9800 .
N14 Ni2 2.077(14) 3_556
N14 H14A 0.9800 .
N15 H15A 0.9800 .
N16 H16A 0.9800 .
N17 H17A 0.9800 .
N18 H18A 0.9800 .
N19 H19A 0.9800 .
N20 H20D 0.9800 .
N21 H21A 0.9800 .
N22 H22A 0.9800 .
O2A C92 1.241(19) .
O136 Dy15 2.333(11) 3_556
O148 Dy16 2.472(11) 3_556
O156 Dy19 2.367(12) 3_556
O156 Dy16 2.439(12) 3_556
O159 C301 1.25(2) .
O163 C2B 1.248(10) .
O164 C2B 1.245(10) .
O161 C1B 1.252(10) .
O162 C1B 1.257(10) .
C2B C1B 1.51(2) .
O2 C207 1.324(10) .
O4 C207 1.313(10) .
O171 C203 1.20(4) .
O172 Dy15 2.398(14) 3_556
O172 Dy13 2.561(14) 3_556
O177 Dy11 2.70(3) 3_556
C201 C202 1.45(4) .
C203 C204 1.531(19) .
C202 H20E 0.9600 .
C202 H20F 0.9600 .
C202 H20G 0.9600 .
C204 N2A 1.554(19) .
C204 H20H 0.9700 .
C204 H20I 0.9700 .
N2A Ni27 2.06(4) 3_556
N2A H2AA 0.8900 .
N2A H2AB 0.8900 .
C21 C22 1.526(18) .
N6 C23 1.527(19) .
N6 C22 1.530(19) .
N6 H6A 0.9800 .
C22 H22B 0.9700 .
C22 H22C 0.9700 .
C24 C23 1.513(19) .
O189 C205 1.252(10) .
O190 C205 1.252(10) .
C205 C206 1.49(7) .
C206 H20A 0.9600 .
C206 H20B 0.9600 .
C206 H20C 0.9600 .
O191 C1C 1.250(10) .
O192 C1C 1.248(10) .
C1C C2C 1.73(9) .
C2C N1C 1.69(8) .
C2C H2CA 0.9700 .
C2C H2CB 0.9700 .
N1C H1CA 0.8900 .
N1C H1CB 0.8900 .
C23 H23A 0.9700 .
C23 H23B 0.9700 .
C207 C208 1.539(10) .
C301 C302 1.42(3) .
C302 H30A 0.9600 .
C302 H30B 0.9600 .
C302 H30C 0.9600 .
N23 C90 1.508(19) .
N23 C91 1.557(19) .
C90 C89 1.555(19) .
C90 H90A 0.9700 .
C90 H90B 0.9700 .
C92 O1A 1.256(19) .
C92 C91 1.533(19) .
C91 H91A 0.9700 .
C91 H91B 0.9700 .
C208 H20J 0.9600 .
C208 H20K 0.9600 .
C208 H20L 0.9600 .
O178 C209 1.259(10) .
C210 C209 1.75(5) .
C210 H21B 0.9600 .
C210 H21C 0.9600 .
C210 H21D 0.9600 .
